data_4511007
loop_
_publ_author_name
'Hau, Sam C. K.'
'Mak, Thomas C. W.'

_publ_section_title
;
 Organosilver(I) Framework Assembly with Trifluoroacetate and
 Diethynyl-Functionalized Isomeric Stilbenes
;
_journal_issue 7
_journal_name_full 'Crystal Growth &amp; Design'
_journal_page_first 3567
_journal_paper_doi 10.1021/cg5004963
_journal_volume 14
_journal_year 2014
_chemical_formula_sum 'C61 H31 Ag16.5 F37.5 O35'
_chemical_formula_weight 3816.21
_chemical_name_systematic
; 
 ? 
;
_space_group_IT_number 2
_symmetry_cell_setting triclinic
_symmetry_space_group_name_Hall '-P 1'
_symmetry_space_group_name_H-M 'P -1'
_atom_sites_solution_hydrogens geom
_atom_sites_solution_primary direct
_atom_sites_solution_secondary difmap
_audit_creation_method SHELXL-97
_cell_angle_alpha 73.796(2)
_cell_angle_beta 89.955(2)
_cell_angle_gamma 82.319(2)
_cell_formula_units_Z 2
_cell_length_a 16.6280(16)
_cell_length_b 17.4780(17)
_cell_length_c 17.9012(17)
_cell_measurement_temperature 173(2)
_cell_volume 4947.4(8)
_computing_cell_refinement SAINT(Bruker,2001)
_computing_data_collection APEX2(Bruker,2003)
_computing_data_reduction APEX2(Bruker,2003)
_computing_molecular_graphics DIAMOND
_computing_publication_material 'SHELXL-97 (Sheldrick, 1997)'
_computing_structure_refinement 'SHELXL-97 (Sheldrick, 1997)'
_computing_structure_solution 'SHELXS-97 (Sheldrick, 1997)'
_diffrn_ambient_temperature 173(2)
_diffrn_measured_fraction_theta_full 0.992
_diffrn_measured_fraction_theta_max 0.992
_diffrn_measurement_device_type 'Bruker APEX II CCD diffractometer'
_diffrn_measurement_method '\f and \w scan'
_diffrn_radiation_monochromator graphite
_diffrn_radiation_source 'fine-focus sealed tube'
_diffrn_radiation_type MoK\a
_diffrn_radiation_wavelength 0.71073
_diffrn_reflns_av_R_equivalents 0.0930
_diffrn_reflns_av_sigmaI/netI 0.0643
_diffrn_reflns_limit_h_max 19
_diffrn_reflns_limit_h_min -19
_diffrn_reflns_limit_k_max 20
_diffrn_reflns_limit_k_min -20
_diffrn_reflns_limit_l_max 21
_diffrn_reflns_limit_l_min -21
_diffrn_reflns_number 99538
_diffrn_reflns_theta_full 25.25
_diffrn_reflns_theta_max 25.25
_diffrn_reflns_theta_min 1.19
_exptl_absorpt_coefficient_mu 3.328
_exptl_absorpt_correction_T_max 0.3495
_exptl_absorpt_correction_T_min 0.2869
_exptl_absorpt_correction_type multi-scan
_exptl_crystal_colour yellow
_exptl_crystal_density_diffrn 2.562
_exptl_crystal_density_method 'not measured'
_exptl_crystal_description block
_exptl_crystal_F_000 3580
_exptl_crystal_size_max 0.50
_exptl_crystal_size_mid 0.40
_exptl_crystal_size_min 0.40
_refine_diff_density_max 3.825
_refine_diff_density_min -2.662
_refine_diff_density_rms 0.275
_refine_ls_extinction_method none
_refine_ls_goodness_of_fit_ref 1.058
_refine_ls_hydrogen_treatment constr
_refine_ls_matrix_type full
_refine_ls_number_parameters 1358
_refine_ls_number_reflns 17765
_refine_ls_number_restraints 7
_refine_ls_restrained_S_all 1.058
_refine_ls_R_factor_all 0.0920
_refine_ls_R_factor_gt 0.0710
_refine_ls_shift/su_max 0.001
_refine_ls_shift/su_mean 0.000
_refine_ls_structure_factor_coef Fsqd
_refine_ls_weighting_details 'calc w=1/[\s^2^(Fo^2^)+(0.1151P)^2^+77.3036P] where P=(Fo^2^+2Fc^2^)/3'
_refine_ls_weighting_scheme calc
_refine_ls_wR_factor_gt 0.1960
_refine_ls_wR_factor_ref 0.2238
_reflns_number_gt 13682
_reflns_number_total 17765
_reflns_threshold_expression >2sigma(I)
_cod_data_source_file cg5004963_si_002.cif
_cod_data_source_block 5
_cod_depositor_comments
;
The following automatic conversions were performed:

'_symmetry_cell_setting' value 'Triclinic' changed to 'triclinic'
according to
/usr/data/users/saulius/crontab/automatic-downloads/rss-feeds/ACS/lib/dictionaries/cif_core.dic
dictionary named 'cif_core.dic' version 2.4.2 from 2011-04-26.

Automatic conversion script
Id: cif_fix_values 2281 2013-09-26 08:29:07Z andrius 

 Adding full bibliography for 4511003--4511008.cif.
;
_cod_original_sg_symbol_H-M P-1
_cod_original_formula_sum 'C61 H31 Ag16.50 F37.50 O35'
_cod_database_code 4511007

loop_
_symmetry_equiv_pos_as_xyz
'x, y, z'
'-x, -y, -z'

loop_
_atom_site_label
_atom_site_type_symbol
_atom_site_fract_x
_atom_site_fract_y
_atom_site_fract_z
_atom_site_U_iso_or_equiv
_atom_site_adp_type
_atom_site_occupancy
_atom_site_symmetry_multiplicity
_atom_site_calc_flag
_atom_site_refinement_flags
Ag1 Ag -0.05257(5) 0.78891(5) 0.05882(6) 0.0376(2) Uani 1 1 d .
Ag2 Ag 0.09258(6) 0.69218(6) 0.13782(6) 0.0483(3) Uani 1 1 d .
Ag3 Ag 0.06131(6) 0.88825(6) 0.08710(7) 0.0495(3) Uani 1 1 d .
Ag4 Ag 0.01068(6) 0.89975(5) -0.06902(6) 0.0423(2) Uani 1 1 d .
Ag5 Ag 0.04389(6) 0.71887(6) -0.05419(6) 0.0406(2) Uani 1 1 d .
Ag6 Ag -0.00904(5) 0.59238(5) 0.07000(5) 0.0328(2) Uani 1 1 d .
Ag7 Ag -0.06613(5) 0.61974(5) -0.08492(5) 0.0335(2) Uani 1 1 d .
Ag8 Ag -0.11515(6) 0.80192(6) -0.11097(5) 0.0396(2) Uani 1 1 d .
Ag9 Ag 0.46705(9) 0.35911(7) 0.43294(6) 0.0633(4) Uani 1 1 d .
Ag10 Ag 0.65731(12) 0.34079(10) 0.47377(10) 0.0527(4) Uani 0.87 1 d P
Ag1A Ag 0.6182(6) 0.3311(6) 0.4781(5) 0.0316(19) Uani 0.13 1 d P
Ag11 Ag 0.52617(8) 0.42584(6) 0.55437(6) 0.0569(3) Uani 1 1 d .
Ag12 Ag 0.66085(9) 0.49861(9) 0.48442(9) 0.0762(4) Uani 1 1 d .
Ag13 Ag -0.55841(7) 0.95479(6) -0.46881(6) 0.0511(3) Uani 1 1 d .
Ag14 Ag -0.58167(7) 1.14050(6) -0.48933(5) 0.0461(3) Uani 1 1 d .
Ag15 Ag -0.41263(7) 1.13994(6) -0.43083(6) 0.0516(3) Uani 1 1 d .
Ag16 Ag -0.37190(6) 0.95077(6) -0.36915(6) 0.0438(2) Uani 1 1 d .
Ag17 Ag -0.00735(13) 0.56288(11) -0.25968(10) 0.0421(5) Uani 0.50 1 d P
C1 C 0.0900(7) 0.8025(7) 0.0191(8) 0.038(3) Uani 1 1 d .
C2 C 0.1586(7) 0.7701(6) 0.0114(6) 0.029(2) Uani 1 1 d .
C3 C 0.2419(6) 0.7370(6) 0.0031(6) 0.028(2) Uani 1 1 d .
C4 C 0.2661(7) 0.7240(8) -0.0658(7) 0.037(3) Uani 1 1 d .
H4A H 0.2288 0.7384 -0.1093 0.044 Uiso 1 1 calc R
C5 C 0.3462(7) 0.6891(7) -0.0723(6) 0.034(3) Uani 1 1 d .
H5A H 0.3623 0.6787 -0.1199 0.041 Uiso 1 1 calc R
C6 C 0.4017(6) 0.6699(6) -0.0104(6) 0.028(2) Uani 1 1 d .
C7 C 0.3761(7) 0.6862(7) 0.0584(6) 0.033(2) Uani 1 1 d .
H7A H 0.4138 0.6742 0.1013 0.039 Uiso 1 1 calc R
C8 C 0.2972(6) 0.7192(7) 0.0658(7) 0.031(2) Uani 1 1 d .
H8A H 0.2810 0.7297 0.1133 0.037 Uiso 1 1 calc R
C9 C 0.4852(7) 0.6359(8) -0.0224(6) 0.036(3) Uani 1 1 d .
H9A H 0.4978 0.6417 -0.0753 0.044 Uiso 1 1 calc R
C10 C 0.5451(7) 0.5987(7) 0.0283(7) 0.036(3) Uani 1 1 d .
H10A H 0.5968 0.5904 0.0071 0.043 Uiso 1 1 calc R
C11 C 0.5420(6) 0.5682(7) 0.1140(6) 0.029(2) Uani 1 1 d .
C12 C 0.4915(7) 0.5134(7) 0.1494(7) 0.035(3) Uani 1 1 d .
H12A H 0.4558 0.4967 0.1177 0.042 Uiso 1 1 calc R
C13 C 0.4908(8) 0.4820(7) 0.2293(7) 0.038(3) Uani 1 1 d .
H13A H 0.4558 0.4438 0.2522 0.045 Uiso 1 1 calc R
C14 C 0.5433(8) 0.5079(7) 0.2760(7) 0.039(3) Uani 1 1 d .
C15 C 0.5944(8) 0.5630(8) 0.2421(7) 0.041(3) Uani 1 1 d .
H15A H 0.6295 0.5803 0.2740 0.049 Uiso 1 1 calc R
C16 C 0.5947(7) 0.5935(7) 0.1612(8) 0.039(3) Uani 1 1 d .
H16A H 0.6302 0.6311 0.1381 0.047 Uiso 1 1 calc R
C17 C 0.5485(9) 0.4741(8) 0.3581(7) 0.043(3) Uani 1 1 d .
C18 C 0.5631(11) 0.4464(8) 0.4284(8) 0.055(4) Uani 1 1 d .
C19 C -0.0999(6) 0.6873(6) 0.0030(6) 0.029(2) Uani 1 1 d .
C20 C -0.1674(6) 0.7197(7) 0.0136(6) 0.029(2) Uani 1 1 d .
C21 C -0.2506(6) 0.7517(6) 0.0225(6) 0.023(2) Uani 1 1 d .
C22 C -0.2736(6) 0.7780(7) 0.0869(6) 0.030(2) Uani 1 1 d .
H22A H -0.2351 0.7741 0.1275 0.036 Uiso 1 1 calc R
C23 C -0.3531(7) 0.8099(7) 0.0905(6) 0.034(3) Uani 1 1 d .
H23A H -0.3692 0.8286 0.1339 0.041 Uiso 1 1 calc R
C24 C -0.4107(6) 0.8156(7) 0.0324(6) 0.028(2) Uani 1 1 d .
C25 C -0.3856(7) 0.7890(7) -0.0315(7) 0.034(3) Uani 1 1 d .
H25A H -0.4241 0.7924 -0.0719 0.041 Uiso 1 1 calc R
C26 C -0.3063(7) 0.7580(7) -0.0370(7) 0.032(2) Uani 1 1 d .
H26A H -0.2898 0.7409 -0.0813 0.039 Uiso 1 1 calc R
C27 C -0.4981(7) 0.8445(8) 0.0407(6) 0.036(3) Uani 1 1 d .
H27A H -0.5159 0.8335 0.0926 0.043 Uiso 1 1 calc R
C28 C -0.5542(7) 0.8834(8) -0.0144(7) 0.039(3) Uani 1 1 d .
H28A H -0.6085 0.8891 0.0021 0.047 Uiso 1 1 calc R
C29 C -0.5430(6) 0.9185(7) -0.0974(7) 0.033(2) Uani 1 1 d .
C30 C -0.4787(8) 0.9628(8) -0.1232(7) 0.046(3) Uani 1 1 d .
H30A H -0.4423 0.9712 -0.0864 0.055 Uiso 1 1 calc R
C31 C -0.4683(8) 0.9939(8) -0.2012(7) 0.041(3) Uani 1 1 d .
H31A H -0.4231 1.0216 -0.2179 0.050 Uiso 1 1 calc R
C32 C -0.5230(7) 0.9855(7) -0.2564(6) 0.033(2) Uani 1 1 d .
C33 C -0.5882(7) 0.9435(7) -0.2315(7) 0.037(3) Uani 1 1 d .
H33A H -0.6257 0.9370 -0.2685 0.044 Uiso 1 1 calc R
C34 C -0.5979(7) 0.9116(8) -0.1536(7) 0.038(3) Uani 1 1 d .
H34A H -0.6432 0.8840 -0.1372 0.046 Uiso 1 1 calc R
C35 C -0.5058(7) 1.0150(7) -0.3375(7) 0.034(3) Uani 1 1 d .
C36 C -0.4949(7) 1.0438(7) -0.4076(6) 0.034(3) Uani 1 1 d .
C37 C -0.1173(7) 0.9413(8) 0.1175(7) 0.039(3) Uani 1 1 d .
C38 C -0.1848(11) 0.9869(10) 0.1554(10) 0.063(4) Uani 1 1 d .
C39 C -0.0613(9) 0.6398(9) 0.2240(8) 0.052(3) Uani 1 1 d .
C40 C -0.1175(14) 0.6130(12) 0.2923(11) 0.082(6) Uani 1 1 d .
C41 C 0.1734(6) 0.5215(7) 0.1227(7) 0.031(2) Uani 1 1 d .
C42 C 0.2490(8) 0.4594(9) 0.1304(10) 0.056(4) Uani 1 1 d .
C43 C 0.1194(7) 0.5625(7) -0.0995(8) 0.039(3) Uani 1 1 d .
C44 C 0.1961(8) 0.5127(9) -0.1196(9) 0.051(4) Uani 1 1 d .
C45 C 0.0190(10) 0.8453(10) -0.2251(10) 0.059(4) Uani 1 1 d .
C46 C 0.034(2) 0.8760(15) -0.3111(13) 0.104(8) Uani 1 1 d .
C47 C -0.1438(9) 0.7249(10) -0.2498(8) 0.057(4) Uani 1 1 d .
C48 C -0.1720(13) 0.7335(14) -0.3340(11) 0.082(6) Uani 1 1 d .
C49 C -0.1793(7) 0.9711(8) -0.0926(8) 0.043(3) Uani 1 1 d .
C50 C -0.2498(9) 1.0326(10) -0.0817(11) 0.063(4) Uani 1 1 d .
C51 C 0.3996(10) 0.2923(8) 0.5945(8) 0.054(4) Uani 1 1 d .
C52 C 0.3775(10) 0.2331(9) 0.6687(8) 0.056(4) Uani 1 1 d .
C53 C 0.6062(9) 0.2791(8) 0.6609(7) 0.043(3) Uani 1 1 d .
C54 C 0.6482(11) 0.2164(8) 0.7328(8) 0.055(4) Uani 1 1 d .
C55 C -0.5781(8) 1.2407(7) -0.6718(7) 0.037(3) Uani 1 1 d .
C56 C -0.5845(11) 1.2444(9) -0.7569(8) 0.056(4) Uani 1 1 d .
C57 C -0.6333(8) 0.8050(9) -0.3849(7) 0.046(3) Uani 1 1 d .
C58 C -0.6725(11) 0.7491(11) -0.3181(9) 0.065(4) Uani 1 1 d .
C59 C -0.2539(9) 0.9353(13) -0.5134(8) 0.066(5) Uani 1 1 d D
C60 C -0.1641(12) 0.9387(18) -0.5359(18) 0.201(18) Uiso 1 1 d D
C61 C 0.8352(19) 0.279(3) 0.494(3) 0.110(15) Uiso 0.50 1 d PD
C62 C 0.912(3) 0.215(3) 0.525(3) 0.099(13) Uiso 0.50 1 d PD
O1 O -0.1342(6) 0.8805(6) 0.1037(6) 0.051(2) Uani 1 1 d .
O2 O -0.0526(5) 0.9714(5) 0.1076(6) 0.049(2) Uani 1 1 d .
O3 O -0.0743(8) 0.7118(9) 0.1934(8) 0.084(4) Uiso 1 1 d .
O4 O -0.0132(6) 0.5885(7) 0.2065(5) 0.057(3) Uani 1 1 d .
O5 O 0.1105(5) 0.5078(5) 0.0932(5) 0.039(2) Uani 1 1 d .
O6 O 0.1829(5) 0.5776(5) 0.1498(5) 0.0400(19) Uani 1 1 d .
O7 O 0.0533(4) 0.5405(5) -0.1072(5) 0.0364(19) Uani 1 1 d .
O8 O 0.1355(5) 0.6202(5) -0.0774(6) 0.049(2) Uani 1 1 d .
O9 O -0.0248(7) 0.8917(6) -0.1960(6) 0.060(3) Uani 1 1 d .
O10 O 0.0506(7) 0.7741(6) -0.1929(6) 0.063(3) Uani 1 1 d .
O11 O -0.1644(7) 0.7817(7) -0.2235(6) 0.068(3) Uani 1 1 d .
O12 O -0.1002(6) 0.6606(7) -0.2180(6) 0.058(3) Uani 1 1 d .
O13 O -0.1105(5) 0.9850(5) -0.0775(5) 0.040(2) Uani 1 1 d .
O14 O -0.1984(6) 0.9146(6) -0.1124(8) 0.067(3) Uani 1 1 d .
O15 O 0.4146(7) 0.2674(6) 0.5371(5) 0.058(3) Uani 1 1 d .
O16 O 0.4038(8) 0.3620(6) 0.6011(6) 0.068(3) Uani 1 1 d .
O17 O 0.5903(7) 0.2573(5) 0.6047(5) 0.051(2) Uani 1 1 d .
O18 O 0.5956(7) 0.3499(6) 0.6682(6) 0.059(3) Uani 1 1 d .
O19 O -0.5913(6) 1.1771(5) -0.6249(5) 0.049(2) Uani 1 1 d .
O20 O -0.5596(8) 1.3013(7) -0.6596(6) 0.069(3) Uani 1 1 d .
O21 O -0.6203(7) 0.8707(6) -0.3775(5) 0.055(2) Uani 1 1 d .
O22 O -0.6197(7) 0.7769(6) -0.4436(5) 0.052(2) Uani 1 1 d .
O23 O -0.2914(6) 0.9829(7) -0.4811(6) 0.062(3) Uani 1 1 d .
O24 O -0.2807(7) 0.8770(10) -0.5274(7) 0.087(4) Uani 1 1 d .
O25 O 0.7704(9) 0.2634(8) 0.5234(8) 0.029(3) Uani 0.50 1 d PD
O26 O 0.8541(19) 0.3459(17) 0.4272(14) 0.092(9) Uani 0.50 1 d P
F1 F -0.2495(7) 0.9557(7) 0.1656(9) 0.112(5) Uani 1 1 d .
F2 F -0.1989(9) 1.0621(7) 0.1165(11) 0.153(8) Uani 1 1 d .
F3 F -0.1598(12) 0.9903(17) 0.2215(11) 0.200(11) Uani 1 1 d .
F4 F -0.1934(9) 0.6305(11) 0.2681(12) 0.165(8) Uani 1 1 d .
F5 F -0.1073(13) 0.5335(8) 0.3211(10) 0.168(9) Uani 1 1 d .
F6 F -0.1070(15) 0.6424(14) 0.3451(9) 0.187(10) Uani 1 1 d .
F7 F 0.2371(5) 0.3954(5) 0.1112(6) 0.060(2) Uani 1 1 d .
F8 F 0.2819(8) 0.4385(8) 0.2010(8) 0.118(6) Uani 1 1 d .
F9 F 0.3045(6) 0.4924(7) 0.0839(10) 0.118(6) Uani 1 1 d .
F10 F 0.1791(6) 0.4654(7) -0.1610(8) 0.094(4) Uani 1 1 d .
F11 F 0.2501(6) 0.5555(6) -0.1541(8) 0.089(4) Uani 1 1 d .
F12 F 0.2308(6) 0.4606(7) -0.0546(7) 0.088(3) Uani 1 1 d .
F13 F 0.0163(13) 0.9514(9) -0.3397(10) 0.171(9) Uani 1 1 d .
F14 F -0.015(2) 0.848(2) -0.3510(9) 0.29(2) Uani 1 1 d .
F15 F 0.1045(14) 0.8586(14) -0.3276(12) 0.239(16) Uani 1 1 d .
F16 F -0.1122(8) 0.7189(8) -0.3775(6) 0.100(4) Uani 1 1 d .
F17 F -0.2109(11) 0.8054(10) -0.3683(7) 0.158(8) Uani 1 1 d .
F18 F -0.2229(10) 0.6828(13) -0.3358(9) 0.151(7) Uani 1 1 d .
F19 F -0.3124(6) 1.0402(6) -0.1284(9) 0.100(4) Uani 1 1 d .
F20 F -0.2341(6) 1.1022(8) -0.0925(13) 0.154(8) Uani 1 1 d .
F21 F -0.2799(12) 1.0035(14) -0.0125(9) 0.218(13) Uani 1 1 d .
F22 F 0.3242(8) 0.2647(7) 0.7102(6) 0.092(4) Uani 1 1 d .
F23 F 0.3534(8) 0.1693(6) 0.6585(6) 0.088(3) Uani 1 1 d .
F24 F 0.4425(7) 0.2049(8) 0.7164(5) 0.095(4) Uani 1 1 d .
F25 F 0.6165(7) 0.2213(6) 0.7964(5) 0.078(3) Uani 1 1 d .
F26 F 0.6498(10) 0.1418(6) 0.7265(6) 0.112(5) Uani 1 1 d .
F27 F 0.7246(7) 0.2247(9) 0.7410(7) 0.110(5) Uani 1 1 d .
F28 F -0.5968(8) 1.3138(6) -0.8046(5) 0.076(3) Uani 0.90 1 d P
F29 F -0.5907(11) 1.1777(10) -0.7716(9) 0.064(4) Uiso 0.60 1 d P
F30A F -0.5096(13) 1.2212(13) -0.7812(8) 0.163(11) Uani 0.80 1 d P
F30B F -0.6654(16) 1.238(2) -0.7749(9) 0.175(15) Uani 0.70 1 d P
F31 F -0.6964(9) 0.7847(7) -0.2642(6) 0.100(4) Uani 1 1 d .
F32 F -0.6333(11) 0.6841(8) -0.2904(10) 0.165(9) Uani 1 1 d .
F33 F -0.7431(12) 0.7340(16) -0.3422(9) 0.196(11) Uani 1 1 d .
F34 F -0.1436(15) 1.0101(16) -0.5225(14) 0.194(9) Uiso 1 1 d D
F35 F -0.1760(18) 0.9816(18) -0.6169(18) 0.235(12) Uiso 1 1 d D
F36 F -0.123(3) 0.868(3) -0.552(4) 0.48(4) Uiso 1 1 d D
F37 F 0.947(3) 0.236(4) 0.589(3) 0.22(2) Uiso 0.50 1 d PD
F38 F 0.966(3) 0.257(3) 0.471(3) 0.24(2) Uiso 0.50 1 d PD
F39 F 0.917(2) 0.180(2) 0.606(2) 0.145(12) Uiso 0.50 1 d P
O1W O 0.0846(9) 0.8420(9) 0.2290(8) 0.093(4) Uani 1 1 d .
O2W O 0.3255(9) 0.4429(8) 0.4145(7) 0.087(4) Uani 1 1 d .
O3W O 0.0877(7) 0.5951(6) 0.3789(7) 0.073(3) Uani 1 1 d .
O4W O 0.8021(15) 0.4812(15) 0.4722(16) 0.082(8) Uani 0.50 1 d P
O5W O 0.0942(9) 0.6490(10) -0.2753(9) 0.098(5) Uani 1 1 d .
O6W O 0.7129(9) 0.4248(8) 0.7197(8) 0.096(5) Uani 1 1 d .
O7W O -0.2620(7) 1.1054(7) -0.4134(6) 0.070(3) Uani 1 1 d .
O8W O -0.2710(7) 0.9274(7) -0.2761(7) 0.067(3) Uani 1 1 d .
O9W O 0.1542(9) 0.9600(9) 0.2708(8) 0.092(4) Uani 1 1 d .
O10W O 0.1200(19) 0.6882(18) 0.2659(10) 0.096(11) Uani 0.50 1 d P
O11W O -0.0736(16) 0.8211(17) 0.2923(16) 0.081(7) Uiso 0.50 1 d P
O12W O 0.1899(16) 0.3850(16) 0.4843(15) 0.081(7) Uiso 0.50 1 d P

loop_
_atom_site_aniso_label
_atom_site_aniso_U_11
_atom_site_aniso_U_22
_atom_site_aniso_U_33
_atom_site_aniso_U_23
_atom_site_aniso_U_13
_atom_site_aniso_U_12
Ag1 0.0366(5) 0.0299(5) 0.0469(5) -0.0138(4) -0.0016(4) -0.0001(4)
Ag2 0.0471(6) 0.0359(6) 0.0587(6) -0.0153(5) -0.0093(5) 0.0100(4)
Ag3 0.0424(5) 0.0380(6) 0.0752(7) -0.0326(5) -0.0110(5) 0.0054(4)
Ag4 0.0384(5) 0.0246(5) 0.0571(6) -0.0035(4) -0.0080(4) 0.0029(4)
Ag5 0.0375(5) 0.0311(5) 0.0571(6) -0.0210(4) -0.0028(4) -0.0002(4)
Ag6 0.0305(4) 0.0285(5) 0.0362(5) -0.0086(3) -0.0056(3) 0.0057(3)
Ag7 0.0330(4) 0.0325(5) 0.0384(5) -0.0182(4) -0.0040(3) 0.0014(3)
Ag8 0.0415(5) 0.0350(5) 0.0364(5) -0.0025(4) -0.0013(4) -0.0013(4)
Ag9 0.1162(11) 0.0392(6) 0.0357(5) -0.0101(4) -0.0109(6) -0.0151(6)
Ag10 0.0744(12) 0.0328(8) 0.0433(8) -0.0050(6) 0.0020(9) 0.0073(9)
Ag1A 0.035(5) 0.029(4) 0.028(4) -0.004(3) 0.006(4) -0.003(4)
Ag11 0.0977(9) 0.0362(6) 0.0304(5) -0.0083(4) -0.0133(5) 0.0115(5)
Ag12 0.0887(10) 0.0680(9) 0.0754(9) -0.0332(7) -0.0288(7) 0.0045(7)
Ag13 0.0698(7) 0.0396(6) 0.0432(6) -0.0131(4) -0.0047(5) -0.0021(5)
Ag14 0.0737(7) 0.0272(5) 0.0325(5) -0.0068(4) -0.0148(4) 0.0070(4)
Ag15 0.0723(7) 0.0375(6) 0.0486(6) -0.0164(5) -0.0026(5) -0.0110(5)
Ag16 0.0435(5) 0.0396(6) 0.0410(5) -0.0049(4) -0.0019(4) 0.0054(4)
Ag17 0.0641(12) 0.0269(9) 0.0312(9) -0.0137(7) -0.0081(8) 0.0206(8)
C1 0.028(6) 0.026(6) 0.057(8) -0.012(5) -0.011(5) 0.006(5)
C2 0.035(6) 0.021(5) 0.030(5) -0.005(4) -0.002(4) -0.006(4)
C3 0.030(5) 0.020(5) 0.033(6) -0.006(4) -0.006(4) -0.002(4)
C4 0.027(6) 0.043(7) 0.032(6) 0.003(5) -0.009(5) -0.003(5)
C5 0.036(6) 0.043(7) 0.022(5) -0.006(5) 0.001(4) -0.012(5)
C6 0.027(5) 0.026(6) 0.025(5) 0.001(4) 0.003(4) -0.005(4)
C7 0.031(6) 0.039(7) 0.031(6) -0.017(5) -0.005(4) 0.002(5)
C8 0.024(5) 0.029(6) 0.035(6) -0.005(5) -0.003(4) 0.003(4)
C9 0.040(6) 0.045(7) 0.023(5) -0.007(5) 0.005(5) -0.004(5)
C10 0.029(6) 0.044(7) 0.033(6) -0.011(5) 0.007(5) -0.003(5)
C11 0.026(5) 0.035(6) 0.023(5) -0.007(4) -0.001(4) 0.003(4)
C12 0.031(6) 0.037(7) 0.037(6) -0.011(5) -0.002(5) -0.003(5)
C13 0.045(7) 0.036(7) 0.029(6) -0.005(5) 0.001(5) -0.006(5)
C14 0.054(7) 0.031(6) 0.031(6) -0.016(5) -0.013(5) 0.011(5)
C15 0.049(7) 0.048(8) 0.031(6) -0.020(5) -0.007(5) -0.009(6)
C16 0.038(6) 0.030(7) 0.054(8) -0.016(5) -0.001(5) -0.005(5)
C17 0.061(8) 0.034(7) 0.036(7) -0.015(5) -0.013(6) 0.001(6)
C18 0.096(12) 0.035(8) 0.035(7) -0.012(6) -0.013(7) -0.003(7)
C19 0.027(5) 0.022(6) 0.034(6) -0.004(4) -0.006(4) 0.001(4)
C20 0.030(6) 0.032(6) 0.024(5) -0.007(4) 0.005(4) 0.000(5)
C21 0.024(5) 0.011(5) 0.031(5) -0.004(4) 0.003(4) -0.002(4)
C22 0.026(5) 0.034(6) 0.026(5) -0.002(4) 0.001(4) -0.004(4)
C23 0.040(6) 0.044(7) 0.019(5) -0.012(5) 0.003(4) -0.003(5)
C24 0.020(5) 0.031(6) 0.029(5) -0.005(4) 0.004(4) -0.001(4)
C25 0.028(6) 0.043(7) 0.034(6) -0.018(5) -0.002(5) -0.002(5)
C26 0.032(6) 0.033(6) 0.037(6) -0.022(5) 0.000(5) 0.003(5)
C27 0.030(6) 0.046(7) 0.026(6) -0.006(5) 0.008(4) 0.002(5)
C28 0.028(6) 0.048(8) 0.039(7) -0.009(6) 0.011(5) 0.001(5)
C29 0.026(5) 0.037(7) 0.034(6) -0.013(5) 0.004(4) 0.006(4)
C30 0.046(7) 0.049(8) 0.037(7) -0.003(6) -0.004(6) -0.007(6)
C31 0.045(7) 0.041(7) 0.036(6) -0.006(5) 0.003(5) -0.014(6)
C32 0.033(6) 0.033(6) 0.029(6) -0.008(5) 0.000(4) 0.007(5)
C33 0.029(6) 0.037(7) 0.041(7) -0.011(5) -0.006(5) 0.007(5)
C34 0.025(5) 0.040(7) 0.046(7) -0.011(5) -0.002(5) 0.005(5)
C35 0.035(6) 0.027(6) 0.039(7) -0.013(5) -0.003(5) 0.009(5)
C36 0.043(6) 0.030(6) 0.027(6) -0.008(5) -0.002(5) 0.005(5)
C37 0.031(6) 0.036(7) 0.046(7) -0.005(5) 0.004(5) -0.004(5)
C38 0.075(11) 0.051(10) 0.068(10) -0.026(8) 0.020(9) -0.005(8)
C39 0.064(9) 0.040(8) 0.044(8) -0.005(6) 0.004(6) 0.007(7)
C40 0.106(16) 0.067(12) 0.064(11) -0.016(9) 0.036(10) 0.018(10)
C41 0.026(5) 0.028(6) 0.036(6) -0.007(5) 0.001(4) 0.006(4)
C42 0.029(7) 0.056(9) 0.090(11) -0.040(8) -0.009(7) 0.007(6)
C43 0.031(6) 0.027(6) 0.053(7) -0.008(5) -0.002(5) 0.010(5)
C44 0.035(7) 0.049(8) 0.078(10) -0.037(8) 0.006(7) 0.000(6)
C45 0.057(9) 0.057(10) 0.070(10) -0.023(8) 0.028(8) -0.023(8)
C46 0.16(2) 0.082(16) 0.057(12) -0.002(11) 0.039(14) -0.015(15)
C47 0.052(8) 0.065(10) 0.043(8) -0.014(7) -0.014(6) 0.025(7)
C48 0.077(12) 0.101(16) 0.062(11) -0.033(11) -0.006(9) 0.023(11)
C49 0.029(6) 0.031(7) 0.066(9) -0.010(6) -0.003(6) -0.004(5)
C50 0.044(8) 0.051(10) 0.084(12) -0.010(8) -0.014(8) 0.014(7)
C51 0.085(11) 0.030(7) 0.045(8) -0.014(6) -0.017(7) 0.007(7)
C52 0.081(11) 0.048(9) 0.041(8) -0.021(6) 0.003(7) 0.007(7)
C53 0.062(8) 0.038(7) 0.026(6) -0.006(5) -0.011(5) -0.004(6)
C54 0.090(12) 0.033(8) 0.037(7) -0.010(6) -0.012(7) 0.009(7)
C55 0.045(7) 0.036(7) 0.029(6) -0.009(5) -0.006(5) -0.005(5)
C56 0.096(12) 0.040(8) 0.034(7) -0.017(6) -0.006(7) -0.008(7)
C57 0.053(8) 0.051(9) 0.033(6) -0.016(6) -0.002(5) 0.011(6)
C58 0.079(11) 0.076(12) 0.046(8) -0.022(8) 0.012(8) -0.025(9)
C59 0.046(8) 0.121(16) 0.023(7) -0.013(8) 0.006(6) -0.003(9)
O1 0.043(5) 0.036(5) 0.081(7) -0.027(5) 0.014(5) -0.010(4)
O2 0.037(5) 0.038(5) 0.075(7) -0.023(5) 0.001(4) 0.001(4)
O4 0.057(6) 0.070(7) 0.037(5) -0.014(5) 0.001(4) 0.016(5)
O5 0.027(4) 0.037(5) 0.059(5) -0.026(4) -0.010(4) 0.005(3)
O6 0.034(4) 0.029(5) 0.060(5) -0.020(4) -0.001(4) 0.001(3)
O7 0.020(4) 0.027(4) 0.063(5) -0.015(4) 0.000(3) -0.002(3)
O8 0.037(5) 0.033(5) 0.086(7) -0.029(5) 0.013(5) -0.008(4)
O9 0.079(7) 0.046(6) 0.053(6) -0.012(5) 0.014(5) -0.006(5)
O10 0.077(7) 0.046(6) 0.061(6) -0.006(5) 0.026(6) -0.004(5)
O11 0.078(7) 0.062(7) 0.058(6) -0.025(5) -0.032(5) 0.024(6)
O12 0.064(6) 0.066(7) 0.045(5) -0.026(5) -0.007(5) 0.016(5)
O13 0.036(5) 0.028(4) 0.056(5) -0.016(4) -0.008(4) 0.006(3)
O14 0.043(5) 0.031(5) 0.130(10) -0.029(6) -0.017(6) -0.003(4)
O15 0.109(9) 0.041(6) 0.031(5) -0.022(4) -0.005(5) -0.004(5)
O16 0.124(10) 0.036(6) 0.048(6) -0.021(5) -0.003(6) -0.001(6)
O17 0.090(7) 0.032(5) 0.031(5) -0.011(4) -0.005(4) -0.004(5)
O18 0.100(8) 0.032(5) 0.048(5) -0.022(4) -0.020(5) 0.009(5)
O19 0.077(7) 0.039(5) 0.030(4) -0.008(4) -0.010(4) -0.014(5)
O20 0.125(10) 0.050(6) 0.036(5) -0.015(5) 0.000(6) -0.026(6)
O21 0.079(7) 0.054(6) 0.037(5) -0.023(4) 0.001(5) -0.008(5)
O22 0.085(7) 0.044(6) 0.030(4) -0.019(4) 0.008(4) -0.005(5)
O23 0.056(6) 0.072(7) 0.051(6) -0.008(5) 0.008(5) -0.002(5)
O24 0.060(7) 0.142(13) 0.064(8) -0.056(8) -0.018(6) 0.022(8)
O25 0.038(8) 0.017(7) 0.027(7) -0.004(6) -0.011(6) 0.008(6)
O26 0.12(2) 0.09(2) 0.049(13) -0.005(13) 0.005(14) 0.009(17)
F1 0.073(7) 0.075(7) 0.186(14) -0.037(8) 0.084(8) -0.008(6)
F2 0.146(12) 0.043(7) 0.236(19) 0.000(8) 0.131(13) 0.022(7)
F3 0.166(17) 0.33(3) 0.144(16) -0.16(2) 0.025(13) 0.030(18)
F4 0.086(10) 0.143(14) 0.24(2) -0.024(13) 0.083(12) 0.024(9)
F5 0.25(2) 0.073(9) 0.152(14) 0.007(9) 0.128(15) 0.001(11)
F6 0.29(3) 0.25(2) 0.082(10) -0.100(13) 0.099(13) -0.14(2)
F7 0.044(4) 0.045(5) 0.101(7) -0.050(5) -0.012(4) 0.016(3)
F8 0.120(9) 0.101(9) 0.141(11) -0.086(8) -0.097(9) 0.072(7)
F9 0.040(5) 0.098(9) 0.256(18) -0.110(11) 0.051(8) -0.026(5)
F10 0.046(5) 0.114(9) 0.149(11) -0.090(9) 0.003(6) 0.016(5)
F11 0.056(5) 0.056(6) 0.159(11) -0.031(6) 0.062(6) -0.015(4)
F12 0.068(6) 0.083(7) 0.091(7) -0.013(6) -0.007(5) 0.039(5)
F13 0.24(2) 0.086(10) 0.133(13) 0.043(9) 0.090(14) 0.015(11)
F14 0.43(5) 0.41(5) 0.047(9) -0.040(16) 0.040(16) -0.24(4)
F15 0.21(2) 0.22(2) 0.180(19) 0.056(16) 0.161(18) 0.084(18)
F16 0.119(9) 0.126(10) 0.046(5) -0.024(6) -0.013(6) 0.019(8)
F17 0.205(16) 0.163(14) 0.074(8) -0.059(8) -0.072(9) 0.137(13)
F18 0.130(12) 0.26(2) 0.095(10) -0.077(12) -0.029(9) -0.066(14)
F19 0.046(5) 0.057(6) 0.181(13) -0.016(7) -0.033(7) 0.007(4)
F20 0.048(6) 0.081(9) 0.36(3) -0.129(13) -0.046(10) 0.020(6)
F21 0.193(18) 0.26(2) 0.097(11) 0.034(12) 0.053(11) 0.166(18)
F22 0.120(9) 0.084(8) 0.068(6) -0.027(6) 0.032(6) 0.012(7)
F23 0.159(11) 0.054(6) 0.061(6) -0.028(5) 0.031(6) -0.028(6)
F24 0.100(8) 0.119(10) 0.041(5) 0.010(5) -0.006(5) 0.004(7)
F25 0.104(8) 0.085(7) 0.030(4) 0.000(4) 0.006(4) 0.007(6)
F26 0.226(16) 0.037(6) 0.059(6) 0.000(4) -0.049(8) -0.001(7)
F27 0.073(7) 0.126(11) 0.093(8) 0.024(7) -0.033(6) 0.003(7)
F28 0.129(10) 0.054(6) 0.026(4) -0.002(4) -0.007(5) 0.029(6)
F30A 0.20(2) 0.20(2) 0.048(7) -0.050(10) -0.027(10) 0.150(18)
F30B 0.19(2) 0.32(4) 0.034(8) -0.014(13) -0.011(10) -0.19(3)
F31 0.152(11) 0.092(8) 0.051(6) -0.021(5) 0.041(6) 0.000(7)
F32 0.199(17) 0.077(9) 0.145(13) 0.055(9) 0.113(13) 0.051(10)
F33 0.189(18) 0.37(3) 0.078(9) -0.073(14) 0.061(11) -0.19(2)
O1W 0.108(10) 0.084(9) 0.092(9) -0.045(8) -0.049(8) 0.013(8)
O2W 0.123(11) 0.076(9) 0.065(7) -0.037(7) -0.015(7) 0.010(8)
O3W 0.080(8) 0.041(6) 0.090(9) -0.011(6) -0.031(7) -0.003(5)
O4W 0.079(16) 0.074(16) 0.11(2) -0.042(15) 0.055(15) -0.025(13)
O5W 0.101(11) 0.103(11) 0.098(11) -0.048(9) 0.013(8) 0.004(9)
O6W 0.120(11) 0.083(9) 0.093(9) -0.055(8) -0.056(8) 0.024(8)
O7W 0.075(7) 0.071(8) 0.058(7) -0.016(6) -0.007(5) 0.004(6)
O8W 0.076(7) 0.054(7) 0.066(7) -0.015(5) -0.032(6) 0.000(5)
O9W 0.106(11) 0.083(10) 0.078(9) -0.013(7) -0.006(8) -0.007(8)
O10W 0.16(3) 0.14(2) 0.014(9) -0.026(11) 0.017(12) -0.11(2)

loop_
_atom_type_symbol
_atom_type_description
_atom_type_scat_dispersion_real
_atom_type_scat_dispersion_imag
_atom_type_scat_source
C C 0.0033 0.0016 'International Tables Vol C Tables 4.2.6.8 and 6.1.1.4'
H H 0.0000 0.0000 'International Tables Vol C Tables 4.2.6.8 and 6.1.1.4'
O O 0.0106 0.0060 'International Tables Vol C Tables 4.2.6.8 and 6.1.1.4'
F F 0.0171 0.0103 'International Tables Vol C Tables 4.2.6.8 and 6.1.1.4'
Ag Ag -0.8971 1.1015 'International Tables Vol C Tables 4.2.6.8 and 6.1.1.4'

loop_
_geom_angle_atom_site_label_1
_geom_angle_atom_site_label_2
_geom_angle_atom_site_label_3
_geom_angle
_geom_angle_site_symmetry_1
_geom_angle_site_symmetry_3
O1 Ag1 O3 77.6(4) . .
O1 Ag1 C19 125.4(3) . .
O3 Ag1 C19 93.0(4) . .
O1 Ag1 C1 124.3(4) . .
O3 Ag1 C1 118.1(4) . .
C19 Ag1 C1 107.7(4) . .
O1 Ag1 C20 97.8(3) . .
O3 Ag1 C20 87.7(4) . .
C19 Ag1 C20 27.6(3) . .
C1 Ag1 C20 133.1(4) . .
O1 Ag1 Ag4 97.7(3) . .
O3 Ag1 Ag4 160.2(3) . .
C19 Ag1 Ag4 105.1(3) . .
C1 Ag1 Ag4 48.9(3) . .
C20 Ag1 Ag4 112.1(2) . .
O1 Ag1 Ag3 78.3(2) . .
O3 Ag1 Ag3 100.2(3) . .
C19 Ag1 Ag3 155.2(3) . .
C1 Ag1 Ag3 47.5(3) . .
C20 Ag1 Ag3 170.2(2) . .
Ag4 Ag1 Ag3 60.04(4) . .
O1 Ag1 Ag2 125.2(3) . .
O3 Ag1 Ag2 66.7(3) . .
C19 Ag1 Ag2 97.6(2) . .
C1 Ag1 Ag2 53.3(3) . .
C20 Ag1 Ag2 119.8(2) . .
Ag4 Ag1 Ag2 102.27(4) . .
Ag3 Ag1 Ag2 69.17(4) . .
O1 Ag1 Ag5 158.7(3) . .
O3 Ag1 Ag5 123.6(3) . .
C19 Ag1 Ag5 57.3(3) . .
C1 Ag1 Ag5 51.0(3) . .
C20 Ag1 Ag5 82.2(2) . .
Ag4 Ag1 Ag5 63.18(3) . .
Ag3 Ag1 Ag5 98.05(4) . .
Ag2 Ag1 Ag5 71.13(4) . .
O1 Ag1 Ag8 108.1(3) . .
O3 Ag1 Ag8 138.1(3) . .
C19 Ag1 Ag8 49.0(2) . .
C1 Ag1 Ag8 93.4(3) . .
C20 Ag1 Ag8 50.6(2) . .
Ag4 Ag1 Ag8 61.65(3) . .
Ag3 Ag1 Ag8 121.66(4) . .
Ag2 Ag1 Ag8 126.35(4) . .
Ag5 Ag1 Ag8 55.73(3) . .
O1 Ag1 Ag6 144.3(2) . .
O3 Ag1 Ag6 72.4(3) . .
C19 Ag1 Ag6 40.1(2) . .
C1 Ag1 Ag6 87.3(3) . .
C20 Ag1 Ag6 62.6(2) . .
Ag4 Ag1 Ag6 116.89(4) . .
Ag3 Ag1 Ag6 125.34(4) . .
Ag2 Ag1 Ag6 58.05(3) . .
Ag5 Ag1 Ag6 53.72(3) . .
Ag8 Ag1 Ag6 83.06(3) . .
O6 Ag2 O10W 91.1(9) . .
O6 Ag2 C1 118.7(4) . .
O10W Ag2 C1 130.1(7) . .
O6 Ag2 C2 92.3(3) . .
O10W Ag2 C2 128.7(6) . .
C1 Ag2 C2 27.8(4) . .
O6 Ag2 Ag1 145.5(2) . .
O10W Ag2 Ag1 119.0(9) . .
C1 Ag2 Ag1 55.4(3) . .
C2 Ag2 Ag1 81.9(2) . .
O6 Ag2 Ag6 78.8(2) . .
O10W Ag2 Ag6 130.7(5) . .
C1 Ag2 Ag6 95.8(3) . .
C2 Ag2 Ag6 100.1(2) . .
Ag1 Ag2 Ag6 69.02(3) . .
O6 Ag2 Ag3 147.3(2) . .
O10W Ag2 Ag3 91.0(8) . .
C1 Ag2 Ag3 42.1(3) . .
C2 Ag2 Ag3 61.7(2) . .
Ag1 Ag2 Ag3 55.33(3) . .
Ag6 Ag2 Ag3 122.59(4) . .
C1 Ag3 O2 136.8(4) . .
C1 Ag3 O13 130.2(4) . 2_575
O2 Ag3 O13 76.0(3) . 2_575
C1 Ag3 O1W 119.1(5) . .
O2 Ag3 O1W 87.5(4) . .
O13 Ag3 O1W 92.7(4) 2_575 .
C1 Ag3 Ag4 50.5(3) . .
O2 Ag3 Ag4 94.0(3) . .
O13 Ag3 Ag4 104.4(2) 2_575 .
O1W Ag3 Ag4 162.7(3) . .
C1 Ag3 Ag1 57.3(3) . .
O2 Ag3 Ag1 85.1(2) . .
O13 Ag3 Ag1 154.73(19) 2_575 .
O1W Ag3 Ag1 103.3(4) . .
Ag4 Ag3 Ag1 59.78(3) . .
C1 Ag3 Ag2 48.3(3) . .
O2 Ag3 Ag2 127.8(2) . .
O13 Ag3 Ag2 149.60(19) 2_575 .
O1W Ag3 Ag2 72.4(3) . .
Ag4 Ag3 Ag2 93.33(4) . .
Ag1 Ag3 Ag2 55.51(3) . .
C1 Ag4 O13 140.0(4) . .
C1 Ag4 O2 117.4(4) . 2_575
O13 Ag4 O2 77.3(3) . 2_575
C1 Ag4 O9 124.0(4) . .
O13 Ag4 O9 86.8(3) . .
O2 Ag4 O9 97.6(4) 2_575 .
C1 Ag4 Ag1 57.1(3) . .
O13 Ag4 Ag1 88.0(2) . .
O2 Ag4 Ag1 142.5(2) 2_575 .
O9 Ag4 Ag1 116.0(3) . .
C1 Ag4 Ag3 48.9(3) . .
O13 Ag4 Ag3 98.9(2) . .
O2 Ag4 Ag3 88.0(3) 2_575 .
O9 Ag4 Ag3 172.7(3) . .
Ag1 Ag4 Ag3 60.18(4) . .
C1 Ag4 Ag5 51.1(3) . .
O13 Ag4 Ag5 130.8(2) . .
O2 Ag4 Ag5 149.7(2) 2_575 .
O9 Ag4 Ag5 76.2(2) . .
Ag1 Ag4 Ag5 60.73(3) . .
Ag3 Ag4 Ag5 96.57(4) . .
C1 Ag4 Ag8 100.5(3) . .
O13 Ag4 Ag8 77.2(2) . .
O2 Ag4 Ag8 141.6(2) 2_575 .
O9 Ag4 Ag8 52.8(3) . .
Ag1 Ag4 Ag8 63.86(3) . .
Ag3 Ag4 Ag8 124.02(4) . .
Ag5 Ag4 Ag8 55.72(3) . .
O8 Ag5 O10 81.7(4) . .
O8 Ag5 C1 118.0(4) . .
O10 Ag5 C1 113.4(4) . .
O8 Ag5 C2 90.5(3) . .
O10 Ag5 C2 107.4(4) . .
C1 Ag5 C2 27.9(4) . .
O8 Ag5 C19 120.9(3) . .
O10 Ag5 C19 117.8(4) . .
C1 Ag5 C19 104.5(4) . .
C2 Ag5 C19 127.0(3) . .
O8 Ag5 Ag7 81.4(2) . .
O10 Ag5 Ag7 87.6(3) . .
C1 Ag5 Ag7 152.3(3) . .
C2 Ag5 Ag7 161.8(2) . .
C19 Ag5 Ag7 48.1(2) . .
O8 Ag5 Ag8 138.3(3) . .
O10 Ag5 Ag8 72.9(3) . .
C1 Ag5 Ag8 102.4(3) . .
C2 Ag5 Ag8 128.2(2) . .
C19 Ag5 Ag8 51.4(2) . .
Ag7 Ag5 Ag8 65.29(3) . .
O8 Ag5 Ag6 85.7(2) . .
O10 Ag5 Ag6 145.8(3) . .
C1 Ag5 Ag6 100.6(3) . .
C2 Ag5 Ag6 104.4(2) . .
C19 Ag5 Ag6 45.7(2) . .
Ag7 Ag5 Ag6 59.01(3) . .
Ag8 Ag5 Ag6 96.94(4) . .
O8 Ag5 Ag1 149.7(3) . .
O10 Ag5 Ag1 128.6(3) . .
C1 Ag5 Ag1 53.6(3) . .
C2 Ag5 Ag1 79.4(2) . .
C19 Ag5 Ag1 51.4(2) . .
Ag7 Ag5 Ag1 99.44(4) . .
Ag8 Ag5 Ag1 64.75(3) . .
Ag6 Ag5 Ag1 69.53(3) . .
O8 Ag5 Ag4 144.0(2) . .
O10 Ag5 Ag4 79.4(3) . .
C1 Ag5 Ag4 46.4(3) . .
C2 Ag5 Ag4 66.8(2) . .
C19 Ag5 Ag4 95.0(2) . .
Ag7 Ag5 Ag4 127.69(4) . .
Ag8 Ag5 Ag4 62.44(3) . .
Ag6 Ag5 Ag4 125.62(4) . .
Ag1 Ag5 Ag4 56.10(3) . .
C19 Ag6 O5 156.7(4) . .
C19 Ag6 O4 109.9(4) . .
O5 Ag6 O4 90.4(3) . .
C19 Ag6 O7 113.9(3) . 2_565
O5 Ag6 O7 77.2(3) . 2_565
O4 Ag6 O7 87.4(3) . 2_565
C19 Ag6 Ag7 51.5(3) . .
O5 Ag6 Ag7 110.4(2) . .
O4 Ag6 Ag7 158.3(2) . .
O7 Ag6 Ag7 91.0(2) 2_565 .
C19 Ag6 Ag5 61.6(3) . .
O5 Ag6 Ag5 97.5(2) . .
O4 Ag6 Ag5 125.9(3) . .
O7 Ag6 Ag5 146.5(2) 2_565 .
Ag7 Ag6 Ag5 59.42(3) . .
C19 Ag6 Ag2 99.7(3) . .
O5 Ag6 Ag2 80.8(2) . .
O4 Ag6 Ag2 58.6(3) . .
O7 Ag6 Ag2 139.1(2) 2_565 .
Ag7 Ag6 Ag2 129.12(4) . .
Ag5 Ag6 Ag2 70.09(4) . .
C19 Ag6 Ag1 47.4(3) . .
O5 Ag6 Ag1 131.4(2) . .
O4 Ag6 Ag1 78.3(3) . .
O7 Ag6 Ag1 147.39(18) 2_565 .
Ag7 Ag6 Ag1 91.69(3) . .
Ag5 Ag6 Ag1 56.75(3) . .
Ag2 Ag6 Ag1 52.93(3) . .
C19 Ag7 O12 127.6(4) . .
C19 Ag7 O7 134.1(3) . .
O12 Ag7 O7 90.4(3) . .
C19 Ag7 O5 127.9(3) . 2_565
O12 Ag7 O5 82.8(4) . 2_565
O7 Ag7 O5 74.9(3) . 2_565
C19 Ag7 Ag6 49.0(3) . .
O12 Ag7 Ag6 170.2(3) . .
O7 Ag7 Ag6 88.9(2) . .
O5 Ag7 Ag6 106.5(2) 2_565 .
C19 Ag7 Ag5 62.0(3) . .
O12 Ag7 Ag5 108.6(3) . .
O7 Ag7 Ag5 83.76(19) . .
O5 Ag7 Ag5 155.96(18) 2_565 .
Ag6 Ag7 Ag5 61.56(3) . .
C19 Ag7 Ag8 51.0(3) . .
O12 Ag7 Ag8 79.4(3) . .
O7 Ag7 Ag8 133.56(19) . .
O5 Ag7 Ag8 145.99(18) 2_565 .
Ag6 Ag7 Ag8 94.02(3) . .
Ag5 Ag7 Ag8 58.06(3) . .
O14 Ag8 O11 98.5(4) . .
O14 Ag8 C19 120.8(4) . .
O11 Ag8 C19 116.4(4) . .
O14 Ag8 O9 86.9(4) . .
O11 Ag8 O9 87.0(4) . .
C19 Ag8 O9 137.4(4) . .
O14 Ag8 C20 94.2(4) . .
O11 Ag8 C20 115.3(4) . .
C19 Ag8 C20 28.7(4) . .
O9 Ag8 C20 157.1(4) . .
O14 Ag8 Ag5 140.9(3) . .
O11 Ag8 Ag5 116.4(3) . .
C19 Ag8 Ag5 59.7(3) . .
O9 Ag8 Ag5 78.3(3) . .
C20 Ag8 Ag5 86.8(2) . .
O14 Ag8 Ag7 156.2(3) . .
O11 Ag8 Ag7 77.2(3) . .
C19 Ag8 Ag7 46.3(3) . .
O9 Ag8 Ag7 115.9(2) . .
C20 Ag8 Ag7 67.6(2) . .
Ag5 Ag8 Ag7 56.65(3) . .
O14 Ag8 Ag4 81.0(2) . .
O11 Ag8 Ag4 136.3(3) . .
C19 Ag8 Ag4 100.1(3) . .
O9 Ag8 Ag4 49.3(3) . .
C20 Ag8 Ag4 108.3(3) . .
Ag5 Ag8 Ag4 61.84(3) . .
Ag7 Ag8 Ag4 118.46(4) . .
O14 Ag8 Ag1 89.8(3) . .
O11 Ag8 Ag1 167.2(3) . .
C19 Ag8 Ag1 50.8(3) . .
O9 Ag8 Ag1 103.2(3) . .
C20 Ag8 Ag1 54.0(3) . .
Ag5 Ag8 Ag1 59.53(3) . .
Ag7 Ag8 Ag1 91.22(3) . .
Ag4 Ag8 Ag1 54.49(3) . .
O20 Ag9 C18 126.4(5) 1_646 .
O20 Ag9 O15 97.2(3) 1_646 .
C18 Ag9 O15 132.1(4) . .
O20 Ag9 O2W 92.4(4) 1_646 .
C18 Ag9 O2W 107.8(5) . .
O15 Ag9 O2W 86.9(4) . .
O20 Ag9 Ag1A 113.2(4) 1_646 .
C18 Ag9 Ag1A 48.9(4) . .
O15 Ag9 Ag1A 99.4(3) . .
O2W Ag9 Ag1A 152.4(4) . .
O20 Ag9 C17 102.4(4) 1_646 .
C18 Ag9 C17 27.9(4) . .
O15 Ag9 C17 159.6(3) . .
O2W Ag9 C17 97.7(4) . .
Ag1A Ag9 C17 67.8(3) . .
O20 Ag9 Ag11 172.0(4) 1_646 .
C18 Ag9 Ag11 49.2(3) . .
O15 Ag9 Ag11 84.9(2) . .
O2W Ag9 Ag11 95.4(3) . .
Ag1A Ag9 Ag11 58.8(2) . .
C17 Ag9 Ag11 74.9(3) . .
O20 Ag9 Ag10 112.6(4) 1_646 .
C18 Ag9 Ag10 43.8(4) . .
O15 Ag9 Ag10 105.5(3) . .
O2W Ag9 Ag10 149.8(3) . .
Ag1A Ag9 Ag10 6.2(2) . .
C17 Ag9 Ag10 61.7(3) . .
Ag11 Ag9 Ag10 59.41(5) . .
Ag1A Ag10 O25 127.3(10) . .
Ag1A Ag10 C18 67.1(10) . .
O25 Ag10 C18 163.3(6) . .
Ag1A Ag10 O22 58.1(9) . 2_565
O25 Ag10 O22 85.5(5) . 2_565
C18 Ag10 O22 110.8(5) . 2_565
Ag1A Ag10 Ag12 110.4(9) . .
O25 Ag10 Ag12 110.4(4) . .
C18 Ag10 Ag12 53.2(4) . .
O22 Ag10 Ag12 164.0(3) 2_565 .
Ag1A Ag10 Ag11 56.8(9) . .
O25 Ag10 Ag11 129.1(4) . .
C18 Ag10 Ag11 47.9(4) . .
O22 Ag10 Ag11 114.3(3) 2_565 .
Ag12 Ag10 Ag11 57.53(5) . .
Ag1A Ag10 Ag9 23.6(9) . .
O25 Ag10 Ag9 149.2(4) . .
C18 Ag10 Ag9 46.9(4) . .
O22 Ag10 Ag9 67.8(3) 2_565 .
Ag12 Ag10 Ag9 97.32(6) . .
Ag11 Ag10 Ag9 56.41(5) . .
Ag10 Ag1A C18 94.7(11) . .
Ag10 Ag1A O22 106.0(10) . 2_565
C18 Ag1A O22 131.7(7) . 2_565
Ag10 Ag1A O17 114.7(10) . .
C18 Ag1A O17 122.1(6) . .
O22 Ag1A O17 88.1(5) 2_565 .
Ag10 Ag1A Ag9 150.2(11) . .
C18 Ag1A Ag9 59.3(5) . .
O22 Ag1A Ag9 84.9(4) 2_565 .
O17 Ag1A Ag9 92.8(4) . .
Ag10 Ag1A Ag11 111.0(10) . .
C18 Ag1A Ag11 54.5(5) . .
O22 Ag1A Ag11 141.9(5) 2_565 .
O17 Ag1A Ag11 68.4(3) . .
Ag9 Ag1A Ag11 67.5(2) . .
Ag10 Ag1A Ag12 57.7(8) . .
C18 Ag1A Ag12 47.8(5) . .
O22 Ag1A Ag12 160.1(5) 2_565 .
O17 Ag1A Ag12 108.5(4) . .
Ag9 Ag1A Ag12 104.5(3) . .
Ag11 Ag1A Ag12 57.32(19) . .
C18 Ag11 O18 129.9(5) . .
C18 Ag11 O16 121.2(5) . .
O18 Ag11 O16 89.2(4) . .
C18 Ag11 C18 110.3(4) . 2_666
O18 Ag11 C18 112.4(4) . 2_666
O16 Ag11 C18 82.7(4) . 2_666
C18 Ag11 Ag1A 47.1(4) . .
O18 Ag11 Ag1A 88.0(3) . .
O16 Ag11 Ag1A 108.3(3) . .
C18 Ag11 Ag1A 157.4(4) 2_666 .
C18 Ag11 Ag11 60.6(4) . 2_666
O18 Ag11 Ag11 151.2(2) . 2_666
O16 Ag11 Ag11 107.7(3) . 2_666
C18 Ag11 Ag11 49.7(3) 2_666 2_666
Ag1A Ag11 Ag11 107.7(2) . 2_666
C18 Ag11 Ag12 52.6(4) . .
O18 Ag11 Ag12 95.8(3) . .
O16 Ag11 Ag12 173.8(2) . .
C18 Ag11 Ag12 98.7(4) 2_666 .
Ag1A Ag11 Ag12 68.3(2) . .
Ag11 Ag11 Ag12 69.29(6) 2_666 .
C18 Ag11 Ag9 51.0(4) . .
O18 Ag11 Ag9 124.6(2) . .
O16 Ag11 Ag9 71.4(2) . .
C18 Ag11 Ag9 115.6(3) 2_666 .
Ag1A Ag11 Ag9 53.6(2) . .
Ag11 Ag11 Ag9 83.62(5) 2_666 .
Ag12 Ag11 Ag9 102.67(5) . .
C18 Ag11 Ag10 46.2(4) . .
O18 Ag11 Ag10 84.9(3) . .
O16 Ag11 Ag10 120.0(2) . .
C18 Ag11 Ag10 152.6(3) 2_666 .
Ag1A Ag11 Ag10 12.21(19) . .
Ag11 Ag11 Ag10 105.23(6) 2_666 .
Ag12 Ag11 Ag10 57.07(5) . .
Ag9 Ag11 Ag10 64.17(5) . .
C18 Ag11 Ag12 96.3(4) . 2_666
O18 Ag11 Ag12 132.5(3) . 2_666
O16 Ag11 Ag12 52.0(3) . 2_666
C18 Ag11 Ag12 45.6(3) 2_666 2_666
Ag1A Ag11 Ag12 126.3(2) . 2_666
Ag11 Ag11 Ag12 55.92(5) 2_666 2_666
Ag12 Ag11 Ag12 125.22(5) . 2_666
Ag9 Ag11 Ag12 73.06(5) . 2_666
Ag10 Ag11 Ag12 135.30(6) . 2_666
C18 Ag12 O2W 139.3(6) . 2_666
C18 Ag12 O4W 128.7(7) . .
O2W Ag12 O4W 90.8(8) 2_666 .
C18 Ag12 O16 86.4(4) . 2_666
O2W Ag12 O16 88.2(4) 2_666 2_666
O4W Ag12 O16 110.8(7) . 2_666
C18 Ag12 Ag10 49.8(4) . .
O2W Ag12 Ag10 135.6(3) 2_666 .
O4W Ag12 Ag10 89.4(6) . .
O16 Ag12 Ag10 132.6(2) 2_666 .
C18 Ag12 Ag11 51.2(4) . .
O2W Ag12 Ag11 91.5(4) 2_666 .
O4W Ag12 Ag11 145.3(7) . .
O16 Ag12 Ag11 103.9(3) 2_666 .
Ag10 Ag12 Ag11 65.40(6) . .
C18 Ag12 Ag1A 40.8(4) . .
O2W Ag12 Ag1A 133.6(4) 2_666 .
O4W Ag12 Ag1A 101.4(6) . .
O16 Ag12 Ag1A 126.7(3) 2_666 .
Ag10 Ag12 Ag1A 11.97(15) . .
Ag11 Ag12 Ag1A 54.39(17) . .
C18 Ag12 Ag11 53.3(4) . 2_666
O2W Ag12 Ag11 94.1(4) 2_666 2_666
O4W Ag12 Ag11 159.2(7) . 2_666
O16 Ag12 Ag11 49.4(3) 2_666 2_666
Ag10 Ag12 Ag11 100.97(6) . 2_666
Ag11 Ag12 Ag11 54.78(5) . 2_666
Ag1A Ag12 Ag11 89.78(18) . 2_666
O21 Ag13 C36 136.2(4) . 2_474
O21 Ag13 C36 108.5(4) . .
C36 Ag13 C36 112.1(3) 2_474 .
O21 Ag13 Ag13 157.3(3) . 2_474
C36 Ag13 Ag13 57.8(3) 2_474 2_474
C36 Ag13 Ag13 54.3(3) . 2_474
O21 Ag13 Ag15 87.3(2) . 2_474
C36 Ag13 Ag15 50.3(3) 2_474 2_474
C36 Ag13 Ag15 161.6(3) . 2_474
Ag13 Ag13 Ag15 107.81(6) 2_474 2_474
O21 Ag13 Ag14 106.7(3) . 2_474
C36 Ag13 Ag14 49.1(3) 2_474 2_474
C36 Ag13 Ag14 102.4(3) . 2_474
Ag13 Ag13 Ag14 67.78(5) 2_474 2_474
Ag15 Ag13 Ag14 62.93(4) 2_474 2_474
O21 Ag13 Ag16 126.4(3) . 2_474
C36 Ag13 Ag16 50.8(3) 2_474 2_474
C36 Ag13 Ag16 110.1(3) . 2_474
Ag13 Ag13 Ag16 76.12(5) 2_474 2_474
Ag15 Ag13 Ag16 64.72(4) 2_474 2_474
Ag14 Ag13 Ag16 99.79(4) 2_474 2_474
O21 Ag13 Ag14 122.2(3) . .
C36 Ag13 Ag14 98.3(3) 2_474 .
C36 Ag13 Ag14 45.4(3) . .
Ag13 Ag13 Ag14 59.00(4) 2_474 .
Ag15 Ag13 Ag14 133.31(5) 2_474 .
Ag14 Ag13 Ag14 126.78(4) 2_474 .
Ag16 Ag13 Ag14 68.60(3) 2_474 .
C36 Ag14 O19 129.0(4) . .
C36 Ag14 O24 114.0(5) . 2_474
O19 Ag14 O24 95.0(4) . 2_474
C36 Ag14 O15 112.1(4) . 1_464
O19 Ag14 O15 102.4(3) . 1_464
O24 Ag14 O15 99.5(5) 2_474 1_464
C36 Ag14 Ag13 53.2(3) . 2_474
O19 Ag14 Ag13 76.3(3) . 2_474
O24 Ag14 Ag13 133.5(4) 2_474 2_474
O15 Ag14 Ag13 127.1(3) 1_464 2_474
C36 Ag14 Ag15 48.4(3) . .
O19 Ag14 Ag15 111.6(3) . .
O24 Ag14 Ag15 153.4(3) 2_474 .
O15 Ag14 Ag15 75.6(3) 1_464 .
Ag13 Ag14 Ag15 57.56(4) 2_474 .
C36 Ag14 Ag13 51.6(3) . .
O19 Ag14 Ag13 95.2(2) . .
O24 Ag14 Ag13 83.1(4) 2_474 .
O15 Ag14 Ag13 161.9(2) 1_464 .
Ag13 Ag14 Ag13 53.22(4) 2_474 .
Ag15 Ag14 Ag13 94.06(4) . .
C36 Ag15 O17 135.0(4) . 1_464
C36 Ag15 O22 126.9(4) . 2_474
O17 Ag15 O22 82.8(3) 1_464 2_474
C36 Ag15 O7W 121.6(4) . .
O17 Ag15 O7W 91.6(4) 1_464 .
O22 Ag15 O7W 83.2(4) 2_474 .
C36 Ag15 Ag13 54.1(3) . 2_474
O17 Ag15 Ag13 156.3(2) 1_464 2_474
O22 Ag15 Ag13 77.6(2) 2_474 2_474
O7W Ag15 Ag13 99.1(3) . 2_474
C36 Ag15 Ag14 48.1(3) . .
O17 Ag15 Ag14 108.1(3) 1_464 .
O22 Ag15 Ag14 90.9(3) 2_474 .
O7W Ag15 Ag14 158.6(3) . .
Ag13 Ag15 Ag14 59.51(4) 2_474 .
C36 Ag15 Ag16 49.4(3) . .
O17 Ag15 Ag16 142.9(2) 1_464 .
O22 Ag15 Ag16 126.2(2) 2_474 .
O7W Ag15 Ag16 72.2(3) . .
Ag13 Ag15 Ag16 60.84(3) 2_474 .
Ag14 Ag15 Ag16 95.35(4) . .
O8W Ag16 O23 98.2(4) . .
O8W Ag16 C36 135.8(4) . .
O23 Ag16 C36 103.3(4) . .
O8W Ag16 O19 108.9(4) . 2_474
O23 Ag16 O19 100.7(4) . 2_474
C36 Ag16 O19 104.4(4) . 2_474
O8W Ag16 C35 115.2(4) . .
O23 Ag16 C35 132.1(4) . .
C36 Ag16 C35 29.2(4) . .
O19 Ag16 C35 99.7(4) 2_474 .
O8W Ag16 Ag13 148.4(3) . 2_474
O23 Ag16 Ag13 56.5(3) . 2_474
C36 Ag16 Ag13 50.0(3) . 2_474
O19 Ag16 Ag13 95.4(2) 2_474 2_474
C35 Ag16 Ag13 78.8(3) . 2_474
O8W Ag16 Ag15 105.2(3) . .
O23 Ag16 Ag15 77.1(3) . .
C36 Ag16 Ag15 45.4(3) . .
O19 Ag16 Ag15 145.8(2) 2_474 .
C35 Ag16 Ag15 62.1(3) . .
Ag13 Ag16 Ag15 54.45(3) 2_474 .
O5W Ag17 O12 89.9(4) . .
O5W Ag17 O4 126.8(4) . 2_565
O12 Ag17 O4 128.6(4) . 2_565
C2 C1 Ag3 125.0(9) . .
C2 C1 Ag4 128.3(10) . .
Ag3 C1 Ag4 80.6(4) . .
C2 C1 Ag5 85.6(8) . .
Ag3 C1 Ag5 149.1(5) . .
Ag4 C1 Ag5 82.5(4) . .
C2 C1 Ag2 84.4(8) . .
Ag3 C1 Ag2 89.5(5) . .
Ag4 C1 Ag2 145.2(6) . .
Ag5 C1 Ag2 89.8(4) . .
C2 C1 Ag1 148.9(10) . .
Ag3 C1 Ag1 75.2(4) . .
Ag4 C1 Ag1 73.9(3) . .
Ag5 C1 Ag1 75.4(3) . .
Ag2 C1 Ag1 71.3(4) . .
C1 C2 C3 175.8(12) . .
C1 C2 Ag2 67.7(8) . .
C3 C2 Ag2 113.9(7) . .
C1 C2 Ag5 66.5(7) . .
C3 C2 Ag5 117.3(7) . .
Ag2 C2 Ag5 81.5(3) . .
C4 C3 C8 120.2(10) . .
C4 C3 C2 120.4(10) . .
C8 C3 C2 119.4(10) . .
C3 C4 C5 119.9(10) . .
C3 C4 H4A 120.0 . .
C5 C4 H4A 120.0 . .
C6 C5 C4 120.7(10) . .
C6 C5 H5A 119.6 . .
C4 C5 H5A 119.6 . .
C5 C6 C7 118.1(10) . .
C5 C6 C9 117.6(10) . .
C7 C6 C9 124.3(10) . .
C8 C7 C6 121.7(10) . .
C8 C7 H7A 119.2 . .
C6 C7 H7A 119.2 . .
C7 C8 C3 119.4(10) . .
C7 C8 H8A 120.3 . .
C3 C8 H8A 120.3 . .
C10 C9 C6 130.6(10) . .
C10 C9 H9A 114.7 . .
C6 C9 H9A 114.7 . .
C9 C10 C11 128.3(10) . .
C9 C10 H10A 115.8 . .
C11 C10 H10A 115.8 . .
C12 C11 C16 118.6(10) . .
C12 C11 C10 122.2(10) . .
C16 C11 C10 119.2(11) . .
C11 C12 C13 122.6(11) . .
C11 C12 H12A 118.7 . .
C13 C12 H12A 118.7 . .
C12 C13 C14 118.3(12) . .
C12 C13 H13A 120.8 . .
C14 C13 H13A 120.8 . .
C15 C14 C13 120.3(11) . .
C15 C14 C17 118.9(11) . .
C13 C14 C17 120.7(12) . .
C14 C15 C16 120.4(11) . .
C14 C15 H15A 119.8 . .
C16 C15 H15A 119.8 . .
C15 C16 C11 119.7(11) . .
C15 C16 H16A 120.1 . .
C11 C16 H16A 120.1 . .
C18 C17 C14 171.9(16) . .
C18 C17 Ag9 62.9(10) . .
C14 C17 Ag9 123.8(9) . .
C17 C18 Ag1A 122.9(11) . .
C17 C18 Ag10 120.4(12) . .
Ag1A C18 Ag10 18.2(3) . .
C17 C18 Ag11 151.6(14) . .
Ag1A C18 Ag11 78.5(5) . .
Ag10 C18 Ag11 85.8(5) . .
C17 C18 Ag12 117.7(12) . .
Ag1A C18 Ag12 91.4(6) . .
Ag10 C18 Ag12 77.0(5) . .
Ag11 C18 Ag12 76.2(4) . .
C17 C18 Ag9 89.2(10) . .
Ag1A C18 Ag9 71.7(5) . .
Ag10 C18 Ag9 89.3(5) . .
Ag11 C18 Ag9 79.8(5) . .
Ag12 C18 Ag9 153.1(6) . .
C17 C18 Ag11 87.4(10) . 2_666
Ag1A C18 Ag11 148.1(7) . 2_666
Ag10 C18 Ag11 150.3(6) . 2_666
Ag11 C18 Ag11 69.7(4) . 2_666
Ag12 C18 Ag11 81.0(4) . 2_666
Ag9 C18 Ag11 102.0(6) . 2_666
C20 C19 Ag6 137.0(9) . .
C20 C19 Ag7 127.8(9) . .
Ag6 C19 Ag7 79.4(4) . .
C20 C19 Ag8 80.4(7) . .
Ag6 C19 Ag8 141.3(5) . .
Ag7 C19 Ag8 82.7(4) . .
C20 C19 Ag1 83.3(8) . .
Ag6 C19 Ag1 92.6(4) . .
Ag7 C19 Ag1 141.0(5) . .
Ag8 C19 Ag1 80.2(3) . .
C20 C19 Ag5 142.6(9) . .
Ag6 C19 Ag5 72.8(3) . .
Ag7 C19 Ag5 69.9(3) . .
Ag8 C19 Ag5 68.9(3) . .
Ag1 C19 Ag5 71.3(3) . .
C19 C20 C21 173.8(12) . .
C19 C20 Ag8 70.9(7) . .
C21 C20 Ag8 109.8(7) . .
C19 C20 Ag1 69.1(7) . .
C21 C20 Ag1 117.1(7) . .
Ag8 C20 Ag1 75.4(3) . .
C26 C21 C22 120.9(9) . .
C26 C21 C20 117.4(9) . .
C22 C21 C20 121.7(10) . .
C23 C22 C21 118.5(10) . .
C23 C22 H22A 120.7 . .
C21 C22 H22A 120.7 . .
C22 C23 C24 121.9(10) . .
C22 C23 H23A 119.0 . .
C24 C23 H23A 119.0 . .
C23 C24 C25 118.2(9) . .
C23 C24 C27 120.8(10) . .
C25 C24 C27 120.9(10) . .
C26 C25 C24 121.1(10) . .
C26 C25 H25A 119.5 . .
C24 C25 H25A 119.5 . .
C25 C26 C21 119.4(10) . .
C25 C26 H26A 120.3 . .
C21 C26 H26A 120.3 . .
C28 C27 C24 129.0(10) . .
C28 C27 H27A 115.5 . .
C24 C27 H27A 115.5 . .
C27 C28 C29 128.1(10) . .
C27 C28 H28A 116.0 . .
C29 C28 H28A 116.0 . .
C34 C29 C30 117.9(11) . .
C34 C29 C28 120.8(11) . .
C30 C29 C28 121.3(11) . .
C31 C30 C29 120.4(12) . .
C31 C30 H30A 119.8 . .
C29 C30 H30A 119.8 . .
C30 C31 C32 120.9(12) . .
C30 C31 H31A 119.6 . .
C32 C31 H31A 119.6 . .
C33 C32 C31 119.2(11) . .
C33 C32 C35 122.4(11) . .
C31 C32 C35 118.2(11) . .
C34 C33 C32 119.8(11) . .
C34 C33 H33A 120.1 . .
C32 C33 H33A 120.1 . .
C33 C34 C29 121.7(12) . .
C33 C34 H34A 119.1 . .
C29 C34 H34A 119.1 . .
C36 C35 C32 176.3(12) . .
C36 C35 Ag16 71.4(7) . .
C32 C35 Ag16 112.2(7) . .
C35 C36 Ag14 124.4(9) . .
C35 C36 Ag15 113.2(9) . .
Ag14 C36 Ag15 83.5(4) . .
C35 C36 Ag13 156.0(9) . 2_474
Ag14 C36 Ag13 77.7(3) . 2_474
Ag15 C36 Ag13 75.6(4) . 2_474
C35 C36 Ag16 79.4(7) . .
Ag14 C36 Ag16 156.2(5) . .
Ag15 C36 Ag16 85.2(4) . .
Ag13 C36 Ag16 79.2(3) 2_474 .
C35 C36 Ag13 102.9(9) . .
Ag14 C36 Ag13 83.0(4) . .
Ag15 C36 Ag13 143.0(5) . .
Ag13 C36 Ag13 67.9(3) 2_474 .
Ag16 C36 Ag13 93.7(4) . .
O1 C37 O2 129.6(12) . .
O1 C37 C38 115.7(11) . .
O2 C37 C38 114.7(12) . .
F1 C38 F3 107.4(18) . .
F1 C38 F2 111.2(17) . .
F3 C38 F2 102(2) . .
F1 C38 C37 114.2(14) . .
F3 C38 C37 110.5(16) . .
F2 C38 C37 110.7(13) . .
O3 C39 O4 129.3(15) . .
O3 C39 C40 111.9(14) . .
O4 C39 C40 118.8(13) . .
F6 C40 F4 109.7(19) . .
F6 C40 F5 108(2) . .
F4 C40 F5 104(2) . .
F6 C40 C39 113(2) . .
F4 C40 C39 110.6(17) . .
F5 C40 C39 111.2(14) . .
O6 C41 O5 129.1(10) . .
O6 C41 C42 113.9(10) . .
O5 C41 C42 117.0(10) . .
F7 C42 F8 109.4(14) . .
F7 C42 F9 106.6(12) . .
F8 C42 F9 105.8(14) . .
F7 C42 C41 114.4(11) . .
F8 C42 C41 111.1(12) . .
F9 C42 C41 109.0(13) . .
O7 C43 O8 129.8(11) . .
O7 C43 C44 117.6(11) . .
O8 C43 C44 112.6(11) . .
F11 C44 F10 109.1(13) . .
F11 C44 F12 108.0(12) . .
F10 C44 F12 102.6(13) . .
F11 C44 C43 114.0(12) . .
F10 C44 C43 112.6(11) . .
F12 C44 C43 109.7(12) . .
O9 C45 O10 128.1(15) . .
O9 C45 C46 116.8(17) . .
O10 C45 C46 115.0(15) . .
F15 C46 F13 107(2) . .
F15 C46 F14 110(3) . .
F13 C46 F14 102(3) . .
F15 C46 C45 114(2) . .
F13 C46 C45 115(2) . .
F14 C46 C45 109(2) . .
O11 C47 O12 128.1(13) . .
O11 C47 C48 117.4(13) . .
O12 C47 C48 114.4(14) . .
F16 C48 F18 106.5(18) . .
F16 C48 F17 107.8(18) . .
F18 C48 F17 105.9(19) . .
F16 C48 C47 112.7(15) . .
F18 C48 C47 111.0(18) . .
F17 C48 C47 112.4(16) . .
O14 C49 O13 129.2(12) . .
O14 C49 C50 115.7(12) . .
O13 C49 C50 115.0(12) . .
F20 C50 F19 104.4(14) . .
F20 C50 F21 113(2) . .
F19 C50 F21 101.8(17) . .
F20 C50 C49 115.5(14) . .
F19 C50 C49 113.2(15) . .
F21 C50 C49 108.1(13) . .
O15 C51 O16 127.8(15) . .
O15 C51 C52 118.2(12) . .
O16 C51 C52 113.9(12) . .
F23 C52 F22 108.9(15) . .
F23 C52 F24 104.0(13) . .
F22 C52 F24 104.2(12) . .
F23 C52 C51 114.3(12) . .
F22 C52 C51 114.3(13) . .
F24 C52 C51 110.2(14) . .
O17 C53 O18 128.3(12) . .
O17 C53 C54 118.5(12) . .
O18 C53 C54 113.2(10) . .
F25 C54 F27 105.0(13) . .
F25 C54 F26 109.9(14) . .
F27 C54 F26 104.9(15) . .
F25 C54 C53 113.3(12) . .
F27 C54 C53 112.0(13) . .
F26 C54 C53 111.3(11) . .
O20 C55 O19 129.5(11) . .
O20 C55 C56 114.3(11) . .
O19 C55 C56 116.2(11) . .
F28 C56 F29 126.6(14) . .
F28 C56 F30A 97.1(15) . .
F29 C56 F30A 75.4(15) . .
F28 C56 F30B 86.0(16) . .
F29 C56 F30B 68.3(16) . .
F30A C56 F30B 136.3(18) . .
F28 C56 C55 116.4(12) . .
F29 C56 C55 115.8(13) . .
F30A C56 C55 109.3(13) . .
F30B C56 C55 108.0(14) . .
O21 C57 O22 128.3(13) . .
O21 C57 C58 118.0(12) . .
O22 C57 C58 113.7(13) . .
F32 C58 F31 111.8(16) . .
F32 C58 F33 105(2) . .
F31 C58 F33 101.3(17) . .
F32 C58 C57 115.1(15) . .
F31 C58 C57 111.8(14) . .
F33 C58 C57 110.5(15) . .
O23 C59 O24 125.5(15) . .
O23 C59 C60 122(2) . .
O24 C59 C60 111.9(18) . .
F34 C60 F36 138(3) . .
F34 C60 F35 88(2) . .
F36 C60 F35 93(3) . .
F34 C60 C59 106(2) . .
F36 C60 C59 115(3) . .
F35 C60 C59 100(2) . .
O25 C61 O26 131(4) . .
O25 C61 C62 116(4) . .
O26 C61 C62 112(2) . .
F39 C62 F38 133(5) . .
F39 C62 F37 46(3) . .
F38 C62 F37 92(4) . .
F39 C62 C61 114(4) . .
F38 C62 C61 95(4) . .
F37 C62 C61 106(4) . .
C37 O1 Ag1 128.5(8) . .
C37 O2 Ag3 116.2(8) . .
C37 O2 Ag4 138.5(8) . 2_575
Ag3 O2 Ag4 102.8(4) . 2_575
C39 O3 Ag1 129.6(11) . .
C39 O4 Ag6 117.2(9) . .
C39 O4 Ag17 130.6(10) . 2_565
Ag6 O4 Ag17 96.3(4) . 2_565
C41 O5 Ag6 124.4(7) . .
C41 O5 Ag7 131.4(7) . 2_565
Ag6 O5 Ag7 101.5(3) . 2_565
C41 O6 Ag2 126.3(7) . .
C43 O7 Ag7 118.7(7) . .
C43 O7 Ag6 131.8(7) . 2_565
Ag7 O7 Ag6 100.1(3) . 2_565
C43 O8 Ag5 126.1(8) . .
C45 O9 Ag4 119.3(11) . .
C45 O9 Ag8 103.4(9) . .
Ag4 O9 Ag8 77.9(3) . .
C45 O10 Ag5 119.9(10) . .
C47 O11 Ag8 127.5(9) . .
C47 O12 Ag7 122.6(9) . .
C47 O12 Ag17 136.5(9) . .
Ag7 O12 Ag17 99.6(4) . .
C49 O13 Ag4 126.6(8) . .
C49 O13 Ag3 130.1(8) . 2_575
Ag4 O13 Ag3 101.0(3) . 2_575
C49 O14 Ag8 125.5(8) . .
C51 O15 Ag9 114.6(10) . .
C51 O15 Ag14 134.9(10) . 1_646
Ag9 O15 Ag14 110.0(4) . 1_646
C51 O16 Ag11 118.4(11) . .
C51 O16 Ag12 130.3(9) . 2_666
Ag11 O16 Ag12 78.6(3) . 2_666
C53 O17 Ag15 140.1(9) . 1_646
C53 O17 Ag1A 121.1(9) . .
Ag15 O17 Ag1A 93.1(4) 1_646 .
C53 O18 Ag11 103.9(7) . .
C55 O19 Ag14 128.7(8) . .
C55 O19 Ag16 137.0(8) . 2_474
Ag14 O19 Ag16 94.3(3) . 2_474
C55 O20 Ag9 144.7(9) . 1_464
C57 O21 Ag13 121.1(8) . .
C57 O22 Ag1A 141.7(10) . 2_565
C57 O22 Ag15 122.3(9) . 2_474
Ag1A O22 Ag15 96.0(4) 2_565 2_474
C57 O22 Ag10 132.1(9) . 2_565
Ag1A O22 Ag10 16.0(2) 2_565 2_565
Ag15 O22 Ag10 102.9(3) 2_474 2_565
C59 O23 Ag16 127.3(11) . .
C59 O24 Ag14 121.1(10) . 2_474
C61 O25 Ag10 119(3) . .
C56 F29 F30B 59.8(13) . .
C56 F29 F30A 54.7(11) . .
F30B F29 F30A 110.4(14) . .
C56 F30A F29 49.9(12) . .
C56 F30B F29 51.9(13) . .
F39 F37 C62 66(3) . .
F37 F39 C62 68(3) . .
Ag12 O2W Ag9 97.0(5) 2_666 .

loop_
_geom_bond_atom_site_label_1
_geom_bond_atom_site_label_2
_geom_bond_distance
_geom_bond_site_symmetry_2
Ag1 O1 2.278(9) .
Ag1 O3 2.464(14) .
Ag1 C19 2.477(11) .
Ag1 C1 2.497(12) .
Ag1 C20 2.633(11) .
Ag1 Ag4 2.8570(14) .
Ag1 Ag3 2.8684(14) .
Ag1 Ag2 2.8746(13) .
Ag1 Ag5 3.0026(13) .
Ag1 Ag8 3.1509(13) .
Ag1 Ag6 3.3638(13) .
Ag2 O6 2.295(8) .
Ag2 O10W 2.318(17) .
Ag2 C1 2.434(13) .
Ag2 C2 2.618(11) .
Ag2 Ag6 3.0569(14) .
Ag2 Ag3 3.2599(15) .
Ag3 C1 2.187(12) .
Ag3 O2 2.323(9) .
Ag3 O13 2.425(8) 2_575
Ag3 O1W 2.455(14) .
Ag3 Ag4 2.8644(15) .
Ag4 C1 2.242(11) .
Ag4 O13 2.319(8) .
Ag4 O2 2.364(9) 2_575
Ag4 O9 2.395(11) .
Ag4 Ag5 3.0717(13) .
Ag4 Ag8 3.0887(14) .
Ag5 O8 2.272(8) .
Ag5 O10 2.408(11) .
Ag5 C1 2.411(12) .
Ag5 C2 2.621(11) .
Ag5 C19 2.666(11) .
Ag5 Ag7 2.8341(13) .
Ag5 Ag8 2.8789(13) .
Ag5 Ag6 2.8946(14) .
Ag6 C19 2.168(10) .
Ag6 O5 2.276(8) .
Ag6 O4 2.428(9) .
Ag6 O7 2.443(8) 2_565
Ag6 Ag7 2.8220(12) .
Ag7 C19 2.247(11) .
Ag7 O12 2.335(10) .
Ag7 O7 2.364(7) .
Ag7 O5 2.481(8) 2_565
Ag7 Ag8 3.0819(13) .
Ag8 O14 2.244(10) .
Ag8 O11 2.309(10) .
Ag8 C19 2.413(11) .
Ag8 O9 2.516(10) .
Ag8 C20 2.517(10) .
Ag9 O20 2.239(10) 1_646
Ag9 C18 2.338(16) .
Ag9 O15 2.347(10) .
Ag9 O2W 2.571(14) .
Ag9 Ag1A 2.581(10) .
Ag9 C17 2.625(14) .
Ag9 Ag11 2.9626(15) .
Ag9 Ag10 3.201(3) .
Ag10 Ag1A 0.693(8) .
Ag10 O25 2.193(14) .
Ag10 C18 2.217(15) .
Ag10 O22 2.424(10) 2_565
Ag10 Ag12 2.826(2) .
Ag10 Ag11 3.061(2) .
Ag1A C18 2.050(17) .
Ag1A O22 2.140(13) 2_565
Ag1A O17 2.354(13) .
Ag1A Ag11 2.744(10) .
Ag1A Ag12 3.135(10) .
Ag11 C18 2.279(14) .
Ag11 O18 2.308(10) .
Ag11 O16 2.483(13) .
Ag11 C18 2.604(15) 2_666
Ag11 Ag11 2.802(2) 2_666
Ag11 Ag12 2.841(2) .
Ag11 Ag12 3.208(2) 2_666
Ag12 C18 2.322(15) .
Ag12 O2W 2.338(12) 2_666
Ag12 O4W 2.35(2) .
Ag12 O16 2.580(11) 2_666
Ag12 Ag11 3.208(2) 2_666
Ag13 O21 2.225(10) .
Ag13 C36 2.377(11) 2_474
Ag13 C36 2.475(12) .
Ag13 Ag13 2.711(2) 2_474
Ag13 Ag15 2.8417(15) 2_474
Ag13 Ag14 2.9014(16) 2_474
Ag13 Ag16 3.0501(14) 2_474
Ag13 Ag14 3.1335(14) .
Ag14 C36 2.246(11) .
Ag14 O19 2.330(8) .
Ag14 O24 2.357(14) 2_474
Ag14 O15 2.388(9) 1_464
Ag14 Ag13 2.9013(16) 2_474
Ag14 Ag15 2.9982(16) .
Ag15 C36 2.256(13) .
Ag15 O17 2.317(9) 1_464
Ag15 O22 2.416(9) 2_474
Ag15 O7W 2.496(12) .
Ag15 Ag13 2.8417(15) 2_474
Ag15 Ag16 3.1582(15) .
Ag16 O8W 2.280(10) .
Ag16 O23 2.386(10) .
Ag16 C36 2.407(11) .
Ag16 O19 2.424(9) 2_474
Ag16 C35 2.495(11) .
Ag16 Ag13 3.0500(14) 2_474
Ag17 O5W 2.375(17) .
Ag17 O12 2.422(9) .
Ag17 O4 2.526(11) 2_565
C1 C2 1.229(16) .
C2 C3 1.452(15) .
C3 C4 1.366(17) .
C3 C8 1.390(15) .
C4 C5 1.409(17) .
C4 H4A 0.9500 .
C5 C6 1.380(15) .
C5 H5A 0.9500 .
C6 C7 1.394(15) .
C6 C9 1.475(16) .
C7 C8 1.382(15) .
C7 H7A 0.9500 .
C8 H8A 0.9500 .
C9 C10 1.318(17) .
C9 H9A 0.9500 .
C10 C11 1.479(15) .
C10 H10A 0.9500 .
C11 C12 1.378(16) .
C11 C16 1.411(16) .
C12 C13 1.383(16) .
C12 H12A 0.9500 .
C13 C14 1.408(17) .
C13 H13A 0.9500 .
C14 C15 1.382(19) .
C14 C17 1.420(17) .
C15 C16 1.396(18) .
C15 H15A 0.9500 .
C16 H16A 0.9500 .
C17 C18 1.228(18) .
C18 Ag11 2.604(15) 2_666
C19 C20 1.227(15) .
C20 C21 1.447(14) .
C21 C26 1.385(15) .
C21 C22 1.390(15) .
C22 C23 1.374(16) .
C22 H22A 0.9500 .
C23 C24 1.387(15) .
C23 H23A 0.9500 .
C24 C25 1.394(15) .
C24 C27 1.495(14) .
C25 C26 1.371(15) .
C25 H25A 0.9500 .
C26 H26A 0.9500 .
C27 C28 1.329(17) .
C27 H27A 0.9500 .
C28 C29 1.463(16) .
C28 H28A 0.9500 .
C29 C34 1.401(17) .
C29 C30 1.405(18) .
C30 C31 1.369(18) .
C30 H30A 0.9500 .
C31 C32 1.395(17) .
C31 H31A 0.9500 .
C32 C33 1.394(17) .
C32 C35 1.441(16) .
C33 C34 1.367(17) .
C33 H33A 0.9500 .
C34 H34A 0.9500 .
C35 C36 1.238(16) .
C36 Ag13 2.377(11) 2_474
C37 O1 1.223(16) .
C37 O2 1.249(15) .
C37 C38 1.554(19) .
C38 F1 1.26(2) .
C38 F3 1.27(2) .
C38 F2 1.29(2) .
C39 O3 1.214(19) .
C39 O4 1.226(17) .
C39 C40 1.54(2) .
C40 F6 1.22(3) .
C40 F4 1.30(3) .
C40 F5 1.33(2) .
C41 O6 1.237(14) .
C41 O5 1.253(14) .
C41 C42 1.526(16) .
C42 F7 1.297(16) .
C42 F8 1.311(19) .
C42 F9 1.32(2) .
C43 O7 1.233(15) .
C43 O8 1.241(15) .
C43 C44 1.546(16) .
C44 F11 1.292(17) .
C44 F10 1.310(17) .
C44 F12 1.337(19) .
C45 O9 1.240(18) .
C45 O10 1.258(19) .
C45 C46 1.52(2) .
C46 F15 1.22(3) .
C46 F13 1.27(3) .
C46 F14 1.31(4) .
C47 O11 1.223(18) .
C47 O12 1.239(17) .
C47 C48 1.54(2) .
C48 F16 1.30(2) .
C48 F18 1.31(3) .
C48 F17 1.31(2) .
C49 O14 1.218(16) .
C49 O13 1.245(15) .
C49 C50 1.531(19) .
C50 F20 1.24(2) .
C50 F19 1.304(19) .
C50 F21 1.33(2) .
C51 O15 1.234(16) .
C51 O16 1.269(17) .
C51 C52 1.52(2) .
C52 F23 1.292(18) .
C52 F22 1.320(17) .
C52 F24 1.328(19) .
C53 O17 1.212(15) .
C53 O18 1.269(16) .
C53 C54 1.534(17) .
C54 F25 1.274(17) .
C54 F27 1.31(2) .
C54 F26 1.336(17) .
C55 O20 1.218(16) .
C55 O19 1.239(15) .
C55 C56 1.510(17) .
C56 F28 1.264(17) .
C56 F29 1.28(2) .
C56 F30A 1.37(2) .
C56 F30B 1.41(3) .
C57 O21 1.239(17) .
C57 O22 1.287(15) .
C57 C58 1.52(2) .
C58 F32 1.20(2) .
C58 F31 1.321(19) .
C58 F33 1.33(2) .
C59 O23 1.24(2) .
C59 O24 1.25(2) .
C59 C60 1.551(10) .
C60 F34 1.418(10) .
C60 F36 1.424(10) .
C60 F35 1.435(10) .
C61 O25 1.229(10) .
C61 O26 1.49(5) .
C61 C62 1.58(7) .
C62 F39 1.41(6) .
C62 F38 1.428(10) .
C62 F37 1.434(10) .
O2 Ag4 2.364(9) 2_575
O4 Ag17 2.526(11) 2_565
O5 Ag7 2.481(8) 2_565
O7 Ag6 2.443(8) 2_565
O13 Ag3 2.425(8) 2_575
O15 Ag14 2.388(9) 1_646
O16 Ag12 2.580(11) 2_666
O17 Ag15 2.317(9) 1_646
O19 Ag16 2.424(9) 2_474
O20 Ag9 2.239(10) 1_464
O22 Ag1A 2.140(13) 2_565
O22 Ag15 2.417(9) 2_474
O22 Ag10 2.424(10) 2_565
O24 Ag14 2.357(14) 2_474
F29 F30B 1.51(4) .
F29 F30A 1.62(3) .
F37 F39 1.11(6) .
O2W Ag12 2.338(12) 2_666

loop_
_geom_torsion_atom_site_label_1
_geom_torsion_atom_site_label_2
_geom_torsion_atom_site_label_3
_geom_torsion_atom_site_label_4
_geom_torsion
_geom_torsion_site_symmetry_1
_geom_torsion_site_symmetry_4
O1 Ag1 Ag2 O6 159.0(5) . .
O3 Ag1 Ag2 O6 105.1(5) . .
C19 Ag1 Ag2 O6 15.1(5) . .
C1 Ag1 Ag2 O6 -91.4(5) . .
C20 Ag1 Ag2 O6 32.4(5) . .
Ag4 Ag1 Ag2 O6 -92.2(4) . .
Ag3 Ag1 Ag2 O6 -143.2(4) . .
Ag5 Ag1 Ag2 O6 -36.4(4) . .
Ag8 Ag1 Ag2 O6 -28.5(4) . .
Ag6 Ag1 Ag2 O6 22.0(4) . .
O1 Ag1 Ag2 O10W 11.2(7) . .
O3 Ag1 Ag2 O10W -42.7(7) . .
C19 Ag1 Ag2 O10W -132.7(7) . .
C1 Ag1 Ag2 O10W 120.8(7) . .
C20 Ag1 Ag2 O10W -115.4(7) . .
Ag4 Ag1 Ag2 O10W 120.0(6) . .
Ag3 Ag1 Ag2 O10W 69.0(6) . .
Ag5 Ag1 Ag2 O10W 175.7(6) . .
Ag8 Ag1 Ag2 O10W -176.4(6) . .
Ag6 Ag1 Ag2 O10W -125.9(6) . .
O1 Ag1 Ag2 C1 -109.6(5) . .
O3 Ag1 Ag2 C1 -163.5(5) . .
C19 Ag1 Ag2 C1 106.5(4) . .
C20 Ag1 Ag2 C1 123.8(4) . .
Ag4 Ag1 Ag2 C1 -0.9(4) . .
Ag3 Ag1 Ag2 C1 -51.8(4) . .
Ag5 Ag1 Ag2 C1 54.9(4) . .
Ag8 Ag1 Ag2 C1 62.8(4) . .
Ag6 Ag1 Ag2 C1 113.3(4) . .
O1 Ag1 Ag2 C2 -118.8(4) . .
O3 Ag1 Ag2 C2 -172.7(4) . .
C19 Ag1 Ag2 C2 97.3(3) . .
C1 Ag1 Ag2 C2 -9.2(4) . .
C20 Ag1 Ag2 C2 114.6(3) . .
Ag4 Ag1 Ag2 C2 -10.0(2) . .
Ag3 Ag1 Ag2 C2 -61.0(2) . .
Ag5 Ag1 Ag2 C2 45.7(2) . .
Ag8 Ag1 Ag2 C2 53.6(2) . .
Ag6 Ag1 Ag2 C2 104.2(2) . .
O1 Ag1 Ag2 Ag6 137.0(3) . .
O3 Ag1 Ag2 Ag6 83.1(4) . .
C19 Ag1 Ag2 Ag6 -6.9(3) . .
C1 Ag1 Ag2 Ag6 -113.3(4) . .
C20 Ag1 Ag2 Ag6 10.4(3) . .
Ag4 Ag1 Ag2 Ag6 -114.19(4) . .
Ag3 Ag1 Ag2 Ag6 -165.17(4) . .
Ag5 Ag1 Ag2 Ag6 -58.42(3) . .
Ag8 Ag1 Ag2 Ag6 -50.51(5) . .
O1 Ag1 Ag2 Ag3 -57.8(3) . .
O3 Ag1 Ag2 Ag3 -111.7(4) . .
C19 Ag1 Ag2 Ag3 158.3(3) . .
C1 Ag1 Ag2 Ag3 51.8(4) . .
C20 Ag1 Ag2 Ag3 175.6(3) . .
Ag4 Ag1 Ag2 Ag3 50.98(4) . .
Ag5 Ag1 Ag2 Ag3 106.76(4) . .
Ag8 Ag1 Ag2 Ag3 114.66(6) . .
Ag6 Ag1 Ag2 Ag3 165.17(4) . .
O1 Ag1 Ag3 C1 -166.1(5) . .
O3 Ag1 Ag3 C1 119.0(5) . .
C19 Ag1 Ag3 C1 -2.1(7) . .
C20 Ag1 Ag3 C1 -98.3(14) . .
Ag4 Ag1 Ag3 C1 -60.0(4) . .
Ag2 Ag1 Ag3 C1 58.8(4) . .
Ag5 Ag1 Ag3 C1 -7.4(4) . .
Ag8 Ag1 Ag3 C1 -61.9(4) . .
Ag6 Ag1 Ag3 C1 43.4(4) . .
O1 Ag1 Ag3 O2 -8.6(4) . .
O3 Ag1 Ag3 O2 -83.5(4) . .
C19 Ag1 Ag3 O2 155.4(6) . .
C1 Ag1 Ag3 O2 157.5(5) . .
C20 Ag1 Ag3 O2 59.2(13) . .
Ag4 Ag1 Ag3 O2 97.5(3) . .
Ag2 Ag1 Ag3 O2 -143.7(3) . .
Ag5 Ag1 Ag3 O2 150.1(3) . .
Ag8 Ag1 Ag3 O2 95.6(3) . .
Ag6 Ag1 Ag3 O2 -159.1(3) . .
O1 Ag1 Ag3 O13 -50.1(6) . 2_575
O3 Ag1 Ag3 O13 -125.0(6) . 2_575
C19 Ag1 Ag3 O13 113.9(8) . 2_575
C1 Ag1 Ag3 O13 116.0(6) . 2_575
C20 Ag1 Ag3 O13 17.7(14) . 2_575
Ag4 Ag1 Ag3 O13 56.0(5) . 2_575
Ag2 Ag1 Ag3 O13 174.8(5) . 2_575
Ag5 Ag1 Ag3 O13 108.6(5) . 2_575
Ag8 Ag1 Ag3 O13 54.1(5) . 2_575
Ag6 Ag1 Ag3 O13 159.4(5) . 2_575
O1 Ag1 Ag3 O1W 77.6(4) . .
O3 Ag1 Ag3 O1W 2.7(5) . .
C19 Ag1 Ag3 O1W -118.3(7) . .
C1 Ag1 Ag3 O1W -116.2(5) . .
C20 Ag1 Ag3 O1W 145.5(14) . .
Ag4 Ag1 Ag3 O1W -176.2(3) . .
Ag2 Ag1 Ag3 O1W -57.4(3) . .
Ag5 Ag1 Ag3 O1W -123.6(3) . .
Ag8 Ag1 Ag3 O1W -178.1(3) . .
Ag6 Ag1 Ag3 O1W -72.9(3) . .
O1 Ag1 Ag3 Ag4 -106.1(3) . .
O3 Ag1 Ag3 Ag4 179.0(3) . .
C19 Ag1 Ag3 Ag4 57.9(6) . .
C1 Ag1 Ag3 Ag4 60.0(4) . .
C20 Ag1 Ag3 Ag4 -38.3(13) . .
Ag2 Ag1 Ag3 Ag4 118.80(4) . .
Ag5 Ag1 Ag3 Ag4 52.59(4) . .
Ag8 Ag1 Ag3 Ag4 -1.89(4) . .
Ag6 Ag1 Ag3 Ag4 103.37(5) . .
O1 Ag1 Ag3 Ag2 135.1(3) . .
O3 Ag1 Ag3 Ag2 60.2(3) . .
C19 Ag1 Ag3 Ag2 -60.9(6) . .
C1 Ag1 Ag3 Ag2 -58.8(4) . .
C20 Ag1 Ag3 Ag2 -157.1(13) . .
Ag4 Ag1 Ag3 Ag2 -118.80(4) . .
Ag5 Ag1 Ag3 Ag2 -66.22(4) . .
Ag8 Ag1 Ag3 Ag2 -120.69(5) . .
Ag6 Ag1 Ag3 Ag2 -15.44(5) . .
O6 Ag2 Ag3 C1 66.5(6) . .
O10W Ag2 Ag3 C1 160.1(8) . .
C2 Ag2 Ag3 C1 25.7(5) . .
Ag1 Ag2 Ag3 C1 -74.6(4) . .
Ag6 Ag2 Ag3 C1 -58.1(4) . .
O6 Ag2 Ag3 O2 -170.6(5) . .
O10W Ag2 Ag3 O2 -77.0(8) . .
C1 Ag2 Ag3 O2 122.9(5) . .
C2 Ag2 Ag3 O2 148.6(4) . .
Ag1 Ag2 Ag3 O2 48.3(3) . .
Ag6 Ag2 Ag3 O2 64.8(3) . .
O6 Ag2 Ag3 O13 -34.5(6) . 2_575
O10W Ag2 Ag3 O13 59.1(8) . 2_575
C1 Ag2 Ag3 O13 -101.0(6) . 2_575
C2 Ag2 Ag3 O13 -75.3(5) . 2_575
Ag1 Ag2 Ag3 O13 -175.6(4) . 2_575
Ag6 Ag2 Ag3 O13 -159.2(4) . 2_575
O6 Ag2 Ag3 O1W -98.3(6) . .
O10W Ag2 Ag3 O1W -4.6(8) . .
C1 Ag2 Ag3 O1W -164.7(6) . .
C2 Ag2 Ag3 O1W -139.1(5) . .
Ag1 Ag2 Ag3 O1W 120.7(4) . .
Ag6 Ag2 Ag3 O1W 137.1(4) . .
O6 Ag2 Ag3 Ag4 91.7(4) . .
O10W Ag2 Ag3 Ag4 -174.6(7) . .
C1 Ag2 Ag3 Ag4 25.3(4) . .
C2 Ag2 Ag3 Ag4 51.0(3) . .
Ag1 Ag2 Ag3 Ag4 -49.33(4) . .
Ag6 Ag2 Ag3 Ag4 -32.86(6) . .
O6 Ag2 Ag3 Ag1 141.1(4) . .
O10W Ag2 Ag3 Ag1 -125.3(7) . .
C1 Ag2 Ag3 Ag1 74.6(4) . .
C2 Ag2 Ag3 Ag1 100.3(3) . .
Ag6 Ag2 Ag3 Ag1 16.47(5) . .
O1 Ag1 Ag4 C1 129.5(5) . .
O3 Ag1 Ag4 C1 54.9(11) . .
C19 Ag1 Ag4 C1 -100.5(4) . .
C20 Ag1 Ag4 C1 -128.7(5) . .
Ag3 Ag1 Ag4 C1 57.9(4) . .
Ag2 Ag1 Ag4 C1 0.9(4) . .
Ag5 Ag1 Ag4 C1 -60.3(4) . .
Ag8 Ag1 Ag4 C1 -124.0(4) . .
Ag6 Ag1 Ag4 C1 -59.3(4) . .
O1 Ag1 Ag4 O13 -29.8(3) . .
O3 Ag1 Ag4 O13 -104.5(10) . .
C19 Ag1 Ag4 O13 100.1(3) . .
C1 Ag1 Ag4 O13 -159.3(4) . .
C20 Ag1 Ag4 O13 71.9(3) . .
Ag3 Ag1 Ag4 O13 -101.5(2) . .
Ag2 Ag1 Ag4 O13 -158.4(2) . .
Ag5 Ag1 Ag4 O13 140.3(2) . .
Ag8 Ag1 Ag4 O13 76.7(2) . .
Ag6 Ag1 Ag4 O13 141.4(2) . .
O1 Ag1 Ag4 O2 36.2(4) . 2_575
O3 Ag1 Ag4 O2 -38.5(11) . 2_575
C19 Ag1 Ag4 O2 166.1(4) . 2_575
C1 Ag1 Ag4 O2 -93.4(5) . 2_575
C20 Ag1 Ag4 O2 137.9(4) . 2_575
Ag3 Ag1 Ag4 O2 -35.5(4) . 2_575
Ag2 Ag1 Ag4 O2 -92.4(4) . 2_575
Ag5 Ag1 Ag4 O2 -153.7(4) . 2_575
Ag8 Ag1 Ag4 O2 142.7(4) . 2_575
Ag6 Ag1 Ag4 O2 -152.6(4) . 2_575
O1 Ag1 Ag4 O9 -115.3(4) . .
O3 Ag1 Ag4 O9 170.0(10) . .
C19 Ag1 Ag4 O9 14.6(4) . .
C1 Ag1 Ag4 O9 115.2(5) . .
C20 Ag1 Ag4 O9 -13.6(4) . .
Ag3 Ag1 Ag4 O9 173.0(3) . .
Ag2 Ag1 Ag4 O9 116.1(3) . .
Ag5 Ag1 Ag4 O9 54.8(3) . .
Ag8 Ag1 Ag4 O9 -8.8(3) . .
Ag6 Ag1 Ag4 O9 55.9(3) . .
O1 Ag1 Ag4 Ag3 71.7(3) . .
O3 Ag1 Ag4 Ag3 -3.0(10) . .
C19 Ag1 Ag4 Ag3 -158.4(2) . .
C1 Ag1 Ag4 Ag3 -57.9(4) . .
C20 Ag1 Ag4 Ag3 173.4(3) . .
Ag2 Ag1 Ag4 Ag3 -56.95(4) . .
Ag5 Ag1 Ag4 Ag3 -118.20(4) . .
Ag8 Ag1 Ag4 Ag3 178.17(4) . .
Ag6 Ag1 Ag4 Ag3 -117.15(4) . .
O1 Ag1 Ag4 Ag5 -170.1(3) . .
O3 Ag1 Ag4 Ag5 115.2(10) . .
C19 Ag1 Ag4 Ag5 -40.2(2) . .
C1 Ag1 Ag4 Ag5 60.3(4) . .
C20 Ag1 Ag4 Ag5 -68.4(3) . .
Ag3 Ag1 Ag4 Ag5 118.20(4) . .
Ag2 Ag1 Ag4 Ag5 61.26(4) . .
Ag8 Ag1 Ag4 Ag5 -63.63(3) . .
Ag6 Ag1 Ag4 Ag5 1.05(4) . .
O1 Ag1 Ag4 Ag8 -106.5(3) . .
O3 Ag1 Ag4 Ag8 178.8(10) . .
C19 Ag1 Ag4 Ag8 23.4(2) . .
C1 Ag1 Ag4 Ag8 124.0(4) . .
C20 Ag1 Ag4 Ag8 -4.7(3) . .
Ag3 Ag1 Ag4 Ag8 -178.17(4) . .
Ag2 Ag1 Ag4 Ag8 124.88(4) . .
Ag5 Ag1 Ag4 Ag8 63.63(3) . .
Ag6 Ag1 Ag4 Ag8 64.68(4) . .
O2 Ag3 Ag4 C1 -152.7(5) . .
O13 Ag3 Ag4 C1 130.7(5) 2_575 .
O1W Ag3 Ag4 C1 -58.3(12) . .
Ag1 Ag3 Ag4 C1 -70.7(4) . .
Ag2 Ag3 Ag4 C1 -24.4(4) . .
C1 Ag3 Ag4 O13 153.2(5) . .
O2 Ag3 Ag4 O13 0.5(3) . .
O13 Ag3 Ag4 O13 -76.1(3) 2_575 .
O1W Ag3 Ag4 O13 94.9(12) . .
Ag1 Ag3 Ag4 O13 82.5(2) . .
Ag2 Ag3 Ag4 O13 128.8(2) . .
C1 Ag3 Ag4 O2 -130.0(5) . 2_575
O2 Ag3 Ag4 O2 77.3(4) . 2_575
O13 Ag3 Ag4 O2 0.7(3) 2_575 2_575
O1W Ag3 Ag4 O2 171.7(12) . 2_575
Ag1 Ag3 Ag4 O2 159.3(2) . 2_575
Ag2 Ag3 Ag4 O2 -154.4(2) . 2_575
C1 Ag3 Ag4 O9 11(2) . .
O2 Ag3 Ag4 O9 -142(2) . .
O13 Ag3 Ag4 O9 142(2) 2_575 .
O1W Ag3 Ag4 O9 -47(2) . .
Ag1 Ag3 Ag4 O9 -60(2) . .
Ag2 Ag3 Ag4 O9 -13(2) . .
C1 Ag3 Ag4 Ag1 70.7(4) . .
O2 Ag3 Ag4 Ag1 -82.0(2) . .
O13 Ag3 Ag4 Ag1 -158.6(2) 2_575 .
O1W Ag3 Ag4 Ag1 12.4(12) . .
Ag2 Ag3 Ag4 Ag1 46.34(3) . .
C1 Ag3 Ag4 Ag5 20.0(4) . .
O2 Ag3 Ag4 Ag5 -132.7(2) . .
O13 Ag3 Ag4 Ag5 150.7(2) 2_575 .
O1W Ag3 Ag4 Ag5 -38.3(12) . .
Ag1 Ag3 Ag4 Ag5 -50.70(3) . .
Ag2 Ag3 Ag4 Ag5 -4.36(4) . .
C1 Ag3 Ag4 Ag8 72.7(4) . .
O2 Ag3 Ag4 Ag8 -80.0(2) . .
O13 Ag3 Ag4 Ag8 -156.6(2) 2_575 .
O1W Ag3 Ag4 Ag8 14.4(12) . .
Ag1 Ag3 Ag4 Ag8 1.98(4) . .
Ag2 Ag3 Ag4 Ag8 48.32(5) . .
O1 Ag1 Ag5 O8 169.5(8) . .
O3 Ag1 Ag5 O8 -16.9(6) . .
C19 Ag1 Ag5 O8 -86.3(5) . .
C1 Ag1 Ag5 O8 84.0(6) . .
C20 Ag1 Ag5 O8 -98.9(5) . .
Ag4 Ag1 Ag5 O8 141.5(4) . .
Ag3 Ag1 Ag5 O8 91.1(4) . .
Ag2 Ag1 Ag5 O8 26.4(4) . .
Ag8 Ag1 Ag5 O8 -145.9(4) . .
Ag6 Ag1 Ag5 O8 -37.3(4) . .
O1 Ag1 Ag5 O10 -6.9(8) . .
O3 Ag1 Ag5 O10 166.7(5) . .
C19 Ag1 Ag5 O10 97.3(5) . .
C1 Ag1 Ag5 O10 -92.4(5) . .
C20 Ag1 Ag5 O10 84.7(4) . .
Ag4 Ag1 Ag5 O10 -34.9(4) . .
Ag3 Ag1 Ag5 O10 -85.4(4) . .
Ag2 Ag1 Ag5 O10 -150.0(4) . .
Ag8 Ag1 Ag5 O10 37.7(4) . .
Ag6 Ag1 Ag5 O10 146.2(4) . .
O1 Ag1 Ag5 C1 85.5(7) . .
O3 Ag1 Ag5 C1 -100.9(5) . .
C19 Ag1 Ag5 C1 -170.3(4) . .
C20 Ag1 Ag5 C1 177.1(4) . .
Ag4 Ag1 Ag5 C1 57.5(4) . .
Ag3 Ag1 Ag5 C1 7.0(4) . .
Ag2 Ag1 Ag5 C1 -57.6(4) . .
Ag8 Ag1 Ag5 C1 130.1(4) . .
Ag6 Ag1 Ag5 C1 -121.4(4) . .
O1 Ag1 Ag5 C2 97.0(7) . .
O3 Ag1 Ag5 C2 -89.4(5) . .
C19 Ag1 Ag5 C2 -158.8(4) . .
C1 Ag1 Ag5 C2 11.5(4) . .
C20 Ag1 Ag5 C2 -171.4(3) . .
Ag4 Ag1 Ag5 C2 69.0(2) . .
Ag3 Ag1 Ag5 C2 18.6(2) . .
Ag2 Ag1 Ag5 C2 -46.1(2) . .
Ag8 Ag1 Ag5 C2 141.6(2) . .
Ag6 Ag1 Ag5 C2 -109.8(2) . .
O1 Ag1 Ag5 C19 -104.2(7) . .
O3 Ag1 Ag5 C19 69.4(5) . .
C1 Ag1 Ag5 C19 170.3(4) . .
C20 Ag1 Ag5 C19 -12.6(4) . .
Ag4 Ag1 Ag5 C19 -132.2(3) . .
Ag3 Ag1 Ag5 C19 177.3(3) . .
Ag2 Ag1 Ag5 C19 112.7(3) . .
Ag8 Ag1 Ag5 C19 -59.6(3) . .
Ag6 Ag1 Ag5 C19 49.0(3) . .
O1 Ag1 Ag5 Ag7 -101.4(7) . .
O3 Ag1 Ag5 Ag7 72.2(4) . .
C19 Ag1 Ag5 Ag7 2.8(3) . .
C1 Ag1 Ag5 Ag7 173.1(4) . .
C20 Ag1 Ag5 Ag7 -9.8(2) . .
Ag4 Ag1 Ag5 Ag7 -129.42(4) . .
Ag3 Ag1 Ag5 Ag7 -179.87(4) . .
Ag2 Ag1 Ag5 Ag7 115.46(4) . .
Ag8 Ag1 Ag5 Ag7 -56.84(4) . .
Ag6 Ag1 Ag5 Ag7 51.74(3) . .
O1 Ag1 Ag5 Ag8 -44.6(7) . .
O3 Ag1 Ag5 Ag8 129.0(4) . .
C19 Ag1 Ag5 Ag8 59.6(3) . .
C1 Ag1 Ag5 Ag8 -130.1(4) . .
C20 Ag1 Ag5 Ag8 47.0(2) . .
Ag4 Ag1 Ag5 Ag8 -72.58(4) . .
Ag3 Ag1 Ag5 Ag8 -123.03(4) . .
Ag2 Ag1 Ag5 Ag8 172.30(4) . .
Ag6 Ag1 Ag5 Ag8 108.58(4) . .
O1 Ag1 Ag5 Ag6 -153.2(7) . .
O3 Ag1 Ag5 Ag6 20.4(4) . .
C19 Ag1 Ag5 Ag6 -49.0(3) . .
C1 Ag1 Ag5 Ag6 121.4(4) . .
C20 Ag1 Ag5 Ag6 -61.6(2) . .
Ag4 Ag1 Ag5 Ag6 178.84(4) . .
Ag3 Ag1 Ag5 Ag6 128.38(4) . .
Ag2 Ag1 Ag5 Ag6 63.72(3) . .
Ag8 Ag1 Ag5 Ag6 -108.58(4) . .
O1 Ag1 Ag5 Ag4 28.0(7) . .
O3 Ag1 Ag5 Ag4 -158.4(4) . .
C19 Ag1 Ag5 Ag4 132.2(3) . .
C1 Ag1 Ag5 Ag4 -57.5(4) . .
C20 Ag1 Ag5 Ag4 119.6(2) . .
Ag3 Ag1 Ag5 Ag4 -50.45(4) . .
Ag2 Ag1 Ag5 Ag4 -115.12(4) . .
Ag8 Ag1 Ag5 Ag4 72.58(4) . .
Ag6 Ag1 Ag5 Ag4 -178.84(4) . .
C1 Ag4 Ag5 O8 -78.0(6) . .
O13 Ag4 Ag5 O8 154.8(5) . .
O2 Ag4 Ag5 O8 0.0(7) 2_575 .
O9 Ag4 Ag5 O8 81.5(5) . .
Ag1 Ag4 Ag5 O8 -147.7(5) . .
Ag3 Ag4 Ag5 O8 -97.3(5) . .
Ag8 Ag4 Ag5 O8 135.6(5) . .
C1 Ag4 Ag5 O10 -137.4(5) . .
O13 Ag4 Ag5 O10 95.4(4) . .
O2 Ag4 Ag5 O10 -59.4(6) 2_575 .
O9 Ag4 Ag5 O10 22.1(4) . .
Ag1 Ag4 Ag5 O10 152.9(3) . .
Ag3 Ag4 Ag5 O10 -156.8(3) . .
Ag8 Ag4 Ag5 O10 76.2(3) . .
O13 Ag4 Ag5 C1 -127.2(5) . .
O2 Ag4 Ag5 C1 78.0(7) 2_575 .
O9 Ag4 Ag5 C1 159.5(5) . .
Ag1 Ag4 Ag5 C1 -69.7(4) . .
Ag3 Ag4 Ag5 C1 -19.4(4) . .
Ag8 Ag4 Ag5 C1 -146.4(4) . .
C1 Ag4 Ag5 C2 -23.1(5) . .
O13 Ag4 Ag5 C2 -150.3(4) . .
O2 Ag4 Ag5 C2 54.9(6) 2_575 .
O9 Ag4 Ag5 C2 136.4(4) . .
Ag1 Ag4 Ag5 C2 -92.8(3) . .
Ag3 Ag4 Ag5 C2 -42.4(3) . .
Ag8 Ag4 Ag5 C2 -169.5(3) . .
C1 Ag4 Ag5 C19 105.2(5) . .
O13 Ag4 Ag5 C19 -22.0(4) . .
O2 Ag4 Ag5 C19 -176.8(5) 2_575 .
O9 Ag4 Ag5 C19 -95.3(4) . .
Ag1 Ag4 Ag5 C19 35.5(2) . .
Ag3 Ag4 Ag5 C19 85.9(2) . .
Ag8 Ag4 Ag5 C19 -41.2(2) . .
C1 Ag4 Ag5 Ag7 144.1(4) . .
O13 Ag4 Ag5 Ag7 16.9(3) . .
O2 Ag4 Ag5 Ag7 -138.0(5) 2_575 .
O9 Ag4 Ag5 Ag7 -56.5(3) . .
Ag1 Ag4 Ag5 Ag7 74.37(5) . .
Ag3 Ag4 Ag5 Ag7 124.69(5) . .
Ag8 Ag4 Ag5 Ag7 -2.39(5) . .
C1 Ag4 Ag5 Ag8 146.4(4) . .
O13 Ag4 Ag5 Ag8 19.2(3) . .
O2 Ag4 Ag5 Ag8 -135.6(5) 2_575 .
O9 Ag4 Ag5 Ag8 -54.1(3) . .
Ag1 Ag4 Ag5 Ag8 76.76(4) . .
Ag3 Ag4 Ag5 Ag8 127.08(4) . .
C1 Ag4 Ag5 Ag6 68.3(4) . .
O13 Ag4 Ag5 Ag6 -58.8(3) . .
O2 Ag4 Ag5 Ag6 146.3(5) 2_575 .
O9 Ag4 Ag5 Ag6 -132.2(3) . .
Ag1 Ag4 Ag5 Ag6 -1.34(4) . .
Ag3 Ag4 Ag5 Ag6 48.98(6) . .
Ag8 Ag4 Ag5 Ag6 -78.10(5) . .
C1 Ag4 Ag5 Ag1 69.7(4) . .
O13 Ag4 Ag5 Ag1 -57.5(3) . .
O2 Ag4 Ag5 Ag1 147.7(5) 2_575 .
O9 Ag4 Ag5 Ag1 -130.8(3) . .
Ag3 Ag4 Ag5 Ag1 50.32(4) . .
Ag8 Ag4 Ag5 Ag1 -76.76(4) . .
O8 Ag5 Ag6 C19 -142.4(4) . .
O10 Ag5 Ag6 C19 -73.9(6) . .
C1 Ag5 Ag6 C19 99.9(4) . .
C2 Ag5 Ag6 C19 128.2(4) . .
Ag7 Ag5 Ag6 C19 -59.9(3) . .
Ag8 Ag5 Ag6 C19 -4.2(3) . .
Ag1 Ag5 Ag6 C19 55.5(3) . .
Ag4 Ag5 Ag6 C19 56.7(3) . .
O8 Ag5 Ag6 O5 26.8(3) . .
O10 Ag5 Ag6 O5 95.2(5) . .
C1 Ag5 Ag6 O5 -91.0(3) . .
C2 Ag5 Ag6 O5 -62.7(3) . .
C19 Ag5 Ag6 O5 169.1(4) . .
Ag7 Ag5 Ag6 O5 109.3(2) . .
Ag8 Ag5 Ag6 O5 164.9(2) . .
Ag1 Ag5 Ag6 O5 -135.4(2) . .
Ag4 Ag5 Ag6 O5 -134.2(2) . .
O8 Ag5 Ag6 O4 122.8(4) . .
O10 Ag5 Ag6 O4 -168.8(5) . .
C1 Ag5 Ag6 O4 5.0(4) . .
C2 Ag5 Ag6 O4 33.3(4) . .
C19 Ag5 Ag6 O4 -94.9(4) . .
Ag7 Ag5 Ag6 O4 -154.7(3) . .
Ag8 Ag5 Ag6 O4 -99.1(3) . .
Ag1 Ag5 Ag6 O4 -39.4(3) . .
Ag4 Ag5 Ag6 O4 -38.2(3) . .
O8 Ag5 Ag6 O7 -51.3(4) . 2_565
O10 Ag5 Ag6 O7 17.2(6) . 2_565
C1 Ag5 Ag6 O7 -169.1(4) . 2_565
C2 Ag5 Ag6 O7 -140.7(4) . 2_565
C19 Ag5 Ag6 O7 91.1(5) . 2_565
Ag7 Ag5 Ag6 O7 31.2(3) . 2_565
Ag8 Ag5 Ag6 O7 86.8(3) . 2_565
Ag1 Ag5 Ag6 O7 146.6(3) . 2_565
Ag4 Ag5 Ag6 O7 147.8(3) . 2_565
O8 Ag5 Ag6 Ag7 -82.5(2) . .
O10 Ag5 Ag6 Ag7 -14.0(5) . .
C1 Ag5 Ag6 Ag7 159.7(3) . .
C2 Ag5 Ag6 Ag7 -171.9(3) . .
C19 Ag5 Ag6 Ag7 59.9(3) . .
Ag8 Ag5 Ag6 Ag7 55.64(3) . .
Ag1 Ag5 Ag6 Ag7 115.37(4) . .
Ag4 Ag5 Ag6 Ag7 116.55(5) . .
O8 Ag5 Ag6 Ag2 104.1(2) . .
O10 Ag5 Ag6 Ag2 172.5(5) . .
C1 Ag5 Ag6 Ag2 -13.7(3) . .
C2 Ag5 Ag6 Ag2 14.6(3) . .
C19 Ag5 Ag6 Ag2 -113.6(3) . .
Ag7 Ag5 Ag6 Ag2 -173.42(4) . .
Ag8 Ag5 Ag6 Ag2 -117.78(4) . .
Ag1 Ag5 Ag6 Ag2 -58.06(3) . .
Ag4 Ag5 Ag6 Ag2 -56.87(5) . .
O8 Ag5 Ag6 Ag1 162.1(2) . .
O10 Ag5 Ag6 Ag1 -129.4(5) . .
C1 Ag5 Ag6 Ag1 44.4(3) . .
C2 Ag5 Ag6 Ag1 72.7(3) . .
C19 Ag5 Ag6 Ag1 -55.5(3) . .
Ag7 Ag5 Ag6 Ag1 -115.37(4) . .
Ag8 Ag5 Ag6 Ag1 -59.72(3) . .
Ag4 Ag5 Ag6 Ag1 1.19(4) . .
O6 Ag2 Ag6 C19 -159.6(4) . .
O10W Ag2 Ag6 C19 118.7(12) . .
C1 Ag2 Ag6 C19 -41.5(4) . .
C2 Ag2 Ag6 C19 -69.3(4) . .
Ag1 Ag2 Ag6 C19 7.9(3) . .
Ag3 Ag2 Ag6 C19 -6.5(3) . .
O6 Ag2 Ag6 O5 -3.3(3) . .
O10W Ag2 Ag6 O5 -84.9(12) . .
C1 Ag2 Ag6 O5 114.9(4) . .
C2 Ag2 Ag6 O5 87.1(3) . .
Ag1 Ag2 Ag6 O5 164.3(2) . .
Ag3 Ag2 Ag6 O5 149.8(2) . .
O6 Ag2 Ag6 O4 93.0(4) . .
O10W Ag2 Ag6 O4 11.3(12) . .
C1 Ag2 Ag6 O4 -148.9(4) . .
C2 Ag2 Ag6 O4 -176.7(4) . .
Ag1 Ag2 Ag6 O4 -99.5(3) . .
Ag3 Ag2 Ag6 O4 -114.0(3) . .
O6 Ag2 Ag6 O7 54.7(4) . 2_565
O10W Ag2 Ag6 O7 -26.9(12) . 2_565
C1 Ag2 Ag6 O7 172.8(4) . 2_565
C2 Ag2 Ag6 O7 145.0(4) . 2_565
Ag1 Ag2 Ag6 O7 -137.8(3) . 2_565
Ag3 Ag2 Ag6 O7 -152.2(3) . 2_565
O6 Ag2 Ag6 Ag7 -112.0(2) . .
O10W Ag2 Ag6 Ag7 166.3(12) . .
C1 Ag2 Ag6 Ag7 6.1(3) . .
C2 Ag2 Ag6 Ag7 -21.7(2) . .
Ag1 Ag2 Ag6 Ag7 55.49(5) . .
Ag3 Ag2 Ag6 Ag7 41.03(7) . .
O6 Ag2 Ag6 Ag5 -104.7(2) . .
O10W Ag2 Ag6 Ag5 173.6(12) . .
C1 Ag2 Ag6 Ag5 13.4(3) . .
C2 Ag2 Ag6 Ag5 -14.4(2) . .
Ag1 Ag2 Ag6 Ag5 62.79(3) . .
Ag3 Ag2 Ag6 Ag5 48.33(5) . .
O6 Ag2 Ag6 Ag1 -167.5(2) . .
O10W Ag2 Ag6 Ag1 110.8(12) . .
C1 Ag2 Ag6 Ag1 -49.4(3) . .
C2 Ag2 Ag6 Ag1 -77.2(2) . .
Ag3 Ag2 Ag6 Ag1 -14.46(4) . .
O1 Ag1 Ag6 C19 83.5(6) . .
O3 Ag1 Ag6 C19 117.5(5) . .
C1 Ag1 Ag6 C19 -121.9(5) . .
C20 Ag1 Ag6 C19 20.8(5) . .
Ag4 Ag1 Ag6 C19 -81.4(4) . .
Ag3 Ag1 Ag6 C19 -152.3(4) . .
Ag2 Ag1 Ag6 C19 -169.4(4) . .
Ag5 Ag1 Ag6 C19 -80.2(4) . .
Ag8 Ag1 Ag6 C19 -28.1(4) . .
O1 Ag1 Ag6 O5 -128.1(5) . .
O3 Ag1 Ag6 O5 -94.0(5) . .
C19 Ag1 Ag6 O5 148.5(5) . .
C1 Ag1 Ag6 O5 26.6(4) . .
C20 Ag1 Ag6 O5 169.3(4) . .
Ag4 Ag1 Ag6 O5 67.1(3) . .
Ag3 Ag1 Ag6 O5 -3.8(3) . .
Ag2 Ag1 Ag6 O5 -20.9(3) . .
Ag5 Ag1 Ag6 O5 68.2(3) . .
Ag8 Ag1 Ag6 O5 120.3(3) . .
O1 Ag1 Ag6 O4 -47.9(5) . .
O3 Ag1 Ag6 O4 -13.9(4) . .
C19 Ag1 Ag6 O4 -131.4(5) . .
C1 Ag1 Ag6 O4 106.7(4) . .
C20 Ag1 Ag6 O4 -110.6(4) . .
Ag4 Ag1 Ag6 O4 147.2(3) . .
Ag3 Ag1 Ag6 O4 76.3(3) . .
Ag2 Ag1 Ag6 O4 59.2(3) . .
Ag5 Ag1 Ag6 O4 148.4(3) . .
Ag8 Ag1 Ag6 O4 -159.5(3) . .
O1 Ag1 Ag6 O7 18.0(6) . 2_565
O3 Ag1 Ag6 O7 52.1(5) . 2_565
C19 Ag1 Ag6 O7 -65.4(5) . 2_565
C1 Ag1 Ag6 O7 172.7(5) . 2_565
C20 Ag1 Ag6 O7 -44.6(5) . 2_565
Ag4 Ag1 Ag6 O7 -146.8(4) . 2_565
Ag3 Ag1 Ag6 O7 142.2(4) . 2_565
Ag2 Ag1 Ag6 O7 125.2(4) . 2_565
Ag5 Ag1 Ag6 O7 -145.7(4) . 2_565
Ag8 Ag1 Ag6 O7 -93.6(4) . 2_565
O1 Ag1 Ag6 Ag7 112.6(5) . .
O3 Ag1 Ag6 Ag7 146.7(3) . .
C19 Ag1 Ag6 Ag7 29.1(4) . .
C1 Ag1 Ag6 Ag7 -92.7(3) . .
C20 Ag1 Ag6 Ag7 49.9(2) . .
Ag4 Ag1 Ag6 Ag7 -52.27(5) . .
Ag3 Ag1 Ag6 Ag7 -123.19(5) . .
Ag2 Ag1 Ag6 Ag7 -140.24(4) . .
Ag5 Ag1 Ag6 Ag7 -51.10(3) . .
Ag8 Ag1 Ag6 Ag7 1.00(3) . .
O1 Ag1 Ag6 Ag5 163.7(5) . .
O3 Ag1 Ag6 Ag5 -162.2(3) . .
C19 Ag1 Ag6 Ag5 80.2(4) . .
C1 Ag1 Ag6 Ag5 -41.6(3) . .
C20 Ag1 Ag6 Ag5 101.1(2) . .
Ag4 Ag1 Ag6 Ag5 -1.16(4) . .
Ag3 Ag1 Ag6 Ag5 -72.09(5) . .
Ag2 Ag1 Ag6 Ag5 -89.13(4) . .
Ag8 Ag1 Ag6 Ag5 52.10(3) . .
O1 Ag1 Ag6 Ag2 -107.2(5) . .
O3 Ag1 Ag6 Ag2 -73.1(3) . .
C19 Ag1 Ag6 Ag2 169.4(4) . .
C1 Ag1 Ag6 Ag2 47.5(3) . .
C20 Ag1 Ag6 Ag2 -169.8(2) . .
Ag4 Ag1 Ag6 Ag2 87.97(5) . .
Ag3 Ag1 Ag6 Ag2 17.05(5) . .
Ag5 Ag1 Ag6 Ag2 89.13(4) . .
Ag8 Ag1 Ag6 Ag2 141.23(4) . .
O5 Ag6 Ag7 C19 -163.0(4) . .
O4 Ag6 Ag7 C19 34.6(8) . .
O7 Ag6 Ag7 C19 120.3(4) 2_565 .
Ag5 Ag6 Ag7 C19 -76.3(4) . .
Ag2 Ag6 Ag7 C19 -68.4(4) . .
Ag1 Ag6 Ag7 C19 -27.2(4) . .
C19 Ag6 Ag7 O12 73.9(14) . .
O5 Ag6 Ag7 O12 -89.1(14) . .
O4 Ag6 Ag7 O12 108.5(16) . .
O7 Ag6 Ag7 O12 -165.8(14) 2_565 .
Ag5 Ag6 Ag7 O12 -2.4(14) . .
Ag2 Ag6 Ag7 O12 5.6(14) . .
Ag1 Ag6 Ag7 O12 46.7(14) . .
C19 Ag6 Ag7 O7 159.8(4) . .
O5 Ag6 Ag7 O7 -3.2(3) . .
O4 Ag6 Ag7 O7 -165.6(8) . .
O7 Ag6 Ag7 O7 -79.9(3) 2_565 .
Ag5 Ag6 Ag7 O7 83.48(19) . .
Ag2 Ag6 Ag7 O7 91.46(19) . .
Ag1 Ag6 Ag7 O7 132.59(19) . .
C19 Ag6 Ag7 O5 -126.3(4) . 2_565
O5 Ag6 Ag7 O5 70.7(4) . 2_565
O4 Ag6 Ag7 O5 -91.7(8) . 2_565
O7 Ag6 Ag7 O5 -6.0(3) 2_565 2_565
Ag5 Ag6 Ag7 O5 157.35(19) . 2_565
Ag2 Ag6 Ag7 O5 165.32(19) . 2_565
Ag1 Ag6 Ag7 O5 -153.55(19) . 2_565
C19 Ag6 Ag7 Ag5 76.3(4) . .
O5 Ag6 Ag7 Ag5 -86.7(2) . .
O4 Ag6 Ag7 Ag5 110.9(8) . .
O7 Ag6 Ag7 Ag5 -163.39(17) 2_565 .
Ag2 Ag6 Ag7 Ag5 7.98(5) . .
Ag1 Ag6 Ag7 Ag5 49.11(3) . .
C19 Ag6 Ag7 Ag8 26.2(4) . .
O5 Ag6 Ag7 Ag8 -136.8(2) . .
O4 Ag6 Ag7 Ag8 60.8(8) . .
O7 Ag6 Ag7 Ag8 146.49(17) 2_565 .
Ag5 Ag6 Ag7 Ag8 -50.12(3) . .
Ag2 Ag6 Ag7 Ag8 -42.14(5) . .
Ag1 Ag6 Ag7 Ag8 -1.01(3) . .
O8 Ag5 Ag7 C19 146.4(4) . .
O10 Ag5 Ag7 C19 -131.7(4) . .
C1 Ag5 Ag7 C19 9.1(7) . .
C2 Ag5 Ag7 C19 82.0(8) . .
Ag8 Ag5 Ag7 C19 -59.4(3) . .
Ag6 Ag5 Ag7 C19 56.2(3) . .
Ag1 Ag5 Ag7 C19 -2.9(3) . .
Ag4 Ag5 Ag7 C19 -57.0(3) . .
O8 Ag5 Ag7 O12 -90.2(4) . .
O10 Ag5 Ag7 O12 -8.3(4) . .
C1 Ag5 Ag7 O12 132.5(6) . .
C2 Ag5 Ag7 O12 -154.6(8) . .
C19 Ag5 Ag7 O12 123.4(4) . .
Ag8 Ag5 Ag7 O12 64.0(2) . .
Ag6 Ag5 Ag7 O12 179.6(2) . .
Ag1 Ag5 Ag7 O12 120.5(2) . .
Ag4 Ag5 Ag7 O12 66.3(3) . .
O8 Ag5 Ag7 O7 -2.0(3) . .
O10 Ag5 Ag7 O7 80.0(3) . .
C1 Ag5 Ag7 O7 -139.3(6) . .
C2 Ag5 Ag7 O7 -66.4(8) . .
C19 Ag5 Ag7 O7 -148.4(4) . .
Ag8 Ag5 Ag7 O7 152.3(2) . .
Ag6 Ag5 Ag7 O7 -92.2(2) . .
Ag1 Ag5 Ag7 O7 -151.3(2) . .
Ag4 Ag5 Ag7 O7 154.6(2) . .
O8 Ag5 Ag7 O5 25.2(6) . 2_565
O10 Ag5 Ag7 O5 107.1(6) . 2_565
C1 Ag5 Ag7 O5 -112.1(8) . 2_565
C2 Ag5 Ag7 O5 -39.2(9) . 2_565
C19 Ag5 Ag7 O5 -121.2(6) . 2_565
Ag8 Ag5 Ag7 O5 179.4(5) . 2_565
Ag6 Ag5 Ag7 O5 -65.0(5) . 2_565
Ag1 Ag5 Ag7 O5 -124.1(5) . 2_565
Ag4 Ag5 Ag7 O5 -178.3(5) . 2_565
O8 Ag5 Ag7 Ag6 90.2(3) . .
O10 Ag5 Ag7 Ag6 172.2(3) . .
C1 Ag5 Ag7 Ag6 -47.1(6) . .
C2 Ag5 Ag7 Ag6 25.8(8) . .
C19 Ag5 Ag7 Ag6 -56.2(3) . .
Ag8 Ag5 Ag7 Ag6 -115.56(4) . .
Ag1 Ag5 Ag7 Ag6 -59.11(4) . .
Ag4 Ag5 Ag7 Ag6 -113.23(6) . .
O8 Ag5 Ag7 Ag8 -154.2(3) . .
O10 Ag5 Ag7 Ag8 -72.3(3) . .
C1 Ag5 Ag7 Ag8 68.5(6) . .
C2 Ag5 Ag7 Ag8 141.4(8) . .
C19 Ag5 Ag7 Ag8 59.4(3) . .
Ag6 Ag5 Ag7 Ag8 115.56(4) . .
Ag1 Ag5 Ag7 Ag8 56.46(3) . .
Ag4 Ag5 Ag7 Ag8 2.33(5) . .
O8 Ag5 Ag8 O14 -161.9(6) . .
O10 Ag5 Ag8 O14 -106.8(6) . .
C1 Ag5 Ag8 O14 4.1(6) . .
C2 Ag5 Ag8 O14 -7.8(6) . .
C19 Ag5 Ag8 O14 102.8(6) . .
Ag7 Ag5 Ag8 O14 157.9(5) . .
Ag6 Ag5 Ag8 O14 106.7(5) . .
Ag1 Ag5 Ag8 O14 43.2(5) . .
Ag4 Ag5 Ag8 O14 -20.0(5) . .
O8 Ag5 Ag8 O11 -11.3(5) . .
O10 Ag5 Ag8 O11 43.8(5) . .
C1 Ag5 Ag8 O11 154.7(5) . .
C2 Ag5 Ag8 O11 142.8(5) . .
C19 Ag5 Ag8 O11 -106.6(5) . .
Ag7 Ag5 Ag8 O11 -51.5(4) . .
Ag6 Ag5 Ag8 O11 -102.7(4) . .
Ag1 Ag5 Ag8 O11 -166.2(4) . .
Ag4 Ag5 Ag8 O11 130.5(4) . .
O8 Ag5 Ag8 C19 95.2(5) . .
O10 Ag5 Ag8 C19 150.4(4) . .
C1 Ag5 Ag8 C19 -98.7(4) . .
C2 Ag5 Ag8 C19 -110.6(4) . .
Ag7 Ag5 Ag8 C19 55.0(3) . .
Ag6 Ag5 Ag8 C19 3.8(3) . .
Ag1 Ag5 Ag8 C19 -59.6(3) . .
Ag4 Ag5 Ag8 C19 -122.9(3) . .
O8 Ag5 Ag8 O9 -92.0(4) . .
O10 Ag5 Ag8 O9 -36.8(4) . .
C1 Ag5 Ag8 O9 74.1(4) . .
C2 Ag5 Ag8 O9 62.2(4) . .
C19 Ag5 Ag8 O9 172.8(4) . .
Ag7 Ag5 Ag8 O9 -132.2(2) . .
Ag6 Ag5 Ag8 O9 176.6(2) . .
Ag1 Ag5 Ag8 O9 113.2(2) . .
Ag4 Ag5 Ag8 O9 49.9(2) . .
O8 Ag5 Ag8 C20 105.4(4) . .
O10 Ag5 Ag8 C20 160.6(4) . .
C1 Ag5 Ag8 C20 -88.5(4) . .
C2 Ag5 Ag8 C20 -100.4(4) . .
C19 Ag5 Ag8 C20 10.2(4) . .
Ag7 Ag5 Ag8 C20 65.2(3) . .
Ag6 Ag5 Ag8 C20 14.0(3) . .
Ag1 Ag5 Ag8 C20 -49.4(3) . .
Ag4 Ag5 Ag8 C20 -112.7(3) . .
O8 Ag5 Ag8 Ag7 40.2(4) . .
O10 Ag5 Ag8 Ag7 95.4(3) . .
C1 Ag5 Ag8 Ag7 -153.7(3) . .
C2 Ag5 Ag8 Ag7 -165.6(3) . .
C19 Ag5 Ag8 Ag7 -55.0(3) . .
Ag6 Ag5 Ag8 Ag7 -51.17(3) . .
Ag1 Ag5 Ag8 Ag7 -114.63(4) . .
Ag4 Ag5 Ag8 Ag7 -177.92(4) . .
O8 Ag5 Ag8 Ag4 -141.9(4) . .
O10 Ag5 Ag8 Ag4 -86.7(3) . .
C1 Ag5 Ag8 Ag4 24.2(3) . .
C2 Ag5 Ag8 Ag4 12.3(3) . .
C19 Ag5 Ag8 Ag4 122.9(3) . .
Ag7 Ag5 Ag8 Ag4 177.92(4) . .
Ag6 Ag5 Ag8 Ag4 126.74(4) . .
Ag1 Ag5 Ag8 Ag4 63.29(3) . .
O8 Ag5 Ag8 Ag1 154.8(4) . .
O10 Ag5 Ag8 Ag1 -150.0(3) . .
C1 Ag5 Ag8 Ag1 -39.1(3) . .
C2 Ag5 Ag8 Ag1 -51.0(3) . .
C19 Ag5 Ag8 Ag1 59.6(3) . .
Ag7 Ag5 Ag8 Ag1 114.63(4) . .
Ag6 Ag5 Ag8 Ag1 63.45(3) . .
Ag4 Ag5 Ag8 Ag1 -63.29(3) . .
C19 Ag7 Ag8 O14 -65.9(9) . .
O12 Ag7 Ag8 O14 96.1(9) . .
O7 Ag7 Ag8 O14 176.4(9) . .
O5 Ag7 Ag8 O14 36.5(9) 2_565 .
Ag6 Ag7 Ag8 O14 -91.3(8) . .
Ag5 Ag7 Ag8 O14 -144.0(8) . .
C19 Ag7 Ag8 O11 -147.9(5) . .
O12 Ag7 Ag8 O11 14.1(4) . .
O7 Ag7 Ag8 O11 94.3(4) . .
O5 Ag7 Ag8 O11 -45.6(5) 2_565 .
Ag6 Ag7 Ag8 O11 -173.3(3) . .
Ag5 Ag7 Ag8 O11 134.0(3) . .
O12 Ag7 Ag8 C19 162.0(4) . .
O7 Ag7 Ag8 C19 -117.8(5) . .
O5 Ag7 Ag8 C19 102.3(5) 2_565 .
Ag6 Ag7 Ag8 C19 -25.4(3) . .
Ag5 Ag7 Ag8 C19 -78.1(3) . .
C19 Ag7 Ag8 O9 131.9(5) . .
O12 Ag7 Ag8 O9 -66.2(4) . .
O7 Ag7 Ag8 O9 14.1(4) . .
O5 Ag7 Ag8 O9 -125.8(5) 2_565 .
Ag6 Ag7 Ag8 O9 106.5(3) . .
Ag5 Ag7 Ag8 O9 53.8(3) . .
C19 Ag7 Ag8 C20 -23.3(4) . .
O12 Ag7 Ag8 C20 138.6(4) . .
O7 Ag7 Ag8 C20 -141.1(4) . .
O5 Ag7 Ag8 C20 79.0(5) 2_565 .
Ag6 Ag7 Ag8 C20 -48.7(3) . .
Ag5 Ag7 Ag8 C20 -101.4(3) . .
C19 Ag7 Ag8 Ag5 78.1(3) . .
O12 Ag7 Ag8 Ag5 -119.9(3) . .
O7 Ag7 Ag8 Ag5 -39.7(3) . .
O5 Ag7 Ag8 Ag5 -179.6(4) 2_565 .
Ag6 Ag7 Ag8 Ag5 52.68(4) . .
C19 Ag7 Ag8 Ag4 76.0(3) . .
O12 Ag7 Ag8 Ag4 -122.0(3) . .
O7 Ag7 Ag8 Ag4 -41.8(3) . .
O5 Ag7 Ag8 Ag4 178.3(4) 2_565 .
Ag6 Ag7 Ag8 Ag4 50.59(5) . .
Ag5 Ag7 Ag8 Ag4 -2.09(4) . .
C19 Ag7 Ag8 Ag1 26.5(3) . .
O12 Ag7 Ag8 Ag1 -171.5(3) . .
O7 Ag7 Ag8 Ag1 -91.3(3) . .
O5 Ag7 Ag8 Ag1 128.8(4) 2_565 .
Ag6 Ag7 Ag8 Ag1 1.08(4) . .
Ag5 Ag7 Ag8 Ag1 -51.59(3) . .
C1 Ag4 Ag8 O14 141.4(5) . .
O13 Ag4 Ag8 O14 2.2(4) . .
O2 Ag4 Ag8 O14 -47.3(5) 2_575 .
O9 Ag4 Ag8 O14 -93.7(5) . .
Ag1 Ag4 Ag8 O14 96.3(4) . .
Ag3 Ag4 Ag8 O14 94.4(4) . .
Ag5 Ag4 Ag8 O14 167.3(4) . .
C1 Ag4 Ag8 O11 -125.7(5) . .
O13 Ag4 Ag8 O11 95.1(4) . .
O2 Ag4 Ag8 O11 45.6(5) 2_575 .
O9 Ag4 Ag8 O11 -0.8(5) . .
Ag1 Ag4 Ag8 O11 -170.8(4) . .
Ag3 Ag4 Ag8 O11 -172.7(4) . .
Ag5 Ag4 Ag8 O11 -99.8(4) . .
C1 Ag4 Ag8 C19 21.5(4) . .
O13 Ag4 Ag8 C19 -117.7(3) . .
O2 Ag4 Ag8 C19 -167.2(4) 2_575 .
O9 Ag4 Ag8 C19 146.4(4) . .
Ag1 Ag4 Ag8 C19 -23.6(3) . .
Ag3 Ag4 Ag8 C19 -25.5(3) . .
Ag5 Ag4 Ag8 C19 47.4(3) . .
C1 Ag4 Ag8 O9 -124.9(5) . .
O13 Ag4 Ag8 O9 95.8(4) . .
O2 Ag4 Ag8 O9 46.4(5) 2_575 .
Ag1 Ag4 Ag8 O9 -170.0(3) . .
Ag3 Ag4 Ag8 O9 -172.0(3) . .
Ag5 Ag4 Ag8 O9 -99.0(3) . .
C1 Ag4 Ag8 C20 49.9(4) . .
O13 Ag4 Ag8 C20 -89.3(3) . .
O2 Ag4 Ag8 C20 -138.7(4) 2_575 .
O9 Ag4 Ag8 C20 174.9(4) . .
Ag1 Ag4 Ag8 C20 4.8(3) . .
Ag3 Ag4 Ag8 C20 2.9(3) . .
Ag5 Ag4 Ag8 C20 75.9(3) . .
C1 Ag4 Ag8 Ag5 -25.9(3) . .
O13 Ag4 Ag8 Ag5 -165.2(2) . .
O2 Ag4 Ag8 Ag5 145.4(4) 2_575 .
O9 Ag4 Ag8 Ag5 99.0(3) . .
Ag1 Ag4 Ag8 Ag5 -71.05(3) . .
Ag3 Ag4 Ag8 Ag5 -72.97(5) . .
C1 Ag4 Ag8 Ag7 -24.0(3) . .
O13 Ag4 Ag8 Ag7 -163.2(2) . .
O2 Ag4 Ag8 Ag7 147.4(4) 2_575 .
O9 Ag4 Ag8 Ag7 101.0(3) . .
Ag1 Ag4 Ag8 Ag7 -69.07(4) . .
Ag3 Ag4 Ag8 Ag7 -70.99(6) . .
Ag5 Ag4 Ag8 Ag7 1.98(4) . .
C1 Ag4 Ag8 Ag1 45.1(3) . .
O13 Ag4 Ag8 Ag1 -94.1(2) . .
O2 Ag4 Ag8 Ag1 -143.6(4) 2_575 .
O9 Ag4 Ag8 Ag1 170.0(3) . .
Ag3 Ag4 Ag8 Ag1 -1.92(4) . .
Ag5 Ag4 Ag8 Ag1 71.05(4) . .
O1 Ag1 Ag8 O14 10.1(4) . .
O3 Ag1 Ag8 O14 101.6(6) . .
C19 Ag1 Ag8 O14 131.6(4) . .
C1 Ag1 Ag8 O14 -117.8(4) . .
C20 Ag1 Ag8 O14 95.3(4) . .
Ag4 Ag1 Ag8 O14 -79.0(3) . .
Ag3 Ag1 Ag8 O14 -77.2(3) . .
Ag2 Ag1 Ag8 O14 -163.4(3) . .
Ag5 Ag1 Ag8 O14 -154.4(3) . .
Ag6 Ag1 Ag8 O14 155.3(3) . .
O1 Ag1 Ag8 O11 -120.7(14) . .
O3 Ag1 Ag8 O11 -29.2(14) . .
C19 Ag1 Ag8 O11 0.8(14) . .
C1 Ag1 Ag8 O11 111.4(14) . .
C20 Ag1 Ag8 O11 -35.5(14) . .
Ag4 Ag1 Ag8 O11 150.2(13) . .
Ag3 Ag1 Ag8 O11 152.1(13) . .
Ag2 Ag1 Ag8 O11 65.8(13) . .
Ag5 Ag1 Ag8 O11 74.9(13) . .
Ag6 Ag1 Ag8 O11 24.5(13) . .
O1 Ag1 Ag8 C19 -121.5(4) . .
O3 Ag1 Ag8 C19 -30.0(6) . .
C1 Ag1 Ag8 C19 110.6(4) . .
C20 Ag1 Ag8 C19 -36.3(5) . .
Ag4 Ag1 Ag8 C19 149.4(3) . .
Ag3 Ag1 Ag8 C19 151.3(3) . .
Ag2 Ag1 Ag8 C19 65.0(3) . .
Ag5 Ag1 Ag8 C19 74.0(3) . .
Ag6 Ag1 Ag8 C19 23.7(3) . .
O1 Ag1 Ag8 O9 96.8(3) . .
O3 Ag1 Ag8 O9 -171.7(6) . .
C19 Ag1 Ag8 O9 -141.7(4) . .
C1 Ag1 Ag8 O9 -31.0(4) . .
C20 Ag1 Ag8 O9 -177.9(4) . .
Ag4 Ag1 Ag8 O9 7.7(2) . .
Ag3 Ag1 Ag8 O9 9.6(3) . .
Ag2 Ag1 Ag8 O9 -76.7(3) . .
Ag5 Ag1 Ag8 O9 -67.6(2) . .
Ag6 Ag1 Ag8 O9 -118.0(2) . .
O1 Ag1 Ag8 C20 -85.2(4) . .
O3 Ag1 Ag8 C20 6.3(6) . .
C19 Ag1 Ag8 C20 36.3(5) . .
C1 Ag1 Ag8 C20 146.9(4) . .
Ag4 Ag1 Ag8 C20 -174.3(3) . .
Ag3 Ag1 Ag8 C20 -172.5(3) . .
Ag2 Ag1 Ag8 C20 101.3(3) . .
Ag5 Ag1 Ag8 C20 110.3(3) . .
Ag6 Ag1 Ag8 C20 60.0(3) . .
O1 Ag1 Ag8 Ag5 164.5(2) . .
O3 Ag1 Ag8 Ag5 -104.0(5) . .
C19 Ag1 Ag8 Ag5 -74.0(3) . .
C1 Ag1 Ag8 Ag5 36.6(3) . .
C20 Ag1 Ag8 Ag5 -110.3(3) . .
Ag4 Ag1 Ag8 Ag5 75.36(4) . .
Ag3 Ag1 Ag8 Ag5 77.22(5) . .
Ag2 Ag1 Ag8 Ag5 -9.06(5) . .
Ag6 Ag1 Ag8 Ag5 -50.34(3) . .
O1 Ag1 Ag8 Ag7 -146.1(2) . .
O3 Ag1 Ag8 Ag7 -54.6(5) . .
C19 Ag1 Ag8 Ag7 -24.6(3) . .
C1 Ag1 Ag8 Ag7 86.0(3) . .
C20 Ag1 Ag8 Ag7 -60.9(3) . .
Ag4 Ag1 Ag8 Ag7 124.78(4) . .
Ag3 Ag1 Ag8 Ag7 126.65(4) . .
Ag2 Ag1 Ag8 Ag7 40.37(6) . .
Ag5 Ag1 Ag8 Ag7 49.42(3) . .
Ag6 Ag1 Ag8 Ag7 -0.91(3) . .
O1 Ag1 Ag8 Ag4 89.1(2) . .
O3 Ag1 Ag8 Ag4 -179.4(5) . .
C19 Ag1 Ag8 Ag4 -149.4(3) . .
C1 Ag1 Ag8 Ag4 -38.8(3) . .
C20 Ag1 Ag8 Ag4 174.3(3) . .
Ag3 Ag1 Ag8 Ag4 1.86(4) . .
Ag2 Ag1 Ag8 Ag4 -84.42(5) . .
Ag5 Ag1 Ag8 Ag4 -75.36(4) . .
Ag6 Ag1 Ag8 Ag4 -125.69(4) . .
O20 Ag9 Ag10 Ag1A -96(2) 1_646 .
C18 Ag9 Ag10 Ag1A 144(2) . .
O15 Ag9 Ag10 Ag1A 9(2) . .
O2W Ag9 Ag10 Ag1A 120(2) . .
C17 Ag9 Ag10 Ag1A 172(2) . .
Ag11 Ag9 Ag10 Ag1A 83(2) . .
O20 Ag9 Ag10 O25 -67.7(8) 1_646 .
C18 Ag9 Ag10 O25 172.8(9) . .
O15 Ag9 Ag10 O25 37.2(8) . .
O2W Ag9 Ag10 O25 148.6(9) . .
Ag1A Ag9 Ag10 O25 28(2) . .
C17 Ag9 Ag10 O25 -160.0(8) . .
Ag11 Ag9 Ag10 O25 111.4(7) . .
O20 Ag9 Ag10 C18 119.5(6) 1_646 .
O15 Ag9 Ag10 C18 -135.6(5) . .
O2W Ag9 Ag10 C18 -24.2(8) . .
Ag1A Ag9 Ag10 C18 -144(2) . .
C17 Ag9 Ag10 C18 27.2(6) . .
Ag11 Ag9 Ag10 C18 -61.3(5) . .
O20 Ag9 Ag10 O22 -35.6(4) 1_646 2_565
C18 Ag9 Ag10 O22 -155.2(5) . 2_565
O15 Ag9 Ag10 O22 69.2(3) . 2_565
O2W Ag9 Ag10 O22 -179.4(6) . 2_565
Ag1A Ag9 Ag10 O22 61(2) . 2_565
C17 Ag9 Ag10 O22 -128.0(4) . 2_565
Ag11 Ag9 Ag10 O22 143.5(2) . 2_565
O20 Ag9 Ag10 Ag12 138.2(3) 1_646 .
C18 Ag9 Ag10 Ag12 18.6(5) . .
O15 Ag9 Ag10 Ag12 -116.9(2) . .
O2W Ag9 Ag10 Ag12 -5.6(6) . .
Ag1A Ag9 Ag10 Ag12 -126(2) . .
C17 Ag9 Ag10 Ag12 45.9(3) . .
Ag11 Ag9 Ag10 Ag12 -42.69(5) . .
O20 Ag9 Ag10 Ag11 -179.1(3) 1_646 .
C18 Ag9 Ag10 Ag11 61.3(5) . .
O15 Ag9 Ag10 Ag11 -74.3(2) . .
O2W Ag9 Ag10 Ag11 37.1(6) . .
Ag1A Ag9 Ag10 Ag11 -83(2) . .
C17 Ag9 Ag10 Ag11 88.6(3) . .
O25 Ag10 Ag1A C18 170.3(7) . .
O22 Ag10 Ag1A C18 -135.8(9) 2_565 .
Ag12 Ag10 Ag1A C18 31.7(8) . .
Ag11 Ag10 Ag1A C18 53.7(6) . .
Ag9 Ag10 Ag1A C18 -27.6(17) . .
O25 Ag10 Ag1A O22 -53.8(12) . 2_565
C18 Ag10 Ag1A O22 135.8(9) . 2_565
Ag12 Ag10 Ag1A O22 167.6(3) . 2_565
Ag11 Ag10 Ag1A O22 -170.5(11) . 2_565
Ag9 Ag10 Ag1A O22 108(2) . 2_565
O25 Ag10 Ag1A O17 41.6(14) . .
C18 Ag10 Ag1A O17 -128.7(10) . .
O22 Ag10 Ag1A O17 95.4(9) 2_565 .
Ag12 Ag10 Ag1A O17 -97.0(8) . .
Ag11 Ag10 Ag1A O17 -75.1(8) . .
Ag9 Ag10 Ag1A O17 -156(3) . .
O25 Ag10 Ag1A Ag9 -162.1(14) . .
C18 Ag10 Ag1A Ag9 27.6(17) . .
O22 Ag10 Ag1A Ag9 -108(2) 2_565 .
Ag12 Ag10 Ag1A Ag9 59(2) . .
Ag11 Ag10 Ag1A Ag9 81(2) . .
O25 Ag10 Ag1A Ag11 116.7(8) . .
C18 Ag10 Ag1A Ag11 -53.7(6) . .
O22 Ag10 Ag1A Ag11 170.5(11) 2_565 .
Ag12 Ag10 Ag1A Ag11 -21.9(9) . .
Ag9 Ag10 Ag1A Ag11 -81(2) . .
O25 Ag10 Ag1A Ag12 138.6(11) . .
C18 Ag10 Ag1A Ag12 -31.7(8) . .
O22 Ag10 Ag1A Ag12 -167.6(3) 2_565 .
Ag11 Ag10 Ag1A Ag12 21.9(9) . .
Ag9 Ag10 Ag1A Ag12 -59(2) . .
O20 Ag9 Ag1A Ag10 86(2) 1_646 .
C18 Ag9 Ag1A Ag10 -32(2) . .
O15 Ag9 Ag1A Ag10 -172(2) . .
O2W Ag9 Ag1A Ag10 -70(2) . .
C17 Ag9 Ag1A Ag10 -8(2) . .
Ag11 Ag9 Ag1A Ag10 -93(2) . .
O20 Ag9 Ag1A C18 118.8(6) 1_646 .
O15 Ag9 Ag1A C18 -139.1(5) . .
O2W Ag9 Ag1A C18 -37.7(10) . .
C17 Ag9 Ag1A C18 24.4(5) . .
Ag11 Ag9 Ag1A C18 -60.9(5) . .
Ag10 Ag9 Ag1A C18 32(2) . .
O20 Ag9 Ag1A O22 -27.1(5) 1_646 2_565
C18 Ag9 Ag1A O22 -146.0(6) . 2_565
O15 Ag9 Ag1A O22 74.9(4) . 2_565
O2W Ag9 Ag1A O22 176.4(7) . 2_565
C17 Ag9 Ag1A O22 -121.6(5) . 2_565
Ag11 Ag9 Ag1A O22 153.1(4) . 2_565
Ag10 Ag9 Ag1A O22 -114(2) . 2_565
O20 Ag9 Ag1A O17 -115.0(4) 1_646 .
C18 Ag9 Ag1A O17 126.1(6) . .
O15 Ag9 Ag1A O17 -13.0(4) . .
O2W Ag9 Ag1A O17 88.5(9) . .
C17 Ag9 Ag1A O17 150.5(5) . .
Ag11 Ag9 Ag1A O17 65.2(3) . .
Ag10 Ag9 Ag1A O17 159(2) . .
O20 Ag9 Ag1A Ag11 179.8(3) 1_646 .
C18 Ag9 Ag1A Ag11 60.9(5) . .
O15 Ag9 Ag1A Ag11 -78.1(3) . .
O2W Ag9 Ag1A Ag11 23.3(9) . .
C17 Ag9 Ag1A Ag11 85.3(3) . .
Ag10 Ag9 Ag1A Ag11 93(2) . .
O20 Ag9 Ag1A Ag12 135.0(3) 1_646 .
C18 Ag9 Ag1A Ag12 16.2(5) . .
O15 Ag9 Ag1A Ag12 -122.9(3) . .
O2W Ag9 Ag1A Ag12 -21.5(9) . .
C17 Ag9 Ag1A Ag12 40.6(3) . .
Ag11 Ag9 Ag1A Ag12 -44.75(18) . .
Ag10 Ag9 Ag1A Ag12 49(2) . .
Ag10 Ag1A Ag11 C18 80.4(11) . .
O22 Ag1A Ag11 C18 -114.4(11) 2_565 .
O17 Ag1A Ag11 C18 -170.3(7) . .
Ag9 Ag1A Ag11 C18 -67.5(6) . .
Ag12 Ag1A Ag11 C18 58.4(6) . .
Ag10 Ag1A Ag11 O18 -75.1(11) . .
C18 Ag1A Ag11 O18 -155.5(7) . .
O22 Ag1A Ag11 O18 90.0(8) 2_565 .
O17 Ag1A Ag11 O18 34.2(4) . .
Ag9 Ag1A Ag11 O18 137.0(3) . .
Ag12 Ag1A Ag11 O18 -97.1(3) . .
Ag10 Ag1A Ag11 O16 -163.6(10) . .
C18 Ag1A Ag11 O16 116.0(6) . .
O22 Ag1A Ag11 O16 1.5(9) 2_565 .
O17 Ag1A Ag11 O16 -54.3(4) . .
Ag9 Ag1A Ag11 O16 48.5(3) . .
Ag12 Ag1A Ag11 O16 174.4(3) . .
Ag10 Ag1A Ag11 C18 79.9(15) . 2_666
C18 Ag1A Ag11 C18 -0.5(17) . 2_666
O22 Ag1A Ag11 C18 -115.0(12) 2_565 2_666
O17 Ag1A Ag11 C18 -170.8(10) . 2_666
Ag9 Ag1A Ag11 C18 -68.0(11) . 2_666
Ag12 Ag1A Ag11 C18 57.9(11) . 2_666
Ag10 Ag1A Ag11 Ag11 80.2(10) . 2_666
C18 Ag1A Ag11 Ag11 -0.2(6) . 2_666
O22 Ag1A Ag11 Ag11 -114.6(8) 2_565 2_666
O17 Ag1A Ag11 Ag11 -170.5(3) . 2_666
Ag9 Ag1A Ag11 Ag11 -67.68(19) . 2_666
Ag12 Ag1A Ag11 Ag11 58.24(14) . 2_666
Ag10 Ag1A Ag11 Ag12 22.0(9) . .
C18 Ag1A Ag11 Ag12 -58.4(6) . .
O22 Ag1A Ag11 Ag12 -172.9(9) 2_565 .
O17 Ag1A Ag11 Ag12 131.3(4) . .
Ag9 Ag1A Ag11 Ag12 -125.9(2) . .
Ag10 Ag1A Ag11 Ag9 147.9(11) . .
C18 Ag1A Ag11 Ag9 67.5(6) . .
O22 Ag1A Ag11 Ag9 -47.0(7) 2_565 .
O17 Ag1A Ag11 Ag9 -102.8(4) . .
Ag12 Ag1A Ag11 Ag9 125.9(2) . .
C18 Ag1A Ag11 Ag10 -80.4(11) . .
O22 Ag1A Ag11 Ag10 165.1(17) 2_565 .
O17 Ag1A Ag11 Ag10 109.3(11) . .
Ag9 Ag1A Ag11 Ag10 -147.9(11) . .
Ag12 Ag1A Ag11 Ag10 -22.0(9) . .
Ag10 Ag1A Ag11 Ag12 140.5(9) . 2_666
C18 Ag1A Ag11 Ag12 60.1(6) . 2_666
O22 Ag1A Ag11 Ag12 -54.3(9) 2_565 2_666
O17 Ag1A Ag11 Ag12 -110.2(3) . 2_666
Ag9 Ag1A Ag11 Ag12 -7.4(3) . 2_666
Ag12 Ag1A Ag11 Ag12 118.53(14) . 2_666
O20 Ag9 Ag11 C18 59(2) 1_646 .
O15 Ag9 Ag11 C18 164.8(6) . .
O2W Ag9 Ag11 C18 -108.9(6) . .
Ag1A Ag9 Ag11 C18 60.5(5) . .
C17 Ag9 Ag11 C18 -12.4(6) . .
Ag10 Ag9 Ag11 C18 53.4(5) . .
O20 Ag9 Ag11 O18 -57(2) 1_646 .
C18 Ag9 Ag11 O18 -116.4(6) . .
O15 Ag9 Ag11 O18 48.4(5) . .
O2W Ag9 Ag11 O18 134.7(5) . .
Ag1A Ag9 Ag11 O18 -55.9(4) . .
C17 Ag9 Ag11 O18 -128.8(5) . .
Ag10 Ag9 Ag11 O18 -63.0(4) . .
O20 Ag9 Ag11 O16 -133(2) 1_646 .
C18 Ag9 Ag11 O16 168.1(6) . .
O15 Ag9 Ag11 O16 -27.1(4) . .
O2W Ag9 Ag11 O16 59.2(4) . .
Ag1A Ag9 Ag11 O16 -131.4(4) . .
C17 Ag9 Ag11 O16 155.7(4) . .
Ag10 Ag9 Ag11 O16 -138.6(3) . .
O20 Ag9 Ag11 C18 155(2) 1_646 2_666
C18 Ag9 Ag11 C18 96.2(7) . 2_666
O15 Ag9 Ag11 C18 -99.0(5) . 2_666
O2W Ag9 Ag11 C18 -12.7(5) . 2_666
Ag1A Ag9 Ag11 C18 156.7(5) . 2_666
C17 Ag9 Ag11 C18 83.8(5) . 2_666
Ag10 Ag9 Ag11 C18 149.6(4) . 2_666
O20 Ag9 Ag11 Ag1A -1(2) 1_646 .
C18 Ag9 Ag11 Ag1A -60.5(5) . .
O15 Ag9 Ag11 Ag1A 104.2(4) . .
O2W Ag9 Ag11 Ag1A -169.4(4) . .
C17 Ag9 Ag11 Ag1A -72.9(4) . .
Ag10 Ag9 Ag11 Ag1A -7.2(3) . .
O20 Ag9 Ag11 Ag11 116.2(19) 1_646 2_666
C18 Ag9 Ag11 Ag11 57.0(5) . 2_666
O15 Ag9 Ag11 Ag11 -138.2(3) . 2_666
O2W Ag9 Ag11 Ag11 -51.9(3) . 2_666
Ag1A Ag9 Ag11 Ag11 117.5(2) . 2_666
C17 Ag9 Ag11 Ag11 44.6(3) . 2_666
Ag10 Ag9 Ag11 Ag11 110.35(7) . 2_666
O20 Ag9 Ag11 Ag12 49.1(19) 1_646 .
C18 Ag9 Ag11 Ag12 -10.1(5) . .
O15 Ag9 Ag11 Ag12 154.7(3) . .
O2W Ag9 Ag11 Ag12 -119.0(3) . .
Ag1A Ag9 Ag11 Ag12 50.5(2) . .
C17 Ag9 Ag11 Ag12 -22.5(3) . .
Ag10 Ag9 Ag11 Ag12 43.29(5) . .
O20 Ag9 Ag11 Ag10 5.8(19) 1_646 .
C18 Ag9 Ag11 Ag10 -53.4(5) . .
O15 Ag9 Ag11 Ag10 111.4(3) . .
O2W Ag9 Ag11 Ag10 -162.2(3) . .
Ag1A Ag9 Ag11 Ag10 7.2(3) . .
C17 Ag9 Ag11 Ag10 -65.8(3) . .
O20 Ag9 Ag11 Ag12 172.4(19) 1_646 2_666
C18 Ag9 Ag11 Ag12 113.3(5) . 2_666
O15 Ag9 Ag11 Ag12 -82.0(3) . 2_666
O2W Ag9 Ag11 Ag12 4.4(3) . 2_666
Ag1A Ag9 Ag11 Ag12 173.8(2) . 2_666
C17 Ag9 Ag11 Ag12 100.9(3) . 2_666
Ag10 Ag9 Ag11 Ag12 166.62(6) . 2_666
Ag1A Ag10 Ag11 C18 -88.0(12) . .
O25 Ag10 Ag11 C18 158.3(8) . .
O22 Ag10 Ag11 C18 -96.8(6) 2_565 .
Ag12 Ag10 Ag11 C18 67.5(5) . .
Ag9 Ag10 Ag11 C18 -59.6(5) . .
Ag1A Ag10 Ag11 O18 104.2(11) . .
O25 Ag10 Ag11 O18 -9.5(6) . .
C18 Ag10 Ag11 O18 -167.8(6) . .
O22 Ag10 Ag11 O18 95.4(4) 2_565 .
Ag12 Ag10 Ag11 O18 -100.3(3) . .
Ag9 Ag10 Ag11 O18 132.5(3) . .
Ag1A Ag10 Ag11 O16 18.0(11) . .
O25 Ag10 Ag11 O16 -95.6(6) . .
C18 Ag10 Ag11 O16 106.0(6) . .
O22 Ag10 Ag11 O16 9.2(4) 2_565 .
Ag12 Ag10 Ag11 O16 173.6(3) . .
Ag9 Ag10 Ag11 O16 46.4(3) . .
Ag1A Ag10 Ag11 C18 -124.6(12) . 2_666
O25 Ag10 Ag11 C18 121.7(9) . 2_666
C18 Ag10 Ag11 C18 -36.6(12) . 2_666
O22 Ag10 Ag11 C18 -133.4(8) 2_565 2_666
Ag12 Ag10 Ag11 C18 30.9(7) . 2_666
Ag9 Ag10 Ag11 C18 -96.2(7) . 2_666
O25 Ag10 Ag11 Ag1A -113.7(12) . .
C18 Ag10 Ag11 Ag1A 88.0(12) . .
O22 Ag10 Ag11 Ag1A -8.8(10) 2_565 .
Ag12 Ag10 Ag11 Ag1A 155.5(10) . .
Ag9 Ag10 Ag11 Ag1A 28.4(10) . .
Ag1A Ag10 Ag11 Ag11 -103.3(10) . 2_666
O25 Ag10 Ag11 Ag11 143.0(5) . 2_666
C18 Ag10 Ag11 Ag11 -15.3(5) . 2_666
O22 Ag10 Ag11 Ag11 -112.1(3) 2_565 2_666
Ag12 Ag10 Ag11 Ag11 52.20(7) . 2_666
Ag9 Ag10 Ag11 Ag11 -74.94(6) . 2_666
Ag1A Ag10 Ag11 Ag12 -155.5(10) . .
O25 Ag10 Ag11 Ag12 90.8(5) . .
C18 Ag10 Ag11 Ag12 -67.5(5) . .
O22 Ag10 Ag11 Ag12 -164.3(3) 2_565 .
Ag9 Ag10 Ag11 Ag12 -127.14(6) . .
Ag1A Ag10 Ag11 Ag9 -28.4(10) . .
O25 Ag10 Ag11 Ag9 -142.0(5) . .
C18 Ag10 Ag11 Ag9 59.6(5) . .
O22 Ag10 Ag11 Ag9 -37.2(2) 2_565 .
Ag12 Ag10 Ag11 Ag9 127.14(6) . .
Ag1A Ag10 Ag11 Ag12 -46.7(10) . 2_666
O25 Ag10 Ag11 Ag12 -160.4(5) . 2_666
C18 Ag10 Ag11 Ag12 41.3(6) . 2_666
O22 Ag10 Ag11 Ag12 -55.5(3) 2_565 2_666
Ag12 Ag10 Ag11 Ag12 108.80(8) . 2_666
Ag9 Ag10 Ag11 Ag12 -18.34(8) . 2_666
Ag1A Ag10 Ag12 C18 -37.3(10) . .
O25 Ag10 Ag12 C18 176.9(7) . .
O22 Ag10 Ag12 C18 4.2(9) 2_565 .
Ag11 Ag10 Ag12 C18 -59.0(5) . .
Ag9 Ag10 Ag12 C18 -16.9(5) . .
Ag1A Ag10 Ag12 O2W 86.6(11) . 2_666
O25 Ag10 Ag12 O2W -59.3(7) . 2_666
C18 Ag10 Ag12 O2W 123.8(7) . 2_666
O22 Ag10 Ag12 O2W 128.0(10) 2_565 2_666
Ag11 Ag10 Ag12 O2W 64.8(6) . 2_666
Ag9 Ag10 Ag12 O2W 106.9(6) . 2_666
Ag1A Ag10 Ag12 O4W 177.1(12) . .
O25 Ag10 Ag12 O4W 31.2(8) . .
C18 Ag10 Ag12 O4W -145.6(9) . .
O22 Ag10 Ag12 O4W -141.5(11) 2_565 .
Ag11 Ag10 Ag12 O4W 155.4(7) . .
Ag9 Ag10 Ag12 O4W -162.6(7) . .
Ag1A Ag10 Ag12 O16 -64.7(10) . 2_666
O25 Ag10 Ag12 O16 149.4(6) . 2_666
C18 Ag10 Ag12 O16 -27.4(6) . 2_666
O22 Ag10 Ag12 O16 -23.3(9) 2_565 2_666
Ag11 Ag10 Ag12 O16 -86.4(4) . 2_666
Ag9 Ag10 Ag12 O16 -44.4(4) . 2_666
Ag1A Ag10 Ag12 Ag11 21.7(9) . .
O25 Ag10 Ag12 Ag11 -124.2(4) . .
C18 Ag10 Ag12 Ag11 59.0(5) . .
O22 Ag10 Ag12 Ag11 63.1(8) 2_565 .
Ag9 Ag10 Ag12 Ag11 42.03(5) . .
O25 Ag10 Ag12 Ag1A -145.9(11) . .
C18 Ag10 Ag12 Ag1A 37.3(10) . .
O22 Ag10 Ag12 Ag1A 41.4(11) 2_565 .
Ag11 Ag10 Ag12 Ag1A -21.7(9) . .
Ag9 Ag10 Ag12 Ag1A 20.3(9) . .
Ag1A Ag10 Ag12 Ag11 -21.0(9) . 2_666
O25 Ag10 Ag12 Ag11 -166.9(4) . 2_666
C18 Ag10 Ag12 Ag11 16.3(5) . 2_666
O22 Ag10 Ag12 Ag11 20.4(8) 2_565 2_666
Ag11 Ag10 Ag12 Ag11 -42.71(5) . 2_666
Ag9 Ag10 Ag12 Ag11 -0.68(6) . 2_666
O18 Ag11 Ag12 C18 137.3(5) . .
O16 Ag11 Ag12 C18 -7(2) . .
C18 Ag11 Ag12 C18 -109.0(4) 2_666 .
Ag1A Ag11 Ag12 C18 51.8(5) . .
Ag11 Ag11 Ag12 C18 -68.2(5) 2_666 .
Ag9 Ag11 Ag12 C18 9.8(5) . .
Ag10 Ag11 Ag12 C18 57.2(5) . .
Ag12 Ag11 Ag12 C18 -68.2(5) 2_666 .
C18 Ag11 Ag12 O2W 162.2(6) . 2_666
O18 Ag11 Ag12 O2W -60.6(4) . 2_666
O16 Ag11 Ag12 O2W 156(2) . 2_666
C18 Ag11 Ag12 O2W 53.2(4) 2_666 2_666
Ag1A Ag11 Ag12 O2W -146.1(4) . 2_666
Ag11 Ag11 Ag12 O2W 93.9(3) 2_666 2_666
Ag9 Ag11 Ag12 O2W 172.0(3) . 2_666
Ag10 Ag11 Ag12 O2W -140.6(3) . 2_666
Ag12 Ag11 Ag12 O2W 93.9(3) 2_666 2_666
C18 Ag11 Ag12 O4W -104.3(12) . .
O18 Ag11 Ag12 O4W 33.0(12) . .
O16 Ag11 Ag12 O4W -111(3) . .
C18 Ag11 Ag12 O4W 146.7(12) 2_666 .
Ag1A Ag11 Ag12 O4W -52.5(12) . .
Ag11 Ag11 Ag12 O4W -172.5(11) 2_666 .
Ag9 Ag11 Ag12 O4W -94.4(11) . .
Ag10 Ag11 Ag12 O4W -47.1(11) . .
Ag12 Ag11 Ag12 O4W -172.5(11) 2_666 .
C18 Ag11 Ag12 O16 73.7(5) . 2_666
O18 Ag11 Ag12 O16 -149.1(3) . 2_666
O16 Ag11 Ag12 O16 67(2) . 2_666
C18 Ag11 Ag12 O16 -35.3(4) 2_666 2_666
Ag1A Ag11 Ag12 O16 125.4(3) . 2_666
Ag11 Ag11 Ag12 O16 5.4(2) 2_666 2_666
Ag9 Ag11 Ag12 O16 83.5(2) . 2_666
Ag10 Ag11 Ag12 O16 130.8(2) . 2_666
Ag12 Ag11 Ag12 O16 5.4(2) 2_666 2_666
C18 Ag11 Ag12 Ag10 -57.2(5) . .
O18 Ag11 Ag12 Ag10 80.1(2) . .
O16 Ag11 Ag12 Ag10 -64(2) . .
C18 Ag11 Ag12 Ag10 -166.2(3) 2_666 .
Ag1A Ag11 Ag12 Ag10 -5.4(2) . .
Ag11 Ag11 Ag12 Ag10 -125.41(6) 2_666 .
Ag9 Ag11 Ag12 Ag10 -47.34(6) . .
Ag12 Ag11 Ag12 Ag10 -125.41(6) 2_666 .
C18 Ag11 Ag12 Ag1A -51.8(5) . .
O18 Ag11 Ag12 Ag1A 85.5(3) . .
O16 Ag11 Ag12 Ag1A -58(2) . .
C18 Ag11 Ag12 Ag1A -160.8(4) 2_666 .
Ag11 Ag11 Ag12 Ag1A -120.0(2) 2_666 .
Ag9 Ag11 Ag12 Ag1A -41.9(2) . .
Ag10 Ag11 Ag12 Ag1A 5.4(2) . .
Ag12 Ag11 Ag12 Ag1A -120.0(2) 2_666 .
C18 Ag11 Ag12 Ag11 68.2(5) . 2_666
O18 Ag11 Ag12 Ag11 -154.5(2) . 2_666
O16 Ag11 Ag12 Ag11 62(2) . 2_666
C18 Ag11 Ag12 Ag11 -40.8(3) 2_666 2_666
Ag1A Ag11 Ag12 Ag11 120.0(2) . 2_666
Ag9 Ag11 Ag12 Ag11 78.06(5) . 2_666
Ag10 Ag11 Ag12 Ag11 125.41(6) . 2_666
Ag12 Ag11 Ag12 Ag11 0.0 2_666 2_666
Ag10 Ag1A Ag12 C18 134.9(12) . .
O22 Ag1A Ag12 C18 97.5(16) 2_565 .
O17 Ag1A Ag12 C18 -117.0(8) . .
Ag9 Ag1A Ag12 C18 -18.9(6) . .
Ag11 Ag1A Ag12 C18 -69.5(6) . .
Ag10 Ag1A Ag12 O2W -105.1(10) . 2_666
C18 Ag1A Ag12 O2W 119.9(8) . 2_666
O22 Ag1A Ag12 O2W -142.6(15) 2_565 2_666
O17 Ag1A Ag12 O2W 3.0(7) . 2_666
Ag9 Ag1A Ag12 O2W 101.0(6) . 2_666
Ag11 Ag1A Ag12 O2W 50.4(6) . 2_666
Ag10 Ag1A Ag12 O4W -3.0(12) . .
C18 Ag1A Ag12 O4W -137.9(9) . .
O22 Ag1A Ag12 O4W -40.4(17) 2_565 .
O17 Ag1A Ag12 O4W 105.1(8) . .
Ag9 Ag1A Ag12 O4W -156.8(8) . .
Ag11 Ag1A Ag12 O4W 152.6(7) . .
Ag10 Ag1A Ag12 O16 124.0(9) . 2_666
C18 Ag1A Ag12 O16 -10.9(7) . 2_666
O22 Ag1A Ag12 O16 86.5(15) 2_565 2_666
O17 Ag1A Ag12 O16 -127.9(5) . 2_666
Ag9 Ag1A Ag12 O16 -29.9(5) . 2_666
Ag11 Ag1A Ag12 O16 -80.5(4) . 2_666
C18 Ag1A Ag12 Ag10 -134.9(12) . .
O22 Ag1A Ag12 Ag10 -37.5(11) 2_565 .
O17 Ag1A Ag12 Ag10 108.1(11) . .
Ag9 Ag1A Ag12 Ag10 -153.8(12) . .
Ag11 Ag1A Ag12 Ag10 155.6(10) . .
Ag10 Ag1A Ag12 Ag11 -155.6(10) . .
C18 Ag1A Ag12 Ag11 69.5(6) . .
O22 Ag1A Ag12 Ag11 167.0(16) 2_565 .
O17 Ag1A Ag12 Ag11 -47.5(4) . .
Ag9 Ag1A Ag12 Ag11 50.6(2) . .
Ag10 Ag1A Ag12 Ag11 159.4(9) . 2_666
C18 Ag1A Ag12 Ag11 24.5(6) . 2_666
O22 Ag1A Ag12 Ag11 121.9(15) 2_565 2_666
O17 Ag1A Ag12 Ag11 -92.5(4) . 2_666
Ag9 Ag1A Ag12 Ag11 5.6(3) . 2_666
Ag11 Ag1A Ag12 Ag11 -45.04(13) . 2_666
O21 Ag13 Ag14 C36 84.6(5) . .
C36 Ag13 Ag14 C36 -113.0(4) 2_474 .
Ag13 Ag13 Ag14 C36 -68.7(4) 2_474 .
Ag15 Ag13 Ag14 C36 -154.4(4) 2_474 .
Ag14 Ag13 Ag14 C36 -68.7(4) 2_474 .
Ag16 Ag13 Ag14 C36 -155.0(4) 2_474 .
O21 Ag13 Ag14 O19 -138.2(4) . .
C36 Ag13 Ag14 O19 24.3(4) 2_474 .
C36 Ag13 Ag14 O19 137.3(5) . .
Ag13 Ag13 Ag14 O19 68.5(3) 2_474 .
Ag15 Ag13 Ag14 O19 -17.1(3) 2_474 .
Ag14 Ag13 Ag14 O19 68.5(3) 2_474 .
Ag16 Ag13 Ag14 O19 -17.7(3) 2_474 .
O21 Ag13 Ag14 O24 -43.7(4) . 2_474
C36 Ag13 Ag14 O24 118.7(4) 2_474 2_474
C36 Ag13 Ag14 O24 -128.3(5) . 2_474
Ag13 Ag13 Ag14 O24 163.0(3) 2_474 2_474
Ag15 Ag13 Ag14 O24 77.3(3) 2_474 2_474
Ag14 Ag13 Ag14 O24 163.0(3) 2_474 2_474
Ag16 Ag13 Ag14 O24 76.7(3) 2_474 2_474
O21 Ag13 Ag14 O15 55.6(10) . 1_464
C36 Ag13 Ag14 O15 -142.0(10) 2_474 1_464
C36 Ag13 Ag14 O15 -29.0(10) . 1_464
Ag13 Ag13 Ag14 O15 -97.7(9) 2_474 1_464
Ag15 Ag13 Ag14 O15 176.7(9) 2_474 1_464
Ag14 Ag13 Ag14 O15 -97.7(9) 2_474 1_464
Ag16 Ag13 Ag14 O15 176.0(9) 2_474 1_464
O21 Ag13 Ag14 Ag13 153.3(3) . 2_474
C36 Ag13 Ag14 Ag13 -44.2(3) 2_474 2_474
C36 Ag13 Ag14 Ag13 68.7(4) . 2_474
Ag15 Ag13 Ag14 Ag13 -85.64(7) 2_474 2_474
Ag14 Ag13 Ag14 Ag13 0.0 2_474 2_474
Ag16 Ag13 Ag14 Ag13 -86.27(5) 2_474 2_474
O21 Ag13 Ag14 Ag15 109.7(3) . .
C36 Ag13 Ag14 Ag15 -87.8(3) 2_474 .
C36 Ag13 Ag14 Ag15 25.2(4) . .
Ag13 Ag13 Ag14 Ag15 -43.58(5) 2_474 .
Ag15 Ag13 Ag14 Ag15 -129.22(6) 2_474 .
Ag14 Ag13 Ag14 Ag15 -43.59(5) 2_474 .
Ag16 Ag13 Ag14 Ag15 -129.85(4) 2_474 .
O19 Ag14 Ag15 C36 -123.7(4) . .
O24 Ag14 Ag15 C36 56.2(10) 2_474 .
O15 Ag14 Ag15 C36 138.5(4) 1_464 .
Ag13 Ag14 Ag15 C36 -67.3(4) 2_474 .
Ag13 Ag14 Ag15 C36 -26.5(4) . .
C36 Ag14 Ag15 O17 -134.9(4) . 1_464
O19 Ag14 Ag15 O17 101.4(3) . 1_464
O24 Ag14 Ag15 O17 -78.8(9) 2_474 1_464
O15 Ag14 Ag15 O17 3.5(3) 1_464 1_464
Ag13 Ag14 Ag15 O17 157.7(2) 2_474 1_464
Ag13 Ag14 Ag15 O17 -161.4(2) . 1_464
C36 Ag14 Ag15 O22 142.4(4) . 2_474
O19 Ag14 Ag15 O22 18.7(3) . 2_474
O24 Ag14 Ag15 O22 -161.4(9) 2_474 2_474
O15 Ag14 Ag15 O22 -79.1(3) 1_464 2_474
Ag13 Ag14 Ag15 O22 75.1(2) 2_474 2_474
Ag13 Ag14 Ag15 O22 115.9(2) . 2_474
C36 Ag14 Ag15 O7W 68.8(8) . .
O19 Ag14 Ag15 O7W -54.9(8) . .
O24 Ag14 Ag15 O7W 125.0(12) 2_474 .
O15 Ag14 Ag15 O7W -152.7(8) 1_464 .
Ag13 Ag14 Ag15 O7W 1.5(8) 2_474 .
Ag13 Ag14 Ag15 O7W 42.4(8) . .
C36 Ag14 Ag15 Ag13 67.3(4) . 2_474
O19 Ag14 Ag15 Ag13 -56.4(2) . 2_474
O24 Ag14 Ag15 Ag13 123.5(9) 2_474 2_474
O15 Ag14 Ag15 Ag13 -154.2(2) 1_464 2_474
Ag13 Ag14 Ag15 Ag13 40.86(5) . 2_474
C36 Ag14 Ag15 Ag16 15.9(4) . .
O19 Ag14 Ag15 Ag16 -107.8(2) . .
O24 Ag14 Ag15 Ag16 72.0(9) 2_474 .
O15 Ag14 Ag15 Ag16 154.3(2) 1_464 .
Ag13 Ag14 Ag15 Ag16 -51.45(4) 2_474 .
Ag13 Ag14 Ag15 Ag16 -10.59(4) . .
C36 Ag15 Ag16 O8W -140.9(5) . .
O17 Ag15 Ag16 O8W -26.7(6) 1_464 .
O22 Ag15 Ag16 O8W 108.5(5) 2_474 .
O7W Ag15 Ag16 O8W 41.3(4) . .
Ag13 Ag15 Ag16 O8W 153.0(3) 2_474 .
Ag14 Ag15 Ag16 O8W -156.5(3) . .
C36 Ag15 Ag16 O23 123.9(5) . .
O17 Ag15 Ag16 O23 -121.9(5) 1_464 .
O22 Ag15 Ag16 O23 13.3(4) 2_474 .
O7W Ag15 Ag16 O23 -53.9(4) . .
Ag13 Ag15 Ag16 O23 57.8(3) 2_474 .
Ag14 Ag15 Ag16 O23 108.3(3) . .
O17 Ag15 Ag16 C36 114.2(6) 1_464 .
O22 Ag15 Ag16 C36 -110.6(5) 2_474 .
O7W Ag15 Ag16 C36 -177.8(5) . .
Ag13 Ag15 Ag16 C36 -66.1(4) 2_474 .
Ag14 Ag15 Ag16 C36 -15.6(4) . .
C36 Ag15 Ag16 O19 33.8(5) . 2_474
O17 Ag15 Ag16 O19 148.0(6) 1_464 2_474
O22 Ag15 Ag16 O19 -76.8(5) 2_474 2_474
O7W Ag15 Ag16 O19 -144.0(5) . 2_474
Ag13 Ag15 Ag16 O19 -32.3(4) 2_474 2_474
Ag14 Ag15 Ag16 O19 18.2(4) . 2_474
C36 Ag15 Ag16 C35 -30.1(5) . .
O17 Ag15 Ag16 C35 84.1(5) 1_464 .
O22 Ag15 Ag16 C35 -140.7(4) 2_474 .
O7W Ag15 Ag16 C35 152.1(4) . .
Ag13 Ag15 Ag16 C35 -96.2(3) 2_474 .
Ag14 Ag15 Ag16 C35 -45.7(3) . .
C36 Ag15 Ag16 Ag13 66.1(4) . 2_474
O17 Ag15 Ag16 Ag13 -179.7(5) 1_464 2_474
O22 Ag15 Ag16 Ag13 -44.5(3) 2_474 2_474
O7W Ag15 Ag16 Ag13 -111.7(3) . 2_474
Ag14 Ag15 Ag16 Ag13 50.51(4) . 2_474
O2 Ag3 C1 C2 172.5(9) . .
O13 Ag3 C1 C2 56.5(13) 2_575 .
O1W Ag3 C1 C2 -66.2(13) . .
Ag4 Ag3 C1 C2 130.6(13) . .
Ag1 Ag3 C1 C2 -153.6(13) . .
Ag2 Ag3 C1 C2 -82.9(11) . .
O2 Ag3 C1 Ag4 41.9(7) . .
O13 Ag3 C1 Ag4 -74.1(5) 2_575 .
O1W Ag3 C1 Ag4 163.2(4) . .
Ag1 Ag3 C1 Ag4 75.7(3) . .
Ag2 Ag3 C1 Ag4 146.5(5) . .
O2 Ag3 C1 Ag5 -15.8(15) . .
O13 Ag3 C1 Ag5 -131.8(10) 2_575 .
O1W Ag3 C1 Ag5 105.5(12) . .
Ag4 Ag3 C1 Ag5 -57.7(10) . .
Ag1 Ag3 C1 Ag5 18.1(10) . .
Ag2 Ag3 C1 Ag5 88.8(12) . .
O2 Ag3 C1 Ag2 -104.6(5) . .
O13 Ag3 C1 Ag2 139.4(3) 2_575 .
O1W Ag3 C1 Ag2 16.7(6) . .
Ag4 Ag3 C1 Ag2 -146.5(5) . .
Ag1 Ag3 C1 Ag2 -70.8(3) . .
O2 Ag3 C1 Ag1 -33.8(7) . .
O13 Ag3 C1 Ag1 -149.8(3) 2_575 .
O1W Ag3 C1 Ag1 87.5(5) . .
Ag4 Ag3 C1 Ag1 -75.7(3) . .
Ag2 Ag3 C1 Ag1 70.8(3) . .
O13 Ag4 C1 C2 -171.5(9) . .
O2 Ag4 C1 C2 -68.0(13) 2_575 .
O9 Ag4 C1 C2 54.1(13) . .
Ag1 Ag4 C1 C2 155.2(13) . .
Ag3 Ag4 C1 C2 -127.6(13) . .
Ag5 Ag4 C1 C2 78.3(12) . .
Ag8 Ag4 C1 C2 106.0(12) . .
O13 Ag4 C1 Ag3 -43.9(7) . .
O2 Ag4 C1 Ag3 59.7(5) 2_575 .
O9 Ag4 C1 Ag3 -178.3(3) . .
Ag1 Ag4 C1 Ag3 -77.2(3) . .
Ag5 Ag4 C1 Ag3 -154.1(5) . .
Ag8 Ag4 C1 Ag3 -126.4(2) . .
O13 Ag4 C1 Ag5 110.2(5) . .
O2 Ag4 C1 Ag5 -146.3(3) 2_575 .
O9 Ag4 C1 Ag5 -24.2(6) . .
Ag1 Ag4 C1 Ag5 76.9(3) . .
Ag3 Ag4 C1 Ag5 154.1(5) . .
Ag8 Ag4 C1 Ag5 27.7(3) . .
O13 Ag4 C1 Ag2 31.5(13) . .
O2 Ag4 C1 Ag2 135.0(9) 2_575 .
O9 Ag4 C1 Ag2 -103.0(10) . .
Ag1 Ag4 C1 Ag2 -1.8(8) . .
Ag3 Ag4 C1 Ag2 75.3(10) . .
Ag5 Ag4 C1 Ag2 -78.7(9) . .
Ag8 Ag4 C1 Ag2 -51.1(10) . .
O13 Ag4 C1 Ag1 33.3(6) . .
O2 Ag4 C1 Ag1 136.8(3) 2_575 .
O9 Ag4 C1 Ag1 -101.1(4) . .
Ag3 Ag4 C1 Ag1 77.2(3) . .
Ag5 Ag4 C1 Ag1 -76.9(3) . .
Ag8 Ag4 C1 Ag1 -49.2(3) . .
O8 Ag5 C1 C2 9.8(10) . .
O10 Ag5 C1 C2 -83.1(8) . .
C19 Ag5 C1 C2 147.3(8) . .
Ag7 Ag5 C1 C2 140.4(6) . .
Ag8 Ag5 C1 C2 -159.7(7) . .
Ag6 Ag5 C1 C2 100.7(8) . .
Ag1 Ag5 C1 C2 155.2(9) . .
Ag4 Ag5 C1 C2 -129.6(10) . .
O8 Ag5 C1 Ag3 -163.4(10) . .
O10 Ag5 C1 Ag3 103.6(12) . .
C2 Ag5 C1 Ag3 -173.2(18) . .
C19 Ag5 C1 Ag3 -25.9(12) . .
Ag7 Ag5 C1 Ag3 -32.8(16) . .
Ag8 Ag5 C1 Ag3 27.1(12) . .
Ag6 Ag5 C1 Ag3 -72.5(12) . .
Ag1 Ag5 C1 Ag3 -18.1(10) . .
Ag4 Ag5 C1 Ag3 57.2(10) . .
O8 Ag5 C1 Ag4 139.4(3) . .
O10 Ag5 C1 Ag4 46.4(5) . .
C2 Ag5 C1 Ag4 129.6(10) . .
C19 Ag5 C1 Ag4 -83.1(4) . .
Ag7 Ag5 C1 Ag4 -90.0(6) . .
Ag8 Ag5 C1 Ag4 -30.1(4) . .
Ag6 Ag5 C1 Ag4 -129.8(3) . .
Ag1 Ag5 C1 Ag4 -75.3(3) . .
O8 Ag5 C1 Ag2 -74.6(5) . .
O10 Ag5 C1 Ag2 -167.6(3) . .
C2 Ag5 C1 Ag2 -84.4(8) . .
C19 Ag5 C1 Ag2 62.9(4) . .
Ag7 Ag5 C1 Ag2 55.9(7) . .
Ag8 Ag5 C1 Ag2 115.8(2) . .
Ag6 Ag5 C1 Ag2 16.2(3) . .
Ag1 Ag5 C1 Ag2 70.7(3) . .
Ag4 Ag5 C1 Ag2 146.0(5) . .
O8 Ag5 C1 Ag1 -145.3(3) . .
O10 Ag5 C1 Ag1 121.7(4) . .
C2 Ag5 C1 Ag1 -155.2(9) . .
C19 Ag5 C1 Ag1 -7.8(4) . .
Ag7 Ag5 C1 Ag1 -14.8(7) . .
Ag8 Ag5 C1 Ag1 45.1(3) . .
Ag6 Ag5 C1 Ag1 -54.5(2) . .
Ag4 Ag5 C1 Ag1 75.3(3) . .
O6 Ag2 C1 C2 -20.4(9) . .
O10W Ag2 C1 C2 98.9(13) . .
Ag1 Ag2 C1 C2 -160.2(9) . .
Ag6 Ag2 C1 C2 -100.7(7) . .
Ag3 Ag2 C1 C2 125.3(9) . .
O6 Ag2 C1 Ag3 -145.7(3) . .
O10W Ag2 C1 Ag3 -26.4(12) . .
C2 Ag2 C1 Ag3 -125.3(9) . .
Ag1 Ag2 C1 Ag3 74.5(3) . .
Ag6 Ag2 C1 Ag3 134.0(3) . .
O6 Ag2 C1 Ag4 141.7(9) . .
O10W Ag2 C1 Ag4 -99.0(14) . .
C2 Ag2 C1 Ag4 162.1(16) . .
Ag1 Ag2 C1 Ag4 1.9(8) . .
Ag6 Ag2 C1 Ag4 61.4(10) . .
Ag3 Ag2 C1 Ag4 -72.6(9) . .
O6 Ag2 C1 Ag5 65.2(4) . .
O10W Ag2 C1 Ag5 -175.6(11) . .
C2 Ag2 C1 Ag5 85.6(8) . .
Ag1 Ag2 C1 Ag5 -74.6(3) . .
Ag6 Ag2 C1 Ag5 -15.1(3) . .
Ag3 Ag2 C1 Ag5 -149.1(5) . .
O6 Ag2 C1 Ag1 139.8(3) . .
O10W Ag2 C1 Ag1 -100.9(11) . .
C2 Ag2 C1 Ag1 160.2(9) . .
Ag6 Ag2 C1 Ag1 59.5(2) . .
Ag3 Ag2 C1 Ag1 -74.5(3) . .
O1 Ag1 C1 C2 151.8(18) . .
O3 Ag1 C1 C2 58(2) . .
C19 Ag1 C1 C2 -46(2) . .
C20 Ag1 C1 C2 -58(2) . .
Ag4 Ag1 C1 C2 -140(2) . .
Ag3 Ag1 C1 C2 135(2) . .
Ag2 Ag1 C1 C2 40.7(18) . .
Ag5 Ag1 C1 C2 -54.2(18) . .
Ag8 Ag1 C1 C2 -93.5(19) . .
Ag6 Ag1 C1 C2 -10.6(19) . .
O1 Ag1 C1 Ag3 16.5(6) . .
O3 Ag1 C1 Ag3 -77.4(5) . .
C19 Ag1 C1 Ag3 179.1(3) . .
C20 Ag1 C1 Ag3 166.6(3) . .
Ag4 Ag1 C1 Ag3 84.3(3) . .
Ag2 Ag1 C1 Ag3 -94.6(4) . .
Ag5 Ag1 C1 Ag3 170.5(5) . .
Ag8 Ag1 C1 Ag3 131.2(2) . .
Ag6 Ag1 C1 Ag3 -145.9(3) . .
O1 Ag1 C1 Ag4 -67.7(5) . .
O3 Ag1 C1 Ag4 -161.7(4) . .
C19 Ag1 C1 Ag4 94.8(4) . .
C20 Ag1 C1 Ag4 82.3(5) . .
Ag3 Ag1 C1 Ag4 -84.3(3) . .
Ag2 Ag1 C1 Ag4 -178.9(5) . .
Ag5 Ag1 C1 Ag4 86.3(3) . .
Ag8 Ag1 C1 Ag4 47.0(3) . .
Ag6 Ag1 C1 Ag4 129.9(3) . .
O1 Ag1 C1 Ag5 -154.0(4) . .
O3 Ag1 C1 Ag5 112.0(4) . .
C19 Ag1 C1 Ag5 8.5(4) . .
C20 Ag1 C1 Ag5 -3.9(6) . .
Ag4 Ag1 C1 Ag5 -86.3(3) . .
Ag3 Ag1 C1 Ag5 -170.5(5) . .
Ag2 Ag1 C1 Ag5 94.8(3) . .
Ag8 Ag1 C1 Ag5 -39.3(2) . .
Ag6 Ag1 C1 Ag5 43.6(2) . .
O1 Ag1 C1 Ag2 111.2(4) . .
O3 Ag1 C1 Ag2 17.2(5) . .
C19 Ag1 C1 Ag2 -86.3(4) . .
C20 Ag1 C1 Ag2 -98.8(5) . .
Ag4 Ag1 C1 Ag2 178.9(5) . .
Ag3 Ag1 C1 Ag2 94.6(4) . .
Ag5 Ag1 C1 Ag2 -94.8(3) . .
Ag8 Ag1 C1 Ag2 -134.1(2) . .
Ag6 Ag1 C1 Ag2 -51.3(2) . .
Ag3 C1 C2 C3 -28(17) . .
Ag4 C1 C2 C3 79(17) . .
Ag5 C1 C2 C3 156(17) . .
Ag2 C1 C2 C3 -114(17) . .
Ag1 C1 C2 C3 -152(16) . .
Ag3 C1 C2 Ag2 85.5(9) . .
Ag4 C1 C2 Ag2 -167.1(11) . .
Ag5 C1 C2 Ag2 -90.2(3) . .
Ag1 C1 C2 Ag2 -38.3(16) . .
Ag3 C1 C2 Ag5 175.7(11) . .
Ag4 C1 C2 Ag5 -76.9(9) . .
Ag2 C1 C2 Ag5 90.2(3) . .
Ag1 C1 C2 Ag5 51.9(17) . .
O6 Ag2 C2 C1 162.2(8) . .
O10W Ag2 C2 C1 -104.6(14) . .
Ag1 Ag2 C2 C1 16.3(7) . .
Ag6 Ag2 C2 C1 83.2(8) . .
Ag3 Ag2 C2 C1 -38.5(7) . .
O6 Ag2 C2 C3 -22.0(8) . .
O10W Ag2 C2 C3 71.2(14) . .
C1 Ag2 C2 C3 175.8(13) . .
Ag1 Ag2 C2 C3 -167.8(8) . .
Ag6 Ag2 C2 C3 -101.0(7) . .
Ag3 Ag2 C2 C3 137.3(8) . .
O6 Ag2 C2 Ag5 94.1(3) . .
O10W Ag2 C2 Ag5 -172.6(12) . .
C1 Ag2 C2 Ag5 -68.1(7) . .
Ag1 Ag2 C2 Ag5 -51.73(19) . .
Ag6 Ag2 C2 Ag5 15.1(2) . .
Ag3 Ag2 C2 Ag5 -106.5(3) . .
O8 Ag5 C2 C1 -171.3(8) . .
O10 Ag5 C2 C1 107.2(8) . .
C19 Ag5 C2 C1 -40.9(9) . .
Ag7 Ag5 C2 C1 -108.3(10) . .
Ag8 Ag5 C2 C1 25.5(9) . .
Ag6 Ag5 C2 C1 -85.6(8) . .
Ag1 Ag5 C2 C1 -20.1(8) . .
Ag4 Ag5 C2 C1 37.4(8) . .
O8 Ag5 C2 C3 10.6(8) . .
O10 Ag5 C2 C3 -70.9(8) . .
C1 Ag5 C2 C3 -178.1(13) . .
C19 Ag5 C2 C3 141.0(7) . .
Ag7 Ag5 C2 C3 73.7(12) . .
Ag8 Ag5 C2 C3 -152.6(7) . .
Ag6 Ag5 C2 C3 96.3(8) . .
Ag1 Ag5 C2 C3 161.8(8) . .
Ag4 Ag5 C2 C3 -140.7(8) . .
O8 Ag5 C2 Ag2 -102.0(3) . .
O10 Ag5 C2 Ag2 176.5(3) . .
C1 Ag5 C2 Ag2 69.3(8) . .
C19 Ag5 C2 Ag2 28.4(5) . .
Ag7 Ag5 C2 Ag2 -38.9(9) . .
Ag8 Ag5 C2 Ag2 94.8(3) . .
Ag6 Ag5 C2 Ag2 -16.3(3) . .
Ag1 Ag5 C2 Ag2 49.19(18) . .
Ag4 Ag5 C2 Ag2 106.7(3) . .
C1 C2 C3 C4 -115(17) . .
Ag2 C2 C3 C4 132.4(9) . .
Ag5 C2 C3 C4 39.7(13) . .
C1 C2 C3 C8 64(17) . .
Ag2 C2 C3 C8 -48.1(12) . .
Ag5 C2 C3 C8 -140.8(9) . .
C8 C3 C4 C5 2.8(18) . .
C2 C3 C4 C5 -177.7(11) . .
C3 C4 C5 C6 -1.9(18) . .
C4 C5 C6 C7 -0.1(17) . .
C4 C5 C6 C9 -178.2(11) . .
C5 C6 C7 C8 1.1(17) . .
C9 C6 C7 C8 179.1(11) . .
C6 C7 C8 C3 -0.1(18) . .
C4 C3 C8 C7 -1.8(17) . .
C2 C3 C8 C7 178.7(11) . .
C5 C6 C9 C10 -165.5(13) . .
C7 C6 C9 C10 17(2) . .
C6 C9 C10 C11 11(2) . .
C9 C10 C11 C12 57.4(19) . .
C9 C10 C11 C16 -125.1(14) . .
C16 C11 C12 C13 -0.4(17) . .
C10 C11 C12 C13 177.1(11) . .
C11 C12 C13 C14 0.8(18) . .
C12 C13 C14 C15 -0.5(18) . .
C12 C13 C14 C17 -176.3(11) . .
C13 C14 C15 C16 -0.1(19) . .
C17 C14 C15 C16 175.8(12) . .
C14 C15 C16 C11 0.5(19) . .
C12 C11 C16 C15 -0.2(17) . .
C10 C11 C16 C15 -177.8(11) . .
C15 C14 C17 C18 -29(10) . .
C13 C14 C17 C18 147(9) . .
C15 C14 C17 Ag9 -174.2(9) . .
C13 C14 C17 Ag9 1.7(17) . .
O20 Ag9 C17 C18 -151.9(10) 1_646 .
O15 Ag9 C17 C18 12.2(17) . .
O2W Ag9 C17 C18 114.0(10) . .
Ag1A Ag9 C17 C18 -41.7(10) . .
Ag11 Ag9 C17 C18 20.4(10) . .
Ag10 Ag9 C17 C18 -42.7(9) . .
O20 Ag9 C17 C14 23.0(11) 1_646 .
C18 Ag9 C17 C14 174.9(17) . .
O15 Ag9 C17 C14 -172.9(10) . .
O2W Ag9 C17 C14 -71.2(11) . .
Ag1A Ag9 C17 C14 133.2(11) . .
Ag11 Ag9 C17 C14 -164.8(11) . .
Ag10 Ag9 C17 C14 132.2(11) . .
C14 C17 C18 Ag1A -81(10) . .
Ag9 C17 C18 Ag1A 67.5(11) . .
C14 C17 C18 Ag10 -59(10) . .
Ag9 C17 C18 Ag10 88.7(10) . .
C14 C17 C18 Ag11 145(8) . .
Ag9 C17 C18 Ag11 -67(2) . .
C14 C17 C18 Ag12 31(10) . .
Ag9 C17 C18 Ag12 179.4(12) . .
C14 C17 C18 Ag9 -148(10) . .
C14 C17 C18 Ag11 110(10) . 2_666
Ag9 C17 C18 Ag11 -102.1(6) . 2_666
Ag10 Ag1A C18 C17 87.9(18) . .
O22 Ag1A C18 C17 -28(2) 2_565 .
O17 Ag1A C18 C17 -148.9(14) . .
Ag9 Ag1A C18 C17 -76.6(15) . .
Ag11 Ag1A C18 C17 -159.6(18) . .
Ag12 Ag1A C18 C17 124.8(18) . .
O22 Ag1A C18 Ag10 -116.3(13) 2_565 .
O17 Ag1A C18 Ag10 123.2(13) . .
Ag9 Ag1A C18 Ag10 -164.5(10) . .
Ag11 Ag1A C18 Ag10 112.5(10) . .
Ag12 Ag1A C18 Ag10 36.9(10) . .
Ag10 Ag1A C18 Ag11 -112.5(10) . .
O22 Ag1A C18 Ag11 131.2(7) 2_565 .
O17 Ag1A C18 Ag11 10.7(8) . .
Ag9 Ag1A C18 Ag11 83.0(4) . .
Ag12 Ag1A C18 Ag11 -75.6(4) . .
Ag10 Ag1A C18 Ag12 -36.9(10) . .
O22 Ag1A C18 Ag12 -153.2(7) 2_565 .
O17 Ag1A C18 Ag12 86.3(8) . .
Ag9 Ag1A C18 Ag12 158.6(6) . .
Ag11 Ag1A C18 Ag12 75.6(4) . .
Ag10 Ag1A C18 Ag9 164.5(10) . .
O22 Ag1A C18 Ag9 48.2(9) 2_565 .
O17 Ag1A C18 Ag9 -72.3(6) . .
Ag11 Ag1A C18 Ag9 -83.0(4) . .
Ag12 Ag1A C18 Ag9 -158.6(6) . .
Ag10 Ag1A C18 Ag11 -112.1(16) . 2_666
O22 Ag1A C18 Ag11 131.6(12) 2_565 2_666
O17 Ag1A C18 Ag11 11.1(19) . 2_666
Ag9 Ag1A C18 Ag11 83.4(15) . 2_666
Ag11 Ag1A C18 Ag11 0.4(12) . 2_666
Ag12 Ag1A C18 Ag11 -75.2(13) . 2_666
Ag1A Ag10 C18 C17 -103.3(17) . .
O25 Ag10 C18 C17 104(2) . .
O22 Ag10 C18 C17 -64.1(15) 2_565 .
Ag12 Ag10 C18 C17 114.7(15) . .
Ag11 Ag10 C18 C17 -168.5(17) . .
Ag9 Ag10 C18 C17 -88.6(13) . .
O25 Ag10 C18 Ag1A -152(2) . .
O22 Ag10 C18 Ag1A 39.3(10) 2_565 .
Ag12 Ag10 C18 Ag1A -142.0(10) . .
Ag11 Ag10 C18 Ag1A -65.2(10) . .
Ag9 Ag10 C18 Ag1A 14.7(10) . .
Ag1A Ag10 C18 Ag11 65.2(10) . .
O25 Ag10 C18 Ag11 -87(2) . .
O22 Ag10 C18 Ag11 104.4(4) 2_565 .
Ag12 Ag10 C18 Ag11 -76.8(4) . .
Ag9 Ag10 C18 Ag11 79.9(5) . .
Ag1A Ag10 C18 Ag12 142.0(10) . .
O25 Ag10 C18 Ag12 -10(2) . .
O22 Ag10 C18 Ag12 -178.8(3) 2_565 .
Ag11 Ag10 C18 Ag12 76.8(4) . .
Ag9 Ag10 C18 Ag12 156.7(6) . .
Ag1A Ag10 C18 Ag9 -14.7(10) . .
O25 Ag10 C18 Ag9 -167.0(17) . .
O22 Ag10 C18 Ag9 24.6(5) 2_565 .
Ag12 Ag10 C18 Ag9 -156.7(6) . .
Ag11 Ag10 C18 Ag9 -79.9(5) . .
Ag1A Ag10 C18 Ag11 98.8(18) . 2_666
O25 Ag10 C18 Ag11 -54(3) . 2_666
O22 Ag10 C18 Ag11 138.0(14) 2_565 2_666
Ag12 Ag10 C18 Ag11 -43.2(13) . 2_666
Ag11 Ag10 C18 Ag11 33.6(12) . 2_666
Ag9 Ag10 C18 Ag11 113.5(17) . 2_666
O18 Ag11 C18 C17 175(2) . .
O16 Ag11 C18 C17 56(3) . .
C18 Ag11 C18 C17 -38(2) 2_666 .
Ag1A Ag11 C18 C17 142(3) . .
Ag11 Ag11 C18 C17 -38(2) 2_666 .
Ag12 Ag11 C18 C17 -124(3) . .
Ag9 Ag11 C18 C17 69(2) . .
Ag10 Ag11 C18 C17 159(3) . .
Ag12 Ag11 C18 C17 7(3) 2_666 .
O18 Ag11 C18 Ag1A 32.7(8) . .
O16 Ag11 C18 Ag1A -86.5(6) . .
C18 Ag11 C18 Ag1A 179.8(7) 2_666 .
Ag11 Ag11 C18 Ag1A 179.8(7) 2_666 .
Ag12 Ag11 C18 Ag1A 94.4(6) . .
Ag9 Ag11 C18 Ag1A -73.2(5) . .
Ag10 Ag11 C18 Ag1A 16.8(3) . .
Ag12 Ag11 C18 Ag1A -135.4(5) 2_666 .
O18 Ag11 C18 Ag10 15.9(8) . .
O16 Ag11 C18 Ag10 -103.2(5) . .
C18 Ag11 C18 Ag10 163.0(6) 2_666 .
Ag1A Ag11 C18 Ag10 -16.8(3) . .
Ag11 Ag11 C18 Ag10 163.0(6) 2_666 .
Ag12 Ag11 C18 Ag10 77.6(5) . .
Ag9 Ag11 C18 Ag10 -90.0(4) . .
Ag12 Ag11 C18 Ag10 -152.2(3) 2_666 .
O18 Ag11 C18 Ag12 -61.7(6) . .
O16 Ag11 C18 Ag12 179.2(3) . .
C18 Ag11 C18 Ag12 85.4(3) 2_666 .
Ag1A Ag11 C18 Ag12 -94.4(6) . .
Ag11 Ag11 C18 Ag12 85.4(3) 2_666 .
Ag9 Ag11 C18 Ag12 -167.6(6) . .
Ag10 Ag11 C18 Ag12 -77.6(5) . .
Ag12 Ag11 C18 Ag12 130.2(3) 2_666 .
O18 Ag11 C18 Ag9 105.9(5) . .
O16 Ag11 C18 Ag9 -13.2(6) . .
C18 Ag11 C18 Ag9 -107.0(5) 2_666 .
Ag1A Ag11 C18 Ag9 73.2(5) . .
Ag11 Ag11 C18 Ag9 -107.0(5) 2_666 .
Ag12 Ag11 C18 Ag9 167.6(6) . .
Ag10 Ag11 C18 Ag9 90.0(4) . .
Ag12 Ag11 C18 Ag9 -62.2(3) 2_666 .
O18 Ag11 C18 Ag11 -147.1(4) . 2_666
O16 Ag11 C18 Ag11 93.8(4) . 2_666
C18 Ag11 C18 Ag11 0.0 2_666 2_666
Ag1A Ag11 C18 Ag11 -179.8(7) . 2_666
Ag12 Ag11 C18 Ag11 -85.4(3) . 2_666
Ag9 Ag11 C18 Ag11 107.0(5) . 2_666
Ag10 Ag11 C18 Ag11 -163.0(6) . 2_666
Ag12 Ag11 C18 Ag11 44.8(3) 2_666 2_666
O2W Ag12 C18 C17 125.4(12) 2_666 .
O4W Ag12 C18 C17 -71.5(16) . .
O16 Ag12 C18 C17 42.4(13) 2_666 .
Ag10 Ag12 C18 C17 -117.8(14) . .
Ag11 Ag12 C18 C17 153.4(15) . .
Ag1A Ag12 C18 C17 -128.8(16) . .
Ag11 Ag12 C18 C17 82.3(12) 2_666 .
O2W Ag12 C18 Ag1A -105.8(8) 2_666 .
O4W Ag12 C18 Ag1A 57.3(11) . .
O16 Ag12 C18 Ag1A 171.2(6) 2_666 .
Ag10 Ag12 C18 Ag1A 11.1(3) . .
Ag11 Ag12 C18 Ag1A -77.8(5) . .
Ag11 Ag12 C18 Ag1A -148.9(7) 2_666 .
O2W Ag12 C18 Ag10 -116.8(7) 2_666 .
O4W Ag12 C18 Ag10 46.3(10) . .
O16 Ag12 C18 Ag10 160.1(4) 2_666 .
Ag11 Ag12 C18 Ag10 -88.8(4) . .
Ag1A Ag12 C18 Ag10 -11.1(3) . .
Ag11 Ag12 C18 Ag10 -159.9(6) 2_666 .
O2W Ag12 C18 Ag11 -28.0(8) 2_666 .
O4W Ag12 C18 Ag11 135.1(9) . .
O16 Ag12 C18 Ag11 -111.0(4) 2_666 .
Ag10 Ag12 C18 Ag11 88.8(4) . .
Ag1A Ag12 C18 Ag11 77.8(5) . .
Ag11 Ag12 C18 Ag11 -71.1(4) 2_666 .
O2W Ag12 C18 Ag9 -55.8(19) 2_666 .
O4W Ag12 C18 Ag9 107.3(18) . .
O16 Ag12 C18 Ag9 -138.9(17) 2_666 .
Ag10 Ag12 C18 Ag9 61.0(15) . .
Ag11 Ag12 C18 Ag9 -27.8(14) . .
Ag1A Ag12 C18 Ag9 49.9(14) . .
Ag11 Ag12 C18 Ag9 -98.9(17) 2_666 .
O2W Ag12 C18 Ag11 43.1(8) 2_666 2_666
O4W Ag12 C18 Ag11 -153.8(9) . 2_666
O16 Ag12 C18 Ag11 -39.9(4) 2_666 2_666
Ag10 Ag12 C18 Ag11 159.9(6) . 2_666
Ag11 Ag12 C18 Ag11 71.1(4) . 2_666
Ag1A Ag12 C18 Ag11 148.9(7) . 2_666
O20 Ag9 C18 C17 34.9(12) 1_646 .
O15 Ag9 C18 C17 -174.3(8) . .
O2W Ag9 C18 C17 -72.1(10) . .
Ag1A Ag9 C18 C17 125.2(12) . .
Ag11 Ag9 C18 C17 -153.7(12) . .
Ag10 Ag9 C18 C17 120.4(12) . .
O20 Ag9 C18 Ag1A -90.4(6) 1_646 .
O15 Ag9 C18 Ag1A 60.5(7) . .
O2W Ag9 C18 Ag1A 162.7(4) . .
C17 Ag9 C18 Ag1A -125.2(12) . .
Ag11 Ag9 C18 Ag1A 81.1(5) . .
Ag10 Ag9 C18 Ag1A -4.8(3) . .
O20 Ag9 C18 Ag10 -85.6(6) 1_646 .
O15 Ag9 C18 Ag10 65.2(7) . .
O2W Ag9 C18 Ag10 167.5(4) . .
Ag1A Ag9 C18 Ag10 4.8(3) . .
C17 Ag9 C18 Ag10 -120.4(12) . .
Ag11 Ag9 C18 Ag10 85.9(4) . .
O20 Ag9 C18 Ag11 -171.5(4) 1_646 .
O15 Ag9 C18 Ag11 -20.6(7) . .
O2W Ag9 C18 Ag11 81.6(5) . .
Ag1A Ag9 C18 Ag11 -81.1(5) . .
C17 Ag9 C18 Ag11 153.7(12) . .
Ag10 Ag9 C18 Ag11 -85.9(4) . .
O20 Ag9 C18 Ag12 -144.0(14) 1_646 .
O15 Ag9 C18 Ag12 7(2) . .
O2W Ag9 C18 Ag12 109.1(16) . .
Ag1A Ag9 C18 Ag12 -53.7(15) . .
C17 Ag9 C18 Ag12 -179(2) . .
Ag11 Ag9 C18 Ag12 27.4(13) . .
Ag10 Ag9 C18 Ag12 -58.4(14) . .
O20 Ag9 C18 Ag11 122.1(5) 1_646 2_666
O15 Ag9 C18 Ag11 -87.1(6) . 2_666
O2W Ag9 C18 Ag11 15.2(5) . 2_666
Ag1A Ag9 C18 Ag11 -147.6(7) . 2_666
C17 Ag9 C18 Ag11 87.2(10) . 2_666
Ag11 Ag9 C18 Ag11 -66.5(4) . 2_666
Ag10 Ag9 C18 Ag11 -152.3(7) . 2_666
O5 Ag6 C19 C20 179.3(10) . .
O4 Ag6 C19 C20 -31.6(14) . .
O7 Ag6 C19 C20 64.6(14) 2_565 .
Ag7 Ag6 C19 C20 135.5(15) . .
Ag5 Ag6 C19 C20 -152.5(15) . .
Ag2 Ag6 C19 C20 -91.5(13) . .
Ag1 Ag6 C19 C20 -82.9(14) . .
O5 Ag6 C19 Ag7 43.8(10) . .
O4 Ag6 C19 Ag7 -167.1(3) . .
O7 Ag6 C19 Ag7 -70.9(4) 2_565 .
Ag5 Ag6 C19 Ag7 72.0(2) . .
Ag2 Ag6 C19 Ag7 133.0(2) . .
Ag1 Ag6 C19 Ag7 141.6(5) . .
O5 Ag6 C19 Ag8 -20.3(15) . .
O4 Ag6 C19 Ag8 128.9(8) . .
O7 Ag6 C19 Ag8 -134.9(7) 2_565 .
Ag7 Ag6 C19 Ag8 -64.0(7) . .
Ag5 Ag6 C19 Ag8 8.0(6) . .
Ag2 Ag6 C19 Ag8 68.9(8) . .
Ag1 Ag6 C19 Ag8 77.5(8) . .
O5 Ag6 C19 Ag1 -97.8(9) . .
O4 Ag6 C19 Ag1 51.3(5) . .
O7 Ag6 C19 Ag1 147.6(3) 2_565 .
Ag7 Ag6 C19 Ag1 -141.6(5) . .
Ag5 Ag6 C19 Ag1 -69.6(3) . .
Ag2 Ag6 C19 Ag1 -8.6(3) . .
O5 Ag6 C19 Ag5 -28.2(10) . .
O4 Ag6 C19 Ag5 120.9(3) . .
O7 Ag6 C19 Ag5 -142.9(2) 2_565 .
Ag7 Ag6 C19 Ag5 -72.0(2) . .
Ag2 Ag6 C19 Ag5 60.96(19) . .
Ag1 Ag6 C19 Ag5 69.6(3) . .
O12 Ag7 C19 C20 49.2(13) . .
O7 Ag7 C19 C20 -171.5(9) . .
O5 Ag7 C19 C20 -64.3(12) 2_565 .
Ag6 Ag7 C19 C20 -142.7(13) . .
Ag5 Ag7 C19 C20 141.9(12) . .
Ag8 Ag7 C19 C20 71.8(10) . .
O12 Ag7 C19 Ag6 -168.0(4) . .
O7 Ag7 C19 Ag6 -28.7(6) . .
O5 Ag7 C19 Ag6 78.4(4) 2_565 .
Ag5 Ag7 C19 Ag6 -75.4(2) . .
Ag8 Ag7 C19 Ag6 -145.4(4) . .
O12 Ag7 C19 Ag8 -22.6(6) . .
O7 Ag7 C19 Ag8 116.7(4) . .
O5 Ag7 C19 Ag8 -136.1(3) 2_565 .
Ag6 Ag7 C19 Ag8 145.4(4) . .
Ag5 Ag7 C19 Ag8 70.1(2) . .
O12 Ag7 C19 Ag1 -87.1(8) . .
O7 Ag7 C19 Ag1 52.2(9) . .
O5 Ag7 C19 Ag1 159.3(6) 2_565 .
Ag6 Ag7 C19 Ag1 80.9(7) . .
Ag5 Ag7 C19 Ag1 5.6(6) . .
Ag8 Ag7 C19 Ag1 -64.5(6) . .
O12 Ag7 C19 Ag5 -92.7(4) . .
O7 Ag7 C19 Ag5 46.6(5) . .
O5 Ag7 C19 Ag5 153.8(3) 2_565 .
Ag6 Ag7 C19 Ag5 75.4(2) . .
Ag8 Ag7 C19 Ag5 -70.1(2) . .
O14 Ag8 C19 C20 24.2(9) . .
O11 Ag8 C19 C20 -95.0(8) . .
O9 Ag8 C19 C20 148.0(7) . .
Ag5 Ag8 C19 C20 158.4(8) . .
Ag7 Ag8 C19 C20 -130.4(9) . .
Ag4 Ag8 C19 C20 109.7(7) . .
Ag1 Ag8 C19 C20 84.8(8) . .
O14 Ag8 C19 Ag6 -142.4(7) . .
O11 Ag8 C19 Ag6 98.4(9) . .
O9 Ag8 C19 Ag6 -18.6(11) . .
C20 Ag8 C19 Ag6 -166.6(14) . .
Ag5 Ag8 C19 Ag6 -8.2(6) . .
Ag7 Ag8 C19 Ag6 63.0(7) . .
Ag4 Ag8 C19 Ag6 -56.9(8) . .
Ag1 Ag8 C19 Ag6 -81.8(8) . .
O14 Ag8 C19 Ag7 154.6(3) . .
O11 Ag8 C19 Ag7 35.4(5) . .
O9 Ag8 C19 Ag7 -81.6(5) . .
C20 Ag8 C19 Ag7 130.4(9) . .
Ag5 Ag8 C19 Ag7 -71.2(2) . .
Ag4 Ag8 C19 Ag7 -119.9(2) . .
Ag1 Ag8 C19 Ag7 -144.8(4) . .
O14 Ag8 C19 Ag1 -60.6(4) . .
O11 Ag8 C19 Ag1 -179.8(3) . .
O9 Ag8 C19 Ag1 63.2(6) . .
C20 Ag8 C19 Ag1 -84.8(8) . .
Ag5 Ag8 C19 Ag1 73.6(2) . .
Ag7 Ag8 C19 Ag1 144.8(4) . .
Ag4 Ag8 C19 Ag1 24.9(2) . .
O14 Ag8 C19 Ag5 -134.2(3) . .
O11 Ag8 C19 Ag5 106.6(4) . .
O9 Ag8 C19 Ag5 -10.5(6) . .
C20 Ag8 C19 Ag5 -158.4(8) . .
Ag7 Ag8 C19 Ag5 71.2(2) . .
Ag4 Ag8 C19 Ag5 -48.76(19) . .
Ag1 Ag8 C19 Ag5 -73.6(2) . .
O1 Ag1 C19 C20 2.3(9) . .
O3 Ag1 C19 C20 79.2(8) . .
C1 Ag1 C19 C20 -160.1(7) . .
Ag4 Ag1 C19 C20 -109.0(7) . .
Ag3 Ag1 C19 C20 -158.4(5) . .
Ag2 Ag1 C19 C20 146.1(7) . .
Ag5 Ag1 C19 C20 -152.2(8) . .
Ag8 Ag1 C19 C20 -81.3(7) . .
Ag6 Ag1 C19 C20 137.0(9) . .
O1 Ag1 C19 Ag6 -134.7(4) . .
O3 Ag1 C19 Ag6 -57.8(5) . .
C1 Ag1 C19 Ag6 62.9(5) . .
C20 Ag1 C19 Ag6 -137.0(9) . .
Ag4 Ag1 C19 Ag6 114.0(3) . .
Ag3 Ag1 C19 Ag6 64.6(7) . .
Ag2 Ag1 C19 Ag6 9.1(3) . .
Ag5 Ag1 C19 Ag6 70.8(3) . .
Ag8 Ag1 C19 Ag6 141.7(5) . .
O1 Ag1 C19 Ag7 148.9(7) . .
O3 Ag1 C19 Ag7 -134.2(8) . .
C1 Ag1 C19 Ag7 -13.4(8) . .
C20 Ag1 C19 Ag7 146.7(12) . .
Ag4 Ag1 C19 Ag7 37.7(8) . .
Ag3 Ag1 C19 Ag7 -11.8(12) . .
Ag2 Ag1 C19 Ag7 -67.2(7) . .
Ag5 Ag1 C19 Ag7 -5.5(6) . .
Ag8 Ag1 C19 Ag7 65.3(7) . .
Ag6 Ag1 C19 Ag7 -76.3(7) . .
O1 Ag1 C19 Ag8 83.6(4) . .
O3 Ag1 C19 Ag8 160.5(4) . .
C1 Ag1 C19 Ag8 -78.7(4) . .
C20 Ag1 C19 Ag8 81.3(7) . .
Ag4 Ag1 C19 Ag8 -27.6(3) . .
Ag3 Ag1 C19 Ag8 -77.1(6) . .
Ag2 Ag1 C19 Ag8 -132.58(19) . .
Ag5 Ag1 C19 Ag8 -70.8(2) . .
Ag6 Ag1 C19 Ag8 -141.7(5) . .
O1 Ag1 C19 Ag5 154.4(3) . .
O3 Ag1 C19 Ag5 -128.7(4) . .
C1 Ag1 C19 Ag5 -7.9(4) . .
C20 Ag1 C19 Ag5 152.2(8) . .
Ag4 Ag1 C19 Ag5 43.2(2) . .
Ag3 Ag1 C19 Ag5 -6.3(7) . .
Ag2 Ag1 C19 Ag5 -61.74(18) . .
Ag8 Ag1 C19 Ag5 70.8(2) . .
Ag6 Ag1 C19 Ag5 -70.8(3) . .
O8 Ag5 C19 C20 -166.1(14) . .
O10 Ag5 C19 C20 -68.9(15) . .
C1 Ag5 C19 C20 57.9(15) . .
C2 Ag5 C19 C20 76.3(15) . .
Ag7 Ag5 C19 C20 -126.5(15) . .
Ag8 Ag5 C19 C20 -36.7(13) . .
Ag6 Ag5 C19 C20 148.7(16) . .
Ag1 Ag5 C19 C20 49.8(13) . .
Ag4 Ag5 C19 C20 11.7(14) . .
O8 Ag5 C19 Ag6 45.2(5) . .
O10 Ag5 C19 Ag6 142.4(3) . .
C1 Ag5 C19 Ag6 -90.8(4) . .
C2 Ag5 C19 Ag6 -72.4(4) . .
Ag7 Ag5 C19 Ag6 84.8(3) . .
Ag8 Ag5 C19 Ag6 174.7(4) . .
Ag1 Ag5 C19 Ag6 -98.9(3) . .
Ag4 Ag5 C19 Ag6 -137.0(2) . .
O8 Ag5 C19 Ag7 -39.6(4) . .
O10 Ag5 C19 Ag7 57.6(4) . .
C1 Ag5 C19 Ag7 -175.6(3) . .
C2 Ag5 C19 Ag7 -157.2(3) . .
Ag8 Ag5 C19 Ag7 89.8(3) . .
Ag6 Ag5 C19 Ag7 -84.8(3) . .
Ag1 Ag5 C19 Ag7 176.3(4) . .
Ag4 Ag5 C19 Ag7 138.20(19) . .
O8 Ag5 C19 Ag8 -129.5(3) . .
O10 Ag5 C19 Ag8 -32.3(4) . .
C1 Ag5 C19 Ag8 94.5(3) . .
C2 Ag5 C19 Ag8 112.9(4) . .
Ag7 Ag5 C19 Ag8 -89.8(3) . .
Ag6 Ag5 C19 Ag8 -174.7(4) . .
Ag1 Ag5 C19 Ag8 86.5(3) . .
Ag4 Ag5 C19 Ag8 48.4(2) . .
O8 Ag5 C19 Ag1 144.1(3) . .
O10 Ag5 C19 Ag1 -118.8(3) . .
C1 Ag5 C19 Ag1 8.0(4) . .
C2 Ag5 C19 Ag1 26.5(4) . .
Ag7 Ag5 C19 Ag1 -176.3(4) . .
Ag8 Ag5 C19 Ag1 -86.5(3) . .
Ag6 Ag5 C19 Ag1 98.9(3) . .
Ag4 Ag5 C19 Ag1 -38.12(19) . .
Ag6 C19 C20 C21 -94(11) . .
Ag7 C19 C20 C21 25(11) . .
Ag8 C19 C20 C21 98(11) . .
Ag1 C19 C20 C21 179(100) . .
Ag5 C19 C20 C21 132(10) . .
Ag6 C19 C20 Ag8 167.7(13) . .
Ag7 C19 C20 Ag8 -72.9(8) . .
Ag1 C19 C20 Ag8 81.2(3) . .
Ag5 C19 C20 Ag8 34.4(12) . .
Ag6 C19 C20 Ag1 86.6(12) . .
Ag7 C19 C20 Ag1 -154.1(10) . .
Ag8 C19 C20 Ag1 -81.2(3) . .
Ag5 C19 C20 Ag1 -46.8(12) . .
O14 Ag8 C20 C19 -159.3(8) . .
O11 Ag8 C20 C19 99.2(8) . .
O9 Ag8 C20 C19 -67.4(12) . .
Ag5 Ag8 C20 C19 -18.5(7) . .
Ag7 Ag8 C20 C19 36.6(7) . .
Ag4 Ag8 C20 C19 -77.4(7) . .
Ag1 Ag8 C20 C19 -72.6(7) . .
O14 Ag8 C20 C21 27.2(8) . .
O11 Ag8 C20 C21 -74.2(8) . .
C19 Ag8 C20 C21 -173.5(13) . .
O9 Ag8 C20 C21 119.1(9) . .
Ag5 Ag8 C20 C21 168.0(7) . .
Ag7 Ag8 C20 C21 -136.9(8) . .
Ag4 Ag8 C20 C21 109.1(7) . .
Ag1 Ag8 C20 C21 114.0(8) . .
O14 Ag8 C20 Ag1 -86.8(3) . .
O11 Ag8 C20 Ag1 171.8(3) . .
C19 Ag8 C20 Ag1 72.6(7) . .
O9 Ag8 C20 Ag1 5.2(10) . .
Ag5 Ag8 C20 Ag1 54.04(17) . .
Ag7 Ag8 C20 Ag1 109.1(2) . .
Ag4 Ag8 C20 Ag1 -4.9(3) . .
O1 Ag1 C20 C19 -178.1(7) . .
O3 Ag1 C20 C19 -101.0(8) . .
C1 Ag1 C20 C19 26.4(9) . .
Ag4 Ag1 C20 C19 80.2(7) . .
Ag3 Ag1 C20 C19 115.6(13) . .
Ag2 Ag1 C20 C19 -39.6(8) . .
Ag5 Ag1 C20 C19 23.3(7) . .
Ag8 Ag1 C20 C19 74.8(7) . .
Ag6 Ag1 C20 C19 -29.7(6) . .
O1 Ag1 C20 C21 2.0(8) . .
O3 Ag1 C20 C21 79.1(8) . .
C19 Ag1 C20 C21 -179.9(13) . .
C1 Ag1 C20 C21 -153.5(7) . .
Ag4 Ag1 C20 C21 -99.7(7) . .
Ag3 Ag1 C20 C21 -64.3(17) . .
Ag2 Ag1 C20 C21 140.5(7) . .
Ag5 Ag1 C20 C21 -156.6(8) . .
Ag8 Ag1 C20 C21 -105.1(8) . .
Ag6 Ag1 C20 C21 150.4(8) . .
O1 Ag1 C20 Ag8 107.1(3) . .
O3 Ag1 C20 Ag8 -175.8(4) . .
C19 Ag1 C20 Ag8 -74.8(7) . .
C1 Ag1 C20 Ag8 -48.4(5) . .
Ag4 Ag1 C20 Ag8 5.4(3) . .
Ag3 Ag1 C20 Ag8 40.8(14) . .
Ag2 Ag1 C20 Ag8 -114.41(19) . .
Ag5 Ag1 C20 Ag8 -51.45(17) . .
Ag6 Ag1 C20 Ag8 -104.4(2) . .
C19 C20 C21 C26 -39(11) . .
Ag8 C20 C21 C26 56.4(11) . .
Ag1 C20 C21 C26 139.7(8) . .
C19 C20 C21 C22 143(10) . .
Ag8 C20 C21 C22 -121.4(9) . .
Ag1 C20 C21 C22 -38.1(13) . .
C26 C21 C22 C23 0.5(16) . .
C20 C21 C22 C23 178.2(10) . .
C21 C22 C23 C24 0.7(18) . .
C22 C23 C24 C25 -1.0(18) . .
C22 C23 C24 C27 175.2(11) . .
C23 C24 C25 C26 0.1(18) . .
C27 C24 C25 C26 -176.1(11) . .
C24 C25 C26 C21 1.1(18) . .
C22 C21 C26 C25 -1.4(17) . .
C20 C21 C26 C25 -179.2(11) . .
C23 C24 C27 C28 150.4(14) . .
C25 C24 C27 C28 -34(2) . .
C24 C27 C28 C29 -10(2) . .
C27 C28 C29 C34 139.2(14) . .
C27 C28 C29 C30 -43(2) . .
C34 C29 C30 C31 -3.6(19) . .
C28 C29 C30 C31 178.8(12) . .
C29 C30 C31 C32 3(2) . .
C30 C31 C32 C33 -1.2(19) . .
C30 C31 C32 C35 -176.0(12) . .
C31 C32 C33 C34 0.4(17) . .
C35 C32 C33 C34 175.0(11) . .
C32 C33 C34 C29 -1.3(18) . .
C30 C29 C34 C33 2.9(18) . .
C28 C29 C34 C33 -179.5(11) . .
C33 C32 C35 C36 74(21) . .
C31 C32 C35 C36 -111(21) . .
C33 C32 C35 Ag16 -116.5(10) . .
C31 C32 C35 Ag16 58.1(13) . .
O8W Ag16 C35 C36 141.5(8) . .
O23 Ag16 C35 C36 11.9(10) . .
O19 Ag16 C35 C36 -102.1(8) 2_474 .
Ag13 Ag16 C35 C36 -8.5(7) 2_474 .
Ag15 Ag16 C35 C36 47.1(7) . .
O8W Ag16 C35 C32 -37.7(10) . .
O23 Ag16 C35 C32 -167.4(8) . .
C36 Ag16 C35 C32 -179.3(14) . .
O19 Ag16 C35 C32 78.6(9) 2_474 .
Ag13 Ag16 C35 C32 172.2(9) 2_474 .
Ag15 Ag16 C35 C32 -132.2(9) . .
C32 C35 C36 Ag14 -9(21) . .
Ag16 C35 C36 Ag14 -178.3(10) . .
C32 C35 C36 Ag15 90(21) . .
Ag16 C35 C36 Ag15 -80.0(6) . .
C32 C35 C36 Ag13 -163(19) . 2_474
Ag16 C35 C36 Ag13 27(2) . 2_474
C32 C35 C36 Ag16 170(21) . .
C32 C35 C36 Ag13 -99(21) . .
Ag16 C35 C36 Ag13 91.4(5) . .
O19 Ag14 C36 C35 -161.3(10) . .
O24 Ag14 C36 C35 -42.3(13) 2_474 .
O15 Ag14 C36 C35 69.8(12) 1_464 .
Ag13 Ag14 C36 C35 -169.7(13) 2_474 .
Ag15 Ag14 C36 C35 113.7(12) . .
Ag13 Ag14 C36 C35 -100.8(12) . .
O19 Ag14 C36 Ag15 85.0(5) . .
O24 Ag14 C36 Ag15 -156.0(4) 2_474 .
O15 Ag14 C36 Ag15 -43.9(4) 1_464 .
Ag13 Ag14 C36 Ag15 76.6(3) 2_474 .
Ag13 Ag14 C36 Ag15 145.5(5) . .
O19 Ag14 C36 Ag13 8.4(6) . 2_474
O24 Ag14 C36 Ag13 127.4(4) 2_474 2_474
O15 Ag14 C36 Ag13 -120.5(4) 1_464 2_474
Ag15 Ag14 C36 Ag13 -76.6(3) . 2_474
Ag13 Ag14 C36 Ag13 68.8(3) . 2_474
O19 Ag14 C36 Ag16 22.8(17) . .
O24 Ag14 C36 Ag16 141.8(14) 2_474 .
O15 Ag14 C36 Ag16 -106.1(14) 1_464 .
Ag13 Ag14 C36 Ag16 14.4(12) 2_474 .
Ag15 Ag14 C36 Ag16 -62.2(13) . .
Ag13 Ag14 C36 Ag16 83.3(14) . .
O19 Ag14 C36 Ag13 -60.5(5) . .
O24 Ag14 C36 Ag13 58.6(5) 2_474 .
O15 Ag14 C36 Ag13 170.6(3) 1_464 .
Ag13 Ag14 C36 Ag13 -68.8(3) 2_474 .
Ag15 Ag14 C36 Ag13 -145.5(5) . .
O17 Ag15 C36 C35 -52.6(11) 1_464 .
O22 Ag15 C36 C35 -174.4(8) 2_474 .
O7W Ag15 C36 C35 78.8(10) . .
Ag13 Ag15 C36 C35 156.4(10) 2_474 .
Ag14 Ag15 C36 C35 -124.7(10) . .
Ag16 Ag15 C36 C35 76.3(9) . .
O17 Ag15 C36 Ag14 72.1(5) 1_464 .
O22 Ag15 C36 Ag14 -49.7(5) 2_474 .
O7W Ag15 C36 Ag14 -156.5(3) . .
Ag13 Ag15 C36 Ag14 -78.9(3) 2_474 .
Ag16 Ag15 C36 Ag14 -159.0(5) . .
O17 Ag15 C36 Ag13 151.0(4) 1_464 2_474
O22 Ag15 C36 Ag13 29.2(5) 2_474 2_474
O7W Ag15 C36 Ag13 -77.6(4) . 2_474
Ag14 Ag15 C36 Ag13 78.9(3) . 2_474
Ag16 Ag15 C36 Ag13 -80.1(3) . 2_474
O17 Ag15 C36 Ag16 -128.9(4) 1_464 .
O22 Ag15 C36 Ag16 109.3(4) 2_474 .
O7W Ag15 C36 Ag16 2.5(5) . .
Ag13 Ag15 C36 Ag16 80.1(3) 2_474 .
Ag14 Ag15 C36 Ag16 159.0(5) . .
O17 Ag15 C36 Ag13 141.3(7) 1_464 .
O22 Ag15 C36 Ag13 19.5(11) 2_474 .
O7W Ag15 C36 Ag13 -87.3(9) . .
Ag13 Ag15 C36 Ag13 -9.7(6) 2_474 .
Ag14 Ag15 C36 Ag13 69.2(7) . .
Ag16 Ag15 C36 Ag13 -89.8(8) . .
O8W Ag16 C36 C35 -53.9(10) . .
O23 Ag16 C36 C35 -171.0(8) . .
O19 Ag16 C36 C35 84.2(8) 2_474 .
Ag13 Ag16 C36 C35 169.1(10) 2_474 .
Ag15 Ag16 C36 C35 -114.7(9) . .
O8W Ag16 C36 Ag14 122.7(13) . .
O23 Ag16 C36 Ag14 5.6(15) . .
O19 Ag16 C36 Ag14 -99.3(14) 2_474 .
C35 Ag16 C36 Ag14 177(2) . .
Ag13 Ag16 C36 Ag14 -14.4(12) 2_474 .
Ag15 Ag16 C36 Ag14 61.9(13) . .
O8W Ag16 C36 Ag15 60.8(6) . .
O23 Ag16 C36 Ag15 -56.3(4) . .
O19 Ag16 C36 Ag15 -161.2(3) 2_474 .
C35 Ag16 C36 Ag15 114.7(9) . .
Ag13 Ag16 C36 Ag15 -76.2(3) 2_474 .
O8W Ag16 C36 Ag13 137.0(5) . 2_474
O23 Ag16 C36 Ag13 20.0(4) . 2_474
O19 Ag16 C36 Ag13 -84.9(3) 2_474 2_474
C35 Ag16 C36 Ag13 -169.1(10) . 2_474
Ag15 Ag16 C36 Ag13 76.2(3) . 2_474
O8W Ag16 C36 Ag13 -156.3(5) . .
O23 Ag16 C36 Ag13 86.6(4) . .
O19 Ag16 C36 Ag13 -18.3(4) 2_474 .
C35 Ag16 C36 Ag13 -102.4(9) . .
Ag13 Ag16 C36 Ag13 66.7(3) 2_474 .
Ag15 Ag16 C36 Ag13 142.9(5) . .
O21 Ag13 C36 C35 6.5(9) . .
C36 Ag13 C36 C35 -156.7(9) 2_474 .
Ag13 Ag13 C36 C35 -156.7(9) 2_474 .
Ag15 Ag13 C36 C35 -141.3(7) 2_474 .
Ag14 Ag13 C36 C35 -106.1(8) 2_474 .
Ag16 Ag13 C36 C35 148.5(7) 2_474 .
Ag14 Ag13 C36 C35 123.8(9) . .
O21 Ag13 C36 Ag14 -117.3(4) . .
C36 Ag13 C36 Ag14 79.5(3) 2_474 .
Ag13 Ag13 C36 Ag14 79.5(3) 2_474 .
Ag15 Ag13 C36 Ag14 94.9(8) 2_474 .
Ag14 Ag13 C36 Ag14 130.2(2) 2_474 .
Ag16 Ag13 C36 Ag14 24.8(4) 2_474 .
O21 Ag13 C36 Ag15 173.3(8) . .
C36 Ag13 C36 Ag15 10.1(6) 2_474 .
Ag13 Ag13 C36 Ag15 10.1(6) 2_474 .
Ag15 Ag13 C36 Ag15 25.6(15) 2_474 .
Ag14 Ag13 C36 Ag15 60.8(8) 2_474 .
Ag16 Ag13 C36 Ag15 -44.6(9) 2_474 .
Ag14 Ag13 C36 Ag15 -69.4(8) . .
O21 Ag13 C36 Ag13 163.2(3) . 2_474
C36 Ag13 C36 Ag13 0.0 2_474 2_474
Ag15 Ag13 C36 Ag13 15.4(10) 2_474 2_474
Ag14 Ag13 C36 Ag13 50.7(2) 2_474 2_474
Ag16 Ag13 C36 Ag13 -54.7(3) 2_474 2_474
Ag14 Ag13 C36 Ag13 -79.5(3) . 2_474
O21 Ag13 C36 Ag16 86.4(4) . .
C36 Ag13 C36 Ag16 -76.8(3) 2_474 .
Ag13 Ag13 C36 Ag16 -76.8(3) 2_474 .
Ag15 Ag13 C36 Ag16 -61.4(9) 2_474 .
Ag14 Ag13 C36 Ag16 -26.1(3) 2_474 .
Ag16 Ag13 C36 Ag16 -131.5(2) 2_474 .
Ag14 Ag13 C36 Ag16 -156.3(5) . .
O1 C37 C38 F1 -1(2) . .
O2 C37 C38 F1 -179.5(15) . .
O1 C37 C38 F3 120(2) . .
O2 C37 C38 F3 -58(2) . .
O1 C37 C38 F2 -127.7(18) . .
O2 C37 C38 F2 54(2) . .
O3 C39 C40 F6 -63(3) . .
O4 C39 C40 F6 119(2) . .
O3 C39 C40 F4 60(2) . .
O4 C39 C40 F4 -117.8(19) . .
O3 C39 C40 F5 175(2) . .
O4 C39 C40 F5 -3(3) . .
O6 C41 C42 F7 171.8(13) . .
O5 C41 C42 F7 -5.7(19) . .
O6 C41 C42 F8 47.3(17) . .
O5 C41 C42 F8 -130.3(14) . .
O6 C41 C42 F9 -68.9(16) . .
O5 C41 C42 F9 113.5(13) . .
O7 C43 C44 F11 141.5(14) . .
O8 C43 C44 F11 -38.6(18) . .
O7 C43 C44 F10 16(2) . .
O8 C43 C44 F10 -163.7(14) . .
O7 C43 C44 F12 -97.2(14) . .
O8 C43 C44 F12 82.7(15) . .
O9 C45 C46 F15 139(3) . .
O10 C45 C46 F15 -44(3) . .
O9 C45 C46 F13 15(4) . .
O10 C45 C46 F13 -167(2) . .
O9 C45 C46 F14 -98(3) . .
O10 C45 C46 F14 79(3) . .
O11 C47 C48 F16 126.8(19) . .
O12 C47 C48 F16 -51(3) . .
O11 C47 C48 F18 -114(2) . .
O12 C47 C48 F18 68(2) . .
O11 C47 C48 F17 5(3) . .
O12 C47 C48 F17 -173.4(19) . .
O14 C49 C50 F20 -152.3(18) . .
O13 C49 C50 F20 30(2) . .
O14 C49 C50 F19 -32(2) . .
O13 C49 C50 F19 150.3(14) . .
O14 C49 C50 F21 80(2) . .
O13 C49 C50 F21 -98(2) . .
O15 C51 C52 F23 -20(2) . .
O16 C51 C52 F23 163.6(15) . .
O15 C51 C52 F22 -146.0(15) . .
O16 C51 C52 F22 37(2) . .
O15 C51 C52 F24 97.1(17) . .
O16 C51 C52 F24 -79.7(17) . .
O17 C53 C54 F25 -134.1(15) . .
O18 C53 C54 F25 48.5(19) . .
O17 C53 C54 F27 107.3(16) . .
O18 C53 C54 F27 -70.1(17) . .
O17 C53 C54 F26 -10(2) . .
O18 C53 C54 F26 172.8(15) . .
O20 C55 C56 F28 -22(2) . .
O19 C55 C56 F28 158.4(14) . .
O20 C55 C56 F29 169.0(16) . .
O19 C55 C56 F29 -10(2) . .
O20 C55 C56 F30A 86.2(19) . .
O19 C55 C56 F30A -92.9(19) . .
O20 C55 C56 F30B -117(2) . .
O19 C55 C56 F30B 64(2) . .
O21 C57 C58 F32 -121(2) . .
O22 C57 C58 F32 60(2) . .
O21 C57 C58 F31 8(2) . .
O22 C57 C58 F31 -170.7(14) . .
O21 C57 C58 F33 119.8(19) . .
O22 C57 C58 F33 -59(2) . .
O23 C59 C60 F34 -8(3) . .
O24 C59 C60 F34 176(2) . .
O23 C59 C60 F36 163(3) . .
O24 C59 C60 F36 -13(4) . .
O23 C59 C60 F35 -99(2) . .
O24 C59 C60 F35 85(2) . .
O25 C61 C62 F39 -42(6) . .
O26 C61 C62 F39 144(4) . .
O25 C61 C62 F38 175(5) . .
O26 C61 C62 F38 2(5) . .
O25 C61 C62 F37 -91(5) . .
O26 C61 C62 F37 96(5) . .
O2 C37 O1 Ag1 4(2) . .
C38 C37 O1 Ag1 -174.2(10) . .
O3 Ag1 O1 C37 110.9(12) . .
C19 Ag1 O1 C37 -164.3(11) . .
C1 Ag1 O1 C37 -4.8(13) . .
C20 Ag1 O1 C37 -163.2(12) . .
Ag4 Ag1 O1 C37 -49.5(12) . .
Ag3 Ag1 O1 C37 7.6(11) . .
Ag2 Ag1 O1 C37 61.5(12) . .
Ag5 Ag1 O1 C37 -74.5(15) . .
Ag8 Ag1 O1 C37 -112.1(11) . .
Ag6 Ag1 O1 C37 144.1(10) . .
O1 C37 O2 Ag3 -15.6(19) . .
C38 C37 O2 Ag3 162.2(10) . .
O1 C37 O2 Ag4 142.7(12) . 2_575
C38 C37 O2 Ag4 -39.5(19) . 2_575
C1 Ag3 O2 C37 43.2(12) . .
O13 Ag3 O2 C37 178.2(10) 2_575 .
O1W Ag3 O2 C37 -88.4(10) . .
Ag4 Ag3 O2 C37 74.3(9) . .
Ag1 Ag3 O2 C37 15.1(9) . .
Ag2 Ag3 O2 C37 -23.0(11) . .
C1 Ag3 O2 Ag4 -122.3(6) . 2_575
O13 Ag3 O2 Ag4 12.7(3) 2_575 2_575
O1W Ag3 O2 Ag4 106.1(5) . 2_575
Ag4 Ag3 O2 Ag4 -91.2(3) . 2_575
Ag1 Ag3 O2 Ag4 -150.3(3) . 2_575
Ag2 Ag3 O2 Ag4 171.51(13) . 2_575
O4 C39 O3 Ag1 25(3) . .
C40 C39 O3 Ag1 -153.1(13) . .
O1 Ag1 O3 C39 165.3(16) . .
C19 Ag1 O3 C39 39.8(16) . .
C1 Ag1 O3 C39 -72.2(16) . .
C20 Ag1 O3 C39 66.8(15) . .
Ag4 Ag1 O3 C39 -116.5(15) . .
Ag3 Ag1 O3 C39 -119.1(15) . .
Ag2 Ag1 O3 C39 -57.2(15) . .
Ag5 Ag1 O3 C39 -12.3(17) . .
Ag8 Ag1 O3 C39 62.0(17) . .
Ag6 Ag1 O3 C39 4.9(15) . .
O3 C39 O4 Ag6 -46(2) . .
C40 C39 O4 Ag6 131.3(14) . .
O3 C39 O4 Ag17 -173.5(14) . 2_565
C40 C39 O4 Ag17 4(2) . 2_565
C19 Ag6 O4 C39 -2.8(13) . .
O5 Ag6 O4 C39 165.5(12) . .
O7 Ag6 O4 C39 -117.3(12) 2_565 .
Ag7 Ag6 O4 C39 -31.0(17) . .
Ag5 Ag6 O4 C39 65.9(12) . .
Ag2 Ag6 O4 C39 86.6(12) . .
Ag1 Ag6 O4 C39 33.1(11) . .
C19 Ag6 O4 Ag17 139.8(4) . 2_565
O5 Ag6 O4 Ag17 -51.9(3) . 2_565
O7 Ag6 O4 Ag17 25.2(3) 2_565 2_565
Ag7 Ag6 O4 Ag17 111.6(6) . 2_565
Ag5 Ag6 O4 Ag17 -151.49(17) . 2_565
Ag2 Ag6 O4 Ag17 -130.8(4) . 2_565
Ag1 Ag6 O4 Ag17 175.7(3) . 2_565
O6 C41 O5 Ag6 5.7(18) . .
C42 C41 O5 Ag6 -177.3(9) . .
O6 C41 O5 Ag7 -152.3(10) . 2_565
C42 C41 O5 Ag7 24.8(16) . 2_565
C19 Ag6 O5 C41 94.0(12) . .
O4 Ag6 O5 C41 -57.2(10) . .
O7 Ag6 O5 C41 -144.4(10) 2_565 .
Ag7 Ag6 O5 C41 129.3(9) . .
Ag5 Ag6 O5 C41 69.2(9) . .
Ag2 Ag6 O5 C41 0.9(9) . .
Ag1 Ag6 O5 C41 17.6(11) . .
C19 Ag6 O5 Ag7 -102.7(9) . 2_565
O4 Ag6 O5 Ag7 106.1(4) . 2_565
O7 Ag6 O5 Ag7 18.9(3) 2_565 2_565
Ag7 Ag6 O5 Ag7 -67.4(3) . 2_565
Ag5 Ag6 O5 Ag7 -127.5(2) . 2_565
Ag2 Ag6 O5 Ag7 164.2(3) . 2_565
Ag1 Ag6 O5 Ag7 -179.08(7) . 2_565
O5 C41 O6 Ag2 -11.2(18) . .
C42 C41 O6 Ag2 171.7(9) . .
O10W Ag2 O6 C41 139.6(11) . .
C1 Ag2 O6 C41 -82.3(10) . .
C2 Ag2 O6 C41 -91.7(10) . .
Ag1 Ag2 O6 C41 -12.7(12) . .
Ag6 Ag2 O6 C41 8.2(9) . .
Ag3 Ag2 O6 C41 -126.8(8) . .
O8 C43 O7 Ag7 4.0(19) . .
C44 C43 O7 Ag7 -176.1(9) . .
O8 C43 O7 Ag6 -135.2(12) . 2_565
C44 C43 O7 Ag6 44.7(17) . 2_565
C19 Ag7 O7 C43 -39.9(11) . .
O12 Ag7 O7 C43 108.9(9) . .
O5 Ag7 O7 C43 -168.6(10) 2_565 .
Ag6 Ag7 O7 C43 -61.2(9) . .
Ag5 Ag7 O7 C43 0.3(9) . .
Ag8 Ag7 O7 C43 33.3(10) . .
C19 Ag7 O7 Ag6 110.4(5) . 2_565
O12 Ag7 O7 Ag6 -100.7(4) . 2_565
O5 Ag7 O7 Ag6 -18.2(3) 2_565 2_565
Ag6 Ag7 O7 Ag6 89.1(2) . 2_565
Ag5 Ag7 O7 Ag6 150.6(3) . 2_565
Ag8 Ag7 O7 Ag6 -176.33(7) . 2_565
O7 C43 O8 Ag5 -7(2) . .
C44 C43 O8 Ag5 172.8(9) . .
O10 Ag5 O8 C43 -83.5(11) . .
C1 Ag5 O8 C43 164.4(11) . .
C2 Ag5 O8 C43 168.9(11) . .
C19 Ag5 O8 C43 34.0(12) . .
Ag7 Ag5 O8 C43 5.3(11) . .
Ag8 Ag5 O8 C43 -31.1(13) . .
Ag6 Ag5 O8 C43 64.6(11) . .
Ag1 Ag5 O8 C43 99.3(11) . .
Ag4 Ag5 O8 C43 -142.3(9) . .
O10 C45 O9 Ag4 43(2) . .
C46 C45 O9 Ag4 -139.4(17) . .
O10 C45 O9 Ag8 -40(2) . .
C46 C45 O9 Ag8 137.1(17) . .
C1 Ag4 O9 C45 -22.3(12) . .
O13 Ag4 O9 C45 -175.0(11) . .
O2 Ag4 O9 C45 108.3(11) 2_575 .
Ag1 Ag4 O9 C45 -88.7(11) . .
Ag3 Ag4 O9 C45 -32(3) . .
Ag5 Ag4 O9 C45 -41.5(10) . .
Ag8 Ag4 O9 C45 -98.7(11) . .
C1 Ag4 O9 Ag8 76.4(5) . .
O13 Ag4 O9 Ag8 -76.3(3) . .
O2 Ag4 O9 Ag8 -153.0(3) 2_575 .
Ag1 Ag4 O9 Ag8 9.9(3) . .
Ag3 Ag4 O9 Ag8 66(2) . .
Ag5 Ag4 O9 Ag8 57.17(17) . .
O14 Ag8 O9 C45 -161.6(11) . .
O11 Ag8 O9 C45 -62.9(11) . .
C19 Ag8 O9 C45 64.1(12) . .
C20 Ag8 O9 C45 105.0(13) . .
Ag5 Ag8 O9 C45 54.8(10) . .
Ag7 Ag8 O9 C45 11.3(11) . .
Ag4 Ag8 O9 C45 117.6(11) . .
Ag1 Ag8 O9 C45 109.3(11) . .
O14 Ag8 O9 Ag4 80.8(4) . .
O11 Ag8 O9 Ag4 179.5(3) . .
C19 Ag8 O9 Ag4 -53.6(6) . .
C20 Ag8 O9 Ag4 -12.6(10) . .
Ag5 Ag8 O9 Ag4 -62.8(2) . .
Ag7 Ag8 O9 Ag4 -106.3(2) . .
Ag1 Ag8 O9 Ag4 -8.3(3) . .
O9 C45 O10 Ag5 -9(2) . .
C46 C45 O10 Ag5 174.2(16) . .
O8 Ag5 O10 C45 -168.5(12) . .
C1 Ag5 O10 C45 -51.5(13) . .
C2 Ag5 O10 C45 -80.6(12) . .
C19 Ag5 O10 C45 70.9(12) . .
Ag7 Ag5 O10 C45 109.8(12) . .
Ag8 Ag5 O10 C45 45.0(11) . .
Ag6 Ag5 O10 C45 121.8(11) . .
Ag1 Ag5 O10 C45 9.7(13) . .
Ag4 Ag5 O10 C45 -19.2(11) . .
O12 C47 O11 Ag8 10(3) . .
C48 C47 O11 Ag8 -167.3(13) . .
O14 Ag8 O11 C47 -175.7(15) . .
C19 Ag8 O11 C47 -45.0(16) . .
O9 Ag8 O11 C47 97.9(15) . .
C20 Ag8 O11 C47 -77.0(15) . .
Ag5 Ag8 O11 C47 22.5(16) . .
Ag7 Ag8 O11 C47 -19.6(14) . .
Ag4 Ag8 O11 C47 98.5(15) . .
Ag1 Ag8 O11 C47 -46(2) . .
O11 C47 O12 Ag7 13(3) . .
C48 C47 O12 Ag7 -169.1(12) . .
O11 C47 O12 Ag17 -150.7(14) . .
C48 C47 O12 Ag17 27(2) . .
C19 Ag7 O12 C47 -2.5(15) . .
O7 Ag7 O12 C47 -154.5(13) . .
O5 Ag7 O12 C47 130.8(13) 2_565 .
Ag6 Ag7 O12 C47 -69(2) . .
Ag5 Ag7 O12 C47 -71.0(13) . .
Ag8 Ag7 O12 C47 -20.1(13) . .
C19 Ag7 O12 Ag17 166.3(4) . .
O7 Ag7 O12 Ag17 14.2(4) . .
O5 Ag7 O12 Ag17 -60.5(4) 2_565 .
Ag6 Ag7 O12 Ag17 100.0(14) . .
Ag5 Ag7 O12 Ag17 97.8(3) . .
Ag8 Ag7 O12 Ag17 148.6(4) . .
O5W Ag17 O12 C47 78.6(17) . .
O4 Ag17 O12 C47 -141.6(15) 2_565 .
O5W Ag17 O12 Ag7 -87.6(5) . .
O4 Ag17 O12 Ag7 52.2(6) 2_565 .
O14 C49 O13 Ag4 -7(2) . .
C50 C49 O13 Ag4 170.8(10) . .
O14 C49 O13 Ag3 153.1(13) . 2_575
C50 C49 O13 Ag3 -29.5(18) . 2_575
C1 Ag4 O13 C49 -90.5(12) . .
O2 Ag4 O13 C49 151.7(11) 2_575 .
O9 Ag4 O13 C49 53.1(11) . .
Ag1 Ag4 O13 C49 -63.0(11) . .
Ag3 Ag4 O13 C49 -122.4(11) . .
Ag5 Ag4 O13 C49 -15.6(12) . .
Ag8 Ag4 O13 C49 0.6(10) . .
C1 Ag4 O13 Ag3 105.2(6) . 2_575
O2 Ag4 O13 Ag3 -12.6(3) 2_575 2_575
O9 Ag4 O13 Ag3 -111.2(4) . 2_575
Ag1 Ag4 O13 Ag3 132.7(3) . 2_575
Ag3 Ag4 O13 Ag3 73.3(3) . 2_575
Ag5 Ag4 O13 Ag3 -179.90(9) . 2_575
Ag8 Ag4 O13 Ag3 -163.7(3) . 2_575
O13 C49 O14 Ag8 10(2) . .
C50 C49 O14 Ag8 -167.2(11) . .
O11 Ag8 O14 C49 -142.5(13) . .
C19 Ag8 O14 C49 89.7(13) . .
O9 Ag8 O14 C49 -56.0(13) . .
C20 Ag8 O14 C49 101.1(13) . .
Ag5 Ag8 O14 C49 11.1(17) . .
Ag7 Ag8 O14 C49 140.0(10) . .
Ag4 Ag8 O14 C49 -6.7(13) . .
Ag1 Ag8 O14 C49 47.3(13) . .
O16 C51 O15 Ag9 5(2) . .
C52 C51 O15 Ag9 -171.0(11) . .
O16 C51 O15 Ag14 176.3(12) . 1_646
C52 C51 O15 Ag14 0(2) . 1_646
O20 Ag9 O15 C51 -161.6(11) 1_646 .
C18 Ag9 O15 C51 41.7(13) . .
O2W Ag9 O15 C51 -69.6(11) . .
Ag1A Ag9 O15 C51 83.4(11) . .
C17 Ag9 O15 C51 34.0(18) . .
Ag11 Ag9 O15 C51 26.1(11) . .
Ag10 Ag9 O15 C51 82.4(11) . .
O20 Ag9 O15 Ag14 25.2(6) 1_646 1_646
C18 Ag9 O15 Ag14 -131.5(6) . 1_646
O2W Ag9 O15 Ag14 117.2(5) . 1_646
Ag1A Ag9 O15 Ag14 -89.8(5) . 1_646
C17 Ag9 O15 Ag14 -139.2(9) . 1_646
Ag11 Ag9 O15 Ag14 -147.0(4) . 1_646
Ag10 Ag9 O15 Ag14 -90.7(4) . 1_646
O15 C51 O16 Ag11 -46(2) . .
C52 C51 O16 Ag11 130.4(12) . .
O15 C51 O16 Ag12 53(2) . 2_666
C52 C51 O16 Ag12 -130.1(12) . 2_666
C18 Ag11 O16 C51 58.0(11) . .
O18 Ag11 O16 C51 -79.9(10) . .
C18 Ag11 O16 C51 167.4(10) 2_666 .
Ag1A Ag11 O16 C51 7.7(11) . .
Ag11 Ag11 O16 C51 123.9(10) 2_666 .
Ag12 Ag11 O16 C51 64(3) . .
Ag9 Ag11 O16 C51 47.2(9) . .
Ag10 Ag11 O16 C51 3.7(11) . .
Ag12 Ag11 O16 C51 129.9(11) 2_666 .
C18 Ag11 O16 Ag12 -71.9(5) . 2_666
O18 Ag11 O16 Ag12 150.2(3) . 2_666
C18 Ag11 O16 Ag12 37.5(3) 2_666 2_666
Ag1A Ag11 O16 Ag12 -122.2(3) . 2_666
Ag11 Ag11 O16 Ag12 -6.0(2) 2_666 2_666
Ag12 Ag11 O16 Ag12 -66(2) . 2_666
Ag9 Ag11 O16 Ag12 -82.72(19) . 2_666
Ag10 Ag11 O16 Ag12 -126.19(16) . 2_666
O18 C53 O17 Ag15 -172.6(11) . 1_646
C54 C53 O17 Ag15 10(2) . 1_646
O18 C53 O17 Ag1A 42(2) . .
C54 C53 O17 Ag1A -134.6(12) . .
Ag10 Ag1A O17 C53 50.0(16) . .
C18 Ag1A O17 C53 -63.3(14) . .
O22 Ag1A O17 C53 156.8(11) 2_565 .
Ag9 Ag1A O17 C53 -118.4(11) . .
Ag11 Ag1A O17 C53 -54.0(10) . .
Ag12 Ag1A O17 C53 -12.1(12) . .
Ag10 Ag1A O17 Ag15 -108.4(11) . 1_646
C18 Ag1A O17 Ag15 138.3(7) . 1_646
O22 Ag1A O17 Ag15 -1.7(5) 2_565 1_646
Ag9 Ag1A O17 Ag15 83.1(4) . 1_646
Ag11 Ag1A O17 Ag15 147.6(4) . 1_646
Ag12 Ag1A O17 Ag15 -170.6(3) . 1_646
O17 C53 O18 Ag11 5.9(19) . .
C54 C53 O18 Ag11 -177.0(10) . .
C18 Ag11 O18 C53 -60.0(12) . .
O16 Ag11 O18 C53 71.7(10) . .
C18 Ag11 O18 C53 153.4(10) 2_666 .
Ag1A Ag11 O18 C53 -36.7(10) . .
Ag11 Ag11 O18 C53 -161.2(7) 2_666 .
Ag12 Ag11 O18 C53 -104.7(9) . .
Ag9 Ag11 O18 C53 5.1(11) . .
Ag10 Ag11 O18 C53 -48.6(9) . .
Ag12 Ag11 O18 C53 103.8(9) 2_666 .
O20 C55 O19 Ag14 -3(2) . .
C56 C55 O19 Ag14 176.2(10) . .
O20 C55 O19 Ag16 -179.9(12) . 2_474
C56 C55 O19 Ag16 -1(2) . 2_474
C36 Ag14 O19 C55 -113.8(11) . .
O24 Ag14 O19 C55 119.4(12) 2_474 .
O15 Ag14 O19 C55 18.6(12) 1_464 .
Ag13 Ag14 O19 C55 -107.0(11) 2_474 .
Ag15 Ag14 O19 C55 -60.6(12) . .
Ag13 Ag14 O19 C55 -157.1(11) . .
C36 Ag14 O19 Ag16 64.2(6) . 2_474
O24 Ag14 O19 Ag16 -62.5(5) 2_474 2_474
O15 Ag14 O19 Ag16 -163.4(4) 1_464 2_474
Ag13 Ag14 O19 Ag16 71.1(3) 2_474 2_474
Ag15 Ag14 O19 Ag16 117.4(2) . 2_474
Ag13 Ag14 O19 Ag16 21.0(3) . 2_474
O19 C55 O20 Ag9 0(3) . 1_464
C56 C55 O20 Ag9 -178.7(14) . 1_464
O22 C57 O21 Ag13 -5(2) . .
C58 C57 O21 Ag13 177.2(10) . .
C36 Ag13 O21 C57 1.3(13) 2_474 .
C36 Ag13 O21 C57 -155.9(10) . .
Ag13 Ag13 O21 C57 -118.5(10) 2_474 .
Ag15 Ag13 O21 C57 14.4(10) 2_474 .
Ag14 Ag13 O21 C57 -46.3(11) 2_474 .
Ag16 Ag13 O21 C57 69.9(11) 2_474 .
Ag14 Ag13 O21 C57 155.8(9) . .
O21 C57 O22 Ag1A 170.6(12) . 2_565
C58 C57 O22 Ag1A -11(2) . 2_565
O21 C57 O22 Ag15 -13(2) . 2_474
C58 C57 O22 Ag15 165.7(10) . 2_474
O21 C57 O22 Ag10 -170.6(11) . 2_565
C58 C57 O22 Ag10 7.7(18) . 2_565
O24 C59 O23 Ag16 43(2) . .
C60 C59 O23 Ag16 -131.9(19) . .
O8W Ag16 O23 C59 86.8(13) . .
C36 Ag16 O23 C59 -132.0(13) . .
O19 Ag16 O23 C59 -24.3(13) 2_474 .
C35 Ag16 O23 C59 -138.0(12) . .
Ag13 Ag16 O23 C59 -113.8(13) 2_474 .
Ag15 Ag16 O23 C59 -169.4(13) . .
O23 C59 O24 Ag14 10(2) . 2_474
C60 C59 O24 Ag14 -174.6(15) . 2_474
O26 C61 O25 Ag10 0(7) . .
C62 C61 O25 Ag10 -172(3) . .
Ag1A Ag10 O25 C61 160(3) . .
C18 Ag10 O25 C61 -53(4) . .
O22 Ag10 O25 C61 116(3) 2_565 .
Ag12 Ag10 O25 C61 -62(3) . .
Ag11 Ag10 O25 C61 -126(3) . .
Ag9 Ag10 O25 C61 146(3) . .
F28 C56 F29 F30B -67(2) . .
F30A C56 F29 F30B -155.1(13) . .
C55 C56 F29 F30B 100.1(16) . .
F28 C56 F29 F30A 88(2) . .
F30B C56 F29 F30A 155.1(13) . .
C55 C56 F29 F30A -104.7(16) . .
F28 C56 F30A F29 -126.1(14) . .
F30B C56 F30A F29 -34(2) . .
C55 C56 F30A F29 112.7(15) . .
F30B F29 F30A C56 22.8(12) . .
F28 C56 F30B F29 132.2(13) . .
F30A C56 F30B F29 36(2) . .
C55 C56 F30B F29 -111.3(15) . .
F30A F29 F30B C56 -21.5(11) . .
F38 C62 F37 F39 -156(5) . .
C61 C62 F37 F39 109(4) . .
F38 C62 F39 F37 34(7) . .
C61 C62 F39 F37 -89(5) . .
O20 Ag9 O2W Ag12 175.9(5) 1_646 2_666
C18 Ag9 O2W Ag12 -54.6(6) . 2_666
O15 Ag9 O2W Ag12 78.8(5) . 2_666
Ag1A Ag9 O2W Ag12 -25.7(11) . 2_666
C17 Ag9 O2W Ag12 -81.3(5) . 2_666
Ag11 Ag9 O2W Ag12 -5.8(5) . 2_666
Ag10 Ag9 O2W Ag12 -37.3(9) . 2_666
